data_7133937
loop_
_publ_author_name
'Chen, Xiao'
'Xu, Hanhua'
'Xi, Zhenfeng'
'Wei, Junnian'

_publ_section_title
;
 A (C<sub>5</sub>Me<sub>5</sub>)/enolamido lutetium dinitrogen complex
 promoted by deprotonation on the amidinate ligand.
;
_journal_issue 87
_journal_name_full 'Chemical communications (Cambridge, England)'
_journal_page_first 12750
_journal_page_last 12753
_journal_paper_doi 10.1039/d4cc04338c
_journal_volume 60
_journal_year 2024
_chemical_formula_moiety 'C72 H124 K2 Lu4 N12, 2(C18 H36 K N2 O6)'
_chemical_formula_sum 'C108 H196 K4 Lu4 N16 O12'
_chemical_formula_weight 2767.08
_space_group_crystal_system monoclinic
_space_group_IT_number 15
_space_group_name_Hall '-C 2yc'
_space_group_name_H-M_alt 'C 1 2/c 1'
_atom_sites_solution_hydrogens mixed
_atom_sites_solution_primary dual
_audit_creation_date 2024-07-17
_audit_creation_method
;
Olex2 1.5
(compiled 2024.02.16 svn.r378c4104 for OlexSys, GUI svn.r6928)
;
_audit_update_record
;
2024-08-24 deposited with the CCDC.	2024-10-07 downloaded from the CCDC.
;
_cell_angle_alpha 90
_cell_angle_beta 96.014(2)
_cell_angle_gamma 90
_cell_formula_units_Z 8
_cell_length_a 49.9594(7)
_cell_length_b 25.6494(5)
_cell_length_c 20.3764(5)
_cell_measurement_reflns_used 21004
_cell_measurement_temperature 179.99(10)
_cell_measurement_theta_max 27.3930
_cell_measurement_theta_min 2.0510
_cell_volume 25967.2(9)
_computing_cell_refinement 'CrysAlisPro 1.171.39.33c (Rigaku OD, 2017)'
_computing_data_collection 'CrysAlisPro 1.171.39.33c (Rigaku OD, 2017)'
_computing_data_reduction 'CrysAlisPro 1.171.39.33c (Rigaku OD, 2017)'
_computing_molecular_graphics 'Olex2 1.5 (Dolomanov et al., 2009)'
_computing_publication_material 'Olex2 1.5 (Dolomanov et al., 2009)'
_computing_structure_refinement 'SHELXL 2018/3 (Sheldrick, 2015)'
_computing_structure_solution 'SHELXT 2018/2 (Sheldrick, 2018)'
_diffrn_ambient_temperature 179.99(10)
_diffrn_measured_fraction_theta_full 0.998
_diffrn_measured_fraction_theta_max 0.951
_diffrn_measurement_details
;
List of Runs (angles in degrees, time in seconds):

  # Type    Start    End  Width  t~exp~   \w     \q     \k     \f   Frames
#--------------------------------------------------------------------------
  1  \w     63.00  88.08   0.38    5.10    --    0.00  77.00-120.00   66
  2  \w    -67.00 -39.64   0.38    5.10    --    0.00  77.00-120.00   72
  3  \w    -65.00 -23.20   0.38    5.10    --    0.00  77.00-180.00  110
  4  \w    -14.00  20.20   0.38    5.10    --    0.00  77.00-180.00   90
  5  \w    -17.00   8.08   0.38    5.10    --    0.00  77.00-120.00   66
  6  \w    -39.00  13.06   0.38   20.72    --  -32.80  77.00  60.00  137
  7  \w   -106.00 -17.84   0.38   20.72    --  -32.80  30.00   0.00  232
  8  \w   -100.00 -63.90   0.38   20.72    --  -32.80  77.00  60.00   95
  9  \w     -1.00  54.10   0.38   20.72    --  -32.80  30.00   0.00  145
 10  \w     72.00 101.64   0.38   20.72    --   32.90 -77.00   0.00   78
 11  \w    -38.00  79.04   0.38   20.72    --   32.90 -77.00-180.00  308
 12  \w    -39.00 120.98   0.38   20.72    --   32.90  82.00  90.00  421
;
_diffrn_measurement_device 'four-circle diffractometer'
_diffrn_measurement_device_type 'XtaLAB AFC12 (RINC): Kappa single'
_diffrn_measurement_method '\w scans'
_diffrn_radiation_type MoK\a
_diffrn_radiation_wavelength 0.71073
_diffrn_reflns_av_R_equivalents 0.0452
_diffrn_reflns_av_unetI/netI 0.0622
_diffrn_reflns_Laue_measured_fraction_full 0.998
_diffrn_reflns_Laue_measured_fraction_max 0.951
_diffrn_reflns_limit_h_max 60
_diffrn_reflns_limit_h_min -66
_diffrn_reflns_limit_k_max 33
_diffrn_reflns_limit_k_min -33
_diffrn_reflns_limit_l_max 26
_diffrn_reflns_limit_l_min -21
_diffrn_reflns_number 87148
_diffrn_reflns_point_group_measured_fraction_full 0.998
_diffrn_reflns_point_group_measured_fraction_max 0.951
_diffrn_reflns_theta_full 25.242
_diffrn_reflns_theta_max 28.426
_diffrn_reflns_theta_min 2.008
_exptl_absorpt_coefficient_mu 3.200
_exptl_absorpt_correction_T_max 1.00000
_exptl_absorpt_correction_T_min 0.48590
_exptl_absorpt_correction_type multi-scan
_exptl_absorpt_process_details
;
CrysAlisPro 1.171.39.33c (Rigaku Oxford Diffraction, 2017)
Empirical absorption correction using spherical harmonics,
 implemented in SCALE3 ABSPACK scaling algorithm.
;
_exptl_crystal_density_diffrn 1.416
_exptl_crystal_description block
_exptl_crystal_F_000 11296
_exptl_crystal_size_max 0.26
_exptl_crystal_size_mid 0.23
_exptl_crystal_size_min 0.2
_refine_diff_density_max 1.843
_refine_diff_density_min -1.573
_refine_diff_density_rms 0.109
_refine_ls_extinction_method none
_refine_ls_goodness_of_fit_ref 1.057
_refine_ls_hydrogen_treatment constr
_refine_ls_matrix_type full
_refine_ls_number_parameters 1675
_refine_ls_number_reflns 31107
_refine_ls_number_restraints 2327
_refine_ls_restrained_S_all 1.068
_refine_ls_R_factor_all 0.0695
_refine_ls_R_factor_gt 0.0465
_refine_ls_shift/su_max 0.001
_refine_ls_shift/su_mean 0.000
_refine_ls_structure_factor_coef Fsqd
_refine_ls_weighting_details 'w=1/[\s^2^(Fo^2^)+(0.0489P)^2^+38.4564P] where P=(Fo^2^+2Fc^2^)/3'
_refine_ls_weighting_scheme calc
_refine_ls_wR_factor_gt 0.1113
_refine_ls_wR_factor_ref 0.1197
_reflns_Friedel_coverage 0.000
_reflns_number_gt 22892
_reflns_number_total 31107
_reflns_threshold_expression 'I > 2\s(I)'
_cod_data_source_file d4cc04338c6.cif
_cod_data_source_block a_CCDC1
_cod_database_code 7133937
_shelx_shelxl_version_number 2018/3
_shelx_space_group_comment
;
The symmetry employed for this shelxl refinement is uniquely defined
by the following loop, which should always be used as a source of
symmetry information in preference to the above space-group names.
They are only intended as comments.
;
_shelx_estimated_absorpt_t_max 0.567
_shelx_estimated_absorpt_t_min 0.490
_olex2_refinement_description
;
1. Fixed Uiso
 At 1.2 times of:
  All C(H) groups, All C(H,H) groups
 At 1.5 times of:
  All C(H,H,H) groups
2. Restrained distances
 C108-C109 = C8-C5 = C117-C116 = C9-C1 = C4-C6 = C110-C111 = C7-C3 = C113-C112
 = C10-C2 = C115-C114
 1.54 with sigma of 0.01
 C1D-O15 = O15-C1E
 1.43 with sigma of 0.02
 C1O-C1H
 1.54 with sigma of 0.02
 C1N-C1K
 2.336 with sigma of 0.02
 C1E-C1G
 1.54 with sigma of 0.02
 O15-C1E
 1.43 with sigma of 0.02
 C1H-O11
 1.43 with sigma of 0.02
 C1H-O11 = O11-C1Q
 1.43 with sigma of 0.02
 N17-C1O
 1.48 with sigma of 0.02
 C1R-N16
 1.48 with sigma of 0.02
 O14-C1C
 1.43 with sigma of 0.02
 C98-C99 = C98A-C99A = C101-C100 = C15-C14 = C103-C102 = C17-C13 = C105-C104 =
 C18-C12 = C106-C107 = C11-C16
 1.54 with sigma of 0.01
 C1F-C1M
 1.54 with sigma of 0.02
 O11-C1Q
 1.43 with sigma of 0.02
 C95-C94 = C95A-C94A = C93-C92 = C93A-C92A = C91-C90 = C91A-C90A = C88-C89 =
 C96-C97 = C89A-C88A = C97A-C96A
 1.54 with sigma of 0.01
 C1M-O14 = O14-C1C
 1.43 with sigma of 0.02
 N16-C1F
 1.48 with sigma of 0.02
 C1Q-C1N
 1.54 with sigma of 0.02
 C1N-O10
 1.43 with sigma of 0.02
 C1M-O14
 1.43 with sigma of 0.02
 C1N-O10 = O10-C1K
 1.43 with sigma of 0.02
 C1G-N17
 1.48 with sigma of 0.02
 C1K-C1R
 1.54 with sigma of 0.02
 C1C-C1D
 1.54 with sigma of 0.02
 C1A-O12 = O12-C1L
 1.43 with sigma of 0.02
 C1B-O13 = O13-C1I
 1.43 with sigma of 0.02
 C1J-C1L
 1.54 with sigma of 0.02
 C1B-O13
 1.43 with sigma of 0.02
 C1I-C1A
 1.54 with sigma of 0.02
 O13-C1I
 1.43 with sigma of 0.02
 C1P-C1B
 1.54 with sigma of 0.02
 N16-C1J
 1.48 with sigma of 0.02
 N17-C1P
 1.48 with sigma of 0.02
 C1G-N17 = N17-C1O
 1.48 with sigma of 0.02
 C1G-N17 = N17-C1P
 1.48 with sigma of 0.02
 C1J-N16 = N16-C1F
 1.48 with sigma of 0.02
 C1R-N16 = N16-C1F
 1.48 with sigma of 0.02
 K2-O10
 2.8 with sigma of 0.01
 O10-C1K
 1.43 with sigma of 0.001
 O10-C1R
 2.4 with sigma of 0.01
 C1K-C1N
 2.53 with sigma of 0.01
 C1R-C1N
 3.6 with sigma of 0.01
 C1P-C1O
 2.5 with sigma of 0.01
 C1G-C1O
 2.5 with sigma of 0.01
 C1E-N17
 2.467 with sigma of 0.04
 C1D-C1E
 2.336 with sigma of 0.04
 C1H-C1Q
 2.336 with sigma of 0.04
 C1K-N16
 2.467 with sigma of 0.04
 N17-C1H
 2.467 with sigma of 0.04
 C1O-O11
 2.426 with sigma of 0.04
 O11-C1N
 2.426 with sigma of 0.04
 O15-C1G
 2.426 with sigma of 0.04
 C1Q-O10
 2.426 with sigma of 0.04
 O14-C1D
 2.426 with sigma of 0.04
 C1F-O14
 2.426 with sigma of 0.04
 N16-C1M
 2.467 with sigma of 0.04
 C1M-C1C
 2.336 with sigma of 0.04
 C1B-C1I
 2.336 with sigma of 0.04
 N16-C1L
 2.467 with sigma of 0.04
 C1A-C1L
 2.336 with sigma of 0.04
 O13-C1A
 2.426 with sigma of 0.04
 N17-C1B
 2.467 with sigma of 0.04
 C1P-O13
 2.426 with sigma of 0.04
 C1G-C1O
 2.417 with sigma of 0.04
 C1G-C1P
 2.417 with sigma of 0.04
 C1R-C1F
 2.417 with sigma of 0.04
 C1J-C1F
 2.417 with sigma of 0.04
 K2-N17 \\sim K2-N16
 with sigma of 0.02
3. Rigid bond restraints
 O3, C38
 with sigma for 1-2 distances of 0.001 and sigma for 1-3 distances of 0.002
4. Uiso/Uaniso restraints and constraints
C110 \\sim C112 \\sim C109 \\sim C114 \\sim C116 \\sim C111 \\sim C113 \\sim
C108 \\sim C117 \\sim C115 \\sim C4 \\sim C3 \\sim C5 \\sim C2 \\sim C1 \\sim
C6 \\sim C7 \\sim C8 \\sim C9 \\sim C10: within 2A with sigma of 0.01 and sigma
for terminal atoms of 0.02 within 2A
K2 \\sim O14 \\sim O13 \\sim O12 \\sim O15 \\sim O11 \\sim N16 \\sim C1C \\sim
C1M \\sim C1B \\sim C1I \\sim C1A \\sim C1L \\sim C1D \\sim C1E \\sim C1H \\sim
C1Q \\sim C1F \\sim C1J \\sim C1R \\sim C1P \\sim C1G \\sim C1O \\sim C1N \\sim
C1K \\sim N17 \\sim O10: within 2A with sigma of 0.01 and sigma for terminal
atoms of 0.02 within 2A
K5 \\sim O1 \\sim O3 \\sim N15 \\sim O2 \\sim C39 \\sim C45 \\sim C44 \\sim C38
\\sim C43 \\sim C42 \\sim C40 \\sim C41 \\sim C37: within 2A with sigma of
0.004 and sigma for terminal atoms of 0.008 within 2A
C42 \\sim C43 \\sim N15: within 2A with sigma of 0.01 and sigma for terminal
atoms of 0.02 within 2A
C40 \\sim C39: within 2A with sigma of 0.01 and sigma for terminal atoms of
0.02 within 2A
C100 \\sim C99 \\sim C106 \\sim C102 \\sim C104 \\sim C101 \\sim C98 \\sim C107
\\sim C103 \\sim C105 \\sim C14 \\sim C99A \\sim C11 \\sim C13 \\sim C12 \\sim
C15 \\sim C98A \\sim C16 \\sim C17 \\sim C18: within 2A with sigma of 0.01 and
sigma for terminal atoms of 0.02 within 2A
C89 \\sim C92 \\sim C90 \\sim C94 \\sim C96 \\sim C88 \\sim C91 \\sim C95 \\sim
C93 \\sim C97 \\sim C90A \\sim C94A \\sim C92A \\sim C96A \\sim C89A \\sim C91A
\\sim C93A \\sim C97A \\sim C95A \\sim C88A: within 2A with sigma of 0.01 and
sigma for terminal atoms of 0.02 within 2A
5. Rigid body (RIGU) restrains
 C110, C112, C109, C114, C116, C111, C113, C108, C117, C115, C4, C3, C5, C2,
 C1, C6, C7, C8, C9, C10, Lu3
 with sigma for 1-2 distances of 0.01 and sigma for 1-3 distances of 0.02
 C100, C99, C106, C102, C104, C101, C98, C107, C103, C105, C14, C99A, C11, C13,
  C12, C15, C98A, C16, C17, C18, Lu2
 with sigma for 1-2 distances of 0.01 and sigma for 1-3 distances of 0.02
 C89, C92, C90, C94, C96, C88, C91, C95, C93, C97, C90A, C94A, C92A, C96A,
 C89A, C91A, C93A, C97A, C95A, C88A, Lu1
 with sigma for 1-2 distances of 0.01 and sigma for 1-3 distances of 0.02
 K2, O14, O13, O12, O15, O11, N16, C1C, C1M, C1B, C1I, C1A, C1L, C1D, C1E, C1H,
  C1Q, C1F, C1J, C1R, C1P, C1G, C1O, C1N, C1K, N17, O10
 with sigma for 1-2 distances of 0.001 and sigma for 1-3 distances of 0.002
6. Others
 Sof(C1)=Sof(C2)=Sof(C3)=Sof(C4)=Sof(C5)=Sof(C6)=Sof(H6A)=Sof(H6B)=Sof(H6C)=
 Sof(C7)=Sof(H7A)=Sof(H7B)=Sof(H7C)=Sof(C8)=Sof(H8A)=Sof(H8B)=Sof(H8C)=Sof(C9)=
 Sof(H9A)=Sof(H9B)=Sof(H9C)=Sof(C10)=Sof(H10M)=Sof(H10N)=Sof(H10O)=1-FVAR(1)
 Sof(C114)=Sof(C116)=Sof(C109)=Sof(C110)=Sof(C112)=Sof(C111)=Sof(H11A)=
 Sof(H11B)=Sof(H11C)=Sof(C113)=Sof(H11D)=Sof(H11E)=Sof(H11F)=Sof(C108)=
 Sof(H10D)=Sof(H10E)=Sof(H10F)=Sof(C117)=Sof(H11G)=Sof(H11H)=Sof(H11I)=
 Sof(C115)=Sof(H11J)=Sof(H11K)=Sof(H11L)=FVAR(1)
 Sof(C11)=Sof(C12)=Sof(C13)=Sof(C14)=Sof(C99A)=Sof(C15)=Sof(H15A)=Sof(H15B)=
 Sof(H15C)=Sof(C98A)=Sof(H98D)=Sof(H98E)=Sof(H98F)=Sof(C16)=Sof(H16A)=Sof(H16B)=
 Sof(H16C)=Sof(C17)=Sof(H17A)=Sof(H17B)=Sof(H17C)=Sof(C18)=Sof(H18A)=Sof(H18B)=
 Sof(H18C)=1-FVAR(2)
 Sof(C99)=Sof(C106)=Sof(C104)=Sof(C102)=Sof(C100)=Sof(C101)=Sof(H10A)=
 Sof(H10B)=Sof(H10C)=Sof(C98)=Sof(H98A)=Sof(H98B)=Sof(H98C)=Sof(C107)=Sof(H10G)=
 Sof(H10H)=Sof(H10I)=Sof(C103)=Sof(H10J)=Sof(H10K)=Sof(H10L)=Sof(C105)=
 Sof(H10P)=Sof(H10Q)=Sof(H10R)=FVAR(2)
 Sof(C90A)=Sof(C92A)=Sof(C94A)=Sof(C96A)=Sof(C89A)=Sof(C91A)=Sof(H91D)=
 Sof(H91E)=Sof(H91F)=Sof(C93A)=Sof(H93D)=Sof(H93E)=Sof(H93F)=Sof(C97A)=
 Sof(H97D)=Sof(H97E)=Sof(H97F)=Sof(C95A)=Sof(H95D)=Sof(H95E)=Sof(H95F)=
 Sof(C88A)=Sof(H88D)=Sof(H88E)=Sof(H88F)=1-FVAR(3)
 Sof(C89)=Sof(C90)=Sof(C92)=Sof(C94)=Sof(C96)=Sof(C88)=Sof(H88A)=Sof(H88B)=
 Sof(H88C)=Sof(C91)=Sof(H91A)=Sof(H91B)=Sof(H91C)=Sof(C95)=Sof(H95A)=Sof(H95B)=
 Sof(H95C)=Sof(C93)=Sof(H93A)=Sof(H93B)=Sof(H93C)=Sof(C97)=Sof(H97A)=Sof(H97B)=
 Sof(H97C)=FVAR(3)
 Fixed Sof: K2(0.5) C1A(0.5) H1AA(0.5) H1AB(0.5) O12(0.5) C1B(0.5) H1BA(0.5)
 H1BB(0.5) C1C(0.5) H1CA(0.5) H1CB(0.5) C1D(0.5) H1DA(0.5) H1DB(0.5) C1E(0.5)
 H1EA(0.5) H1EB(0.5) C1F(0.5) H1FA(0.5) H1FB(0.5) N16(0.5) C1G(0.5) H1GA(0.5)
 H1GB(0.5) O15(0.5) C1H(0.5) H1HA(0.5) H1HB(0.5) N17(0.5) C1I(0.5) H1IA(0.5)
 H1IB(0.5) O13(0.5) C1J(0.5) H1JA(0.5) H1JB(0.5) C1K(0.5) H1KA(0.5) H1KB(0.5)
 C1L(0.5) H1LA(0.5) H1LB(0.5) O11(0.5) C1M(0.5) H1MA(0.5) H1MB(0.5) C1N(0.5)
 H1NA(0.5) H1NB(0.5) C1O(0.5) H1OA(0.5) H1OB(0.5) C1P(0.5) H1PA(0.5) H1PB(0.5)
 O10(0.5) C1Q(0.5) H1QA(0.5) H1QB(0.5) O14(0.5) C1R(0.5) H1RA(0.5) H1RB(0.5)
 Fixed X: Lu2(0.41108) Lu1(0.34571) Lu4(0.34218) Lu3(0.399409) C1E(0.55863)
 Fixed Y: Lu2(0.796669) Lu1(0.68503) Lu4(0.811081) Lu3(0.692261) C1E(0.432269)
 Fixed Z: Lu2(0.52264) Lu1(0.504849) C1E(0.33416)
7.a Riding coordinates:
 C38(H38A,H38B), C44(H44A,H44B), C117(H11G,H11H,H11I), C1H(H1HA,H1HB)
7.b Ternary CH refined with riding coordinates:
 C63(H63), C47(H47), C55(H55), C76(H76), C71(H71), C52(H52), C68(H68), C60(H60)
7.c Secondary CH2 refined with riding coordinates:
 C24(H24A,H24B), C23(H23A,H23B), C22(H22A,H22B), C26(H26A,H26B), C34(H34A,
 H34B), C36(H36A,H36B), C25(H25A,H25B), C33(H33A,H33B), C35(H35A,H35B),
 C19(H19A,H19B), C45(H45A,H45B), C28(H28A,H28B), C30(H30A,H30B), C21(H21A,H21B),
  C29(H29A,H29B), C40(H40A,H40B), C20(H20A,H20B), C27(H27A,H27B), C41(H41A,
 H41B), C39(H39A,H39B), C32(H32A,H32B), C37(H37A,H37B), C31(H31A,H31B),
 C43(H43A,H43B), C42(H42A,H42B), C1A(H1AA,H1AB), C1B(H1BA,H1BB), C1C(H1CA,H1CB),
  C1D(H1DA,H1DB), C1E(H1EA,H1EB), C1F(H1FA,H1FB), C1G(H1GA,H1GB), C1I(H1IA,
 H1IB), C1J(H1JA,H1JB), C1K(H1KA,H1KB), C1L(H1LA,H1LB), C1M(H1MA,H1MB),
 C1N(H1NA,H1NB), C1O(H1OA,H1OB), C1P(H1PA,H1PB), C1Q(H1QA,H1QB), C1R(H1RA,H1RB)
7.d Fitted pentagon refined as free rotating group:
 C99(C106,C104,C102,C100), C89(C90,C92,C94,C96), C114(C116,C109,C110,C112),
 C1(C2,C3,C4,C5), C11(C12,C13,C14,C99A), C90A(C92A,C94A,C96A,C89A)
7.e X=CH2 refined with riding coordinates:
 C57(H57A,H57B), C65(H65A,H65B), C73(H73A,H73B), C49(H49A,H49B)
7.f Idealised Me refined as rotating group:
 C85(H85A,H85B,H85C), C87(H87A,H87B,H87C), C48(H48A,H48B,H48C), C67(H67A,H67B,
 H67C), C64(H64A,H64B,H64C), C75(H75A,H75B,H75C), C62(H62A,H62B,H62C), C86(H86A,
 H86B,H86C), C78(H78A,H78B,H78C), C72(H72A,H72B,H72C), C69(H69A,H69B,H69C),
 C84(H84A,H84B,H84C), C53(H53A,H53B,H53C), C61(H61A,H61B,H61C), C56(H56A,H56B,
 H56C), C54(H54A,H54B,H54C), C46(H46A,H46B,H46C), C70(H70A,H70B,H70C), C77(H77A,
 H77B,H77C), C59(H59A,H59B,H59C), C51(H51A,H51B,H51C), C111(H11A,H11B,H11C),
 C101(H10A,H10B,H10C), C113(H11D,H11E,H11F), C98(H98A,H98B,H98C), C108(H10D,
 H10E,H10F), C107(H10G,H10H,H10I), C88(H88A,H88B,H88C), C91(H91A,H91B,H91C),
 C103(H10J,H10K,H10L), C115(H11J,H11K,H11L), C6(H6A,H6B,H6C), C7(H7A,H7B,H7C),
 C8(H8A,H8B,H8C), C9(H9A,H9B,H9C), C10(H10M,H10N,H10O), C105(H10P,H10Q,H10R),
 C15(H15A,H15B,H15C), C98A(H98D,H98E,H98F), C16(H16A,H16B,H16C), C17(H17A,H17B,
 H17C), C18(H18A,H18B,H18C), C95(H95A,H95B,H95C), C93(H93A,H93B,H93C), C97(H97A,
 H97B,H97C), C91A(H91D,H91E,H91F), C93A(H93D,H93E,H93F), C97A(H97D,H97E,H97F),
 C95A(H95D,H95E,H95F), C88A(H88D,H88E,H88F)
;
_olex2_submission_special_instructions 'No special instructions were received'
_oxdiff_exptl_absorpt_empirical_details
;
Empirical correction (ABSPACK) includes:
- Absorption correction using spherical harmonics
- Frame scaling
;

loop_
_space_group_symop_operation_xyz
'x, y, z'
'-x, y, -z+1/2'
'x+1/2, y+1/2, z'
'-x+1/2, y+1/2, -z+1/2'
'-x, -y, -z'
'x, -y, z-1/2'
'-x+1/2, -y+1/2, -z'
'x+1/2, -y+1/2, z-1/2'

loop_
_atom_site_label
_atom_site_type_symbol
_atom_site_fract_x
_atom_site_fract_y
_atom_site_fract_z
_atom_site_U_iso_or_equiv
_atom_site_adp_type
_atom_site_occupancy
_atom_site_site_symmetry_order
_atom_site_calc_flag
_atom_site_refinement_flags_posn
_atom_site_refinement_flags_adp
_atom_site_refinement_flags_occupancy
_atom_site_disorder_assembly
_atom_site_disorder_group
Lu2 Lu 0.411080 0.796669 0.522640 0.03860(6) Uani 1 1 d . . . . .
Lu1 Lu 0.345710 0.685030 0.504849 0.04370(6) Uani 1 1 d . . . . .
Lu4 Lu 0.342180 0.811081 -0.02241(2) 0.04485(6) Uani 1 1 d . . . . .
Lu3 Lu 0.399409 0.692261 0.02695(2) 0.04699(6) Uani 1 1 d . . . . .
K4 K 0.25776(2) 0.99089(5) 0.20014(6) 0.0574(3) Uani 1 1 d . . . . .
K1 K 0.37991(3) 0.73843(5) 0.35933(5) 0.0606(3) Uani 1 1 d . . . . .
K5 K 0.500000 1.02425(7) 0.250000 0.0701(5) Uani 1 2 d S T P . .
K3 K 0.35930(3) 0.76766(6) 0.15222(6) 0.0668(3) Uani 1 1 d . . . . .
O8 O 0.25539(8) 1.09309(19) 0.2503(2) 0.0739(12) Uani 1 1 d . . . . .
N3 N 0.38787(8) 0.72004(16) 0.52168(19) 0.0470(9) Uani 1 1 d . . . . .
N4 N 0.37139(8) 0.75642(15) 0.53379(18) 0.0435(9) Uani 1 1 d . . . . .
N1 N 0.42569(8) 0.79470(18) 0.42324(19) 0.0503(10) Uani 1 1 d . . . . .
N8 N 0.41612(9) 0.72237(17) 0.1255(2) 0.0554(11) Uani 1 1 d . . . . .
O5 O 0.31238(9) 0.97503(17) 0.24553(19) 0.0722(11) Uani 1 1 d . . . . .
N2 N 0.39436(8) 0.85329(16) 0.44713(19) 0.0479(10) Uani 1 1 d . . . . .
O1 O 0.48200(9) 1.11870(19) 0.2980(2) 0.0830(11) Uani 1 1 d . U . . .
N7 N 0.38295(9) 0.66215(17) 0.11678(19) 0.0521(10) Uani 1 1 d . . . . .
O6 O 0.23006(8) 0.93176(16) 0.0982(2) 0.0739(11) Uani 1 1 d . . . . .
O7 O 0.26424(8) 1.01498(15) 0.06832(18) 0.0629(10) Uani 1 1 d . . . . .
N11 N 0.31536(8) 0.79475(16) 0.05587(19) 0.0465(10) Uani 1 1 d . . . . .
N12 N 0.34643(8) 0.85867(16) 0.07002(19) 0.0484(10) Uani 1 1 d . . . . .
N6 N 0.32365(9) 0.71592(17) 0.4135(2) 0.0560(11) Uani 1 1 d . . . . .
N9 N 0.36221(9) 0.73230(17) -0.0206(2) 0.0581(11) Uani 1 1 d . . . . .
N10 N 0.38161(9) 0.76791(17) -0.0133(2) 0.0568(11) Uani 1 1 d . . . . .
N5 N 0.35107(9) 0.64703(17) 0.4091(2) 0.0530(10) Uani 1 1 d . . . . .
N14 N 0.29992(9) 1.07017(18) 0.1720(2) 0.0589(11) Uani 1 1 d . . . . .
O9 O 0.21268(9) 1.0221(2) 0.2628(2) 0.0847(13) Uani 1 1 d . . . . .
C50 C 0.40812(11) 0.8341(2) 0.3972(2) 0.0527(13) Uani 1 1 d . . . . .
C74 C 0.40044(12) 0.6904(2) 0.1610(3) 0.0538(13) Uani 1 1 d . . . . .
O4 O 0.27185(12) 0.9086(2) 0.2882(3) 0.0995(16) Uani 1 1 d . . . . .
C63 C 0.35742(11) 0.9078(2) 0.0971(3) 0.0590(14) Uani 1 1 d . . . . .
H63 H 0.343121 0.935148 0.090844 0.071 Uiso 1 1 calc R U . . .
C66 C 0.32079(10) 0.8437(2) 0.0851(2) 0.0474(12) Uani 1 1 d . . . . .
C58 C 0.33337(11) 0.6796(2) 0.3716(3) 0.0568(14) Uani 1 1 d . . . . .
C80 C 0.30397(11) 0.8508(2) -0.1038(2) 0.0561(13) Uani 1 1 d . . . . .
C81 C 0.32428(11) 0.8902(2) -0.0947(2) 0.0510(12) Uani 1 1 d . . . . .
C57 C 0.32832(13) 0.6789(3) 0.3041(3) 0.0743(18) Uani 1 1 d . . . . .
H57A H 0.317267 0.705053 0.282155 0.089 Uiso 1 1 calc R U . . .
H57B H 0.335883 0.652343 0.279305 0.089 Uiso 1 1 calc R U . . .
C47 C 0.37347(11) 0.8916(2) 0.4327(3) 0.0598(14) Uani 1 1 d . . . . .
H47 H 0.361524 0.879696 0.393046 0.072 Uiso 1 1 calc R U . . .
C79 C 0.31432(14) 0.8092(2) -0.1387(3) 0.0623(15) Uani 1 1 d . . . . .
O3 O 0.54839(11) 0.9769(2) 0.2923(3) 0.1217(16) Uani 1 1 d . U . . .
C55 C 0.30401(12) 0.7544(2) 0.3877(3) 0.0702(17) Uani 1 1 d . . . . .
H55 H 0.310361 0.770316 0.347320 0.084 Uiso 1 1 calc R U . . .
C83 C 0.34096(13) 0.8219(2) -0.1511(3) 0.0611(15) Uani 1 1 d . . . . .
C82 C 0.34686(11) 0.8719(2) -0.1242(2) 0.0580(14) Uani 1 1 d . . . . .
C76 C 0.43470(12) 0.7590(2) 0.1591(3) 0.0722(17) Uani 1 1 d . . . . .
H76 H 0.425591 0.776410 0.194680 0.087 Uiso 1 1 calc R U . . .
C85 C 0.37290(12) 0.9000(3) -0.1303(3) 0.0739(18) Uani 1 1 d . . . . .
H85A H 0.372892 0.933318 -0.106801 0.111 Uiso 1 1 calc R U . . .
H85B H 0.374812 0.906375 -0.176991 0.111 Uiso 1 1 calc R U . . .
H85C H 0.387976 0.878569 -0.111056 0.111 Uiso 1 1 calc R U . . .
C71 C 0.36350(13) 0.6272(2) 0.1409(3) 0.0688(17) Uani 1 1 d . . . . .
H71 H 0.354930 0.645439 0.176690 0.083 Uiso 1 1 calc R U . . .
C87 C 0.27621(11) 0.8564(2) -0.0818(3) 0.0671(16) Uani 1 1 d . . . . .
H87A H 0.265931 0.824357 -0.092223 0.101 Uiso 1 1 calc R U . . .
H87B H 0.266977 0.885868 -0.104861 0.101 Uiso 1 1 calc R U . . .
H87C H 0.277696 0.862545 -0.034113 0.101 Uiso 1 1 calc R U . . .
C52 C 0.44436(12) 0.7725(3) 0.3818(3) 0.0728(18) Uani 1 1 d . . . . .
H52 H 0.434405 0.765115 0.337582 0.087 Uiso 1 1 calc R U . . .
C48 C 0.38437(13) 0.9458(2) 0.4183(3) 0.0748(18) Uani 1 1 d . . . . .
H48A H 0.395932 0.958201 0.456971 0.112 Uiso 1 1 calc R U . . .
H48B H 0.369305 0.969971 0.408497 0.112 Uiso 1 1 calc R U . . .
H48C H 0.394836 0.943782 0.380324 0.112 Uiso 1 1 calc R U . . .
C67 C 0.29125(12) 0.7451(3) 0.1356(3) 0.0751(18) Uani 1 1 d . . . . .
H67A H 0.304647 0.717117 0.140401 0.113 Uiso 1 1 calc R U . . .
H67B H 0.273499 0.730983 0.142152 0.113 Uiso 1 1 calc R U . . .
H67C H 0.296133 0.772233 0.168610 0.113 Uiso 1 1 calc R U . . .
C24 C 0.29766(13) 1.1158(2) 0.2132(3) 0.0760(18) Uani 1 1 d . . . . .
H24A H 0.307646 1.145001 0.195323 0.091 Uiso 1 1 calc R U . . .
H24B H 0.306233 1.108183 0.258198 0.091 Uiso 1 1 calc R U . . .
C68 C 0.29040(10) 0.7687(2) 0.0662(2) 0.0548(13) Uani 1 1 d . . . . .
H68 H 0.275411 0.794706 0.060273 0.066 Uiso 1 1 calc R U . . .
C23 C 0.26890(14) 1.1327(3) 0.2175(4) 0.0784(18) Uani 1 1 d . . . . .
H23A H 0.268608 1.165843 0.242300 0.094 Uiso 1 1 calc R U . . .
H23B H 0.259692 1.138329 0.172687 0.094 Uiso 1 1 calc R U . . .
C65 C 0.30391(11) 0.8719(2) 0.1192(3) 0.0648(15) Uani 1 1 d . . . . .
H65A H 0.309148 0.905533 0.135468 0.078 Uiso 1 1 calc R U . . .
H65B H 0.286866 0.858128 0.126837 0.078 Uiso 1 1 calc R U . . .
C64 C 0.36669(12) 0.9029(3) 0.1705(3) 0.0754(18) Uani 1 1 d . . . . .
H64A H 0.352180 0.887913 0.193259 0.113 Uiso 1 1 calc R U . . .
H64B H 0.371329 0.937512 0.188676 0.113 Uiso 1 1 calc R U . . .
H64C H 0.382535 0.880231 0.176638 0.113 Uiso 1 1 calc R U . . .
C99 C 0.4357(2) 0.7813(3) 0.6424(6) 0.054(2) Uani 0.467(7) 1 d DG U P A 1
C106 C 0.45592(17) 0.7976(4) 0.6027(6) 0.051(2) Uani 0.467(7) 1 d DG U P A 1
C104 C 0.4507(2) 0.8504(4) 0.5844(5) 0.052(2) Uani 0.467(7) 1 d DG U P A 1
C102 C 0.4274(2) 0.8667(3) 0.6129(6) 0.056(2) Uani 0.467(7) 1 d DG U P A 1
C100 C 0.41808(18) 0.8240(5) 0.6486(6) 0.054(2) Uani 0.467(7) 1 d DG U P A 1
C22 C 0.22912(13) 1.1085(3) 0.2590(4) 0.085(2) Uani 1 1 d . . . . .
H22A H 0.218486 1.112189 0.215483 0.102 Uiso 1 1 calc R U . . .
H22B H 0.229496 1.142717 0.281517 0.102 Uiso 1 1 calc R U . . .
C75 C 0.46041(14) 0.7349(3) 0.1899(3) 0.098(2) Uani 1 1 d . . . . .
H75A H 0.456217 0.706360 0.219205 0.147 Uiso 1 1 calc R U . . .
H75B H 0.471167 0.761293 0.215437 0.147 Uiso 1 1 calc R U . . .
H75C H 0.470627 0.721156 0.155182 0.147 Uiso 1 1 calc R U . . .
C62 C 0.38072(12) 0.9237(2) 0.0594(3) 0.0723(17) Uani 1 1 d . . . . .
H62A H 0.394866 0.897125 0.065238 0.108 Uiso 1 1 calc R U . . .
H62B H 0.387935 0.957217 0.076141 0.108 Uiso 1 1 calc R U . . .
H62C H 0.374411 0.927004 0.012381 0.108 Uiso 1 1 calc R U . . .
C86 C 0.32034(11) 0.9415(2) -0.0634(3) 0.0613(14) Uani 1 1 d . . . . .
H86A H 0.317513 0.936361 -0.017004 0.092 Uiso 1 1 calc R U . . .
H86B H 0.304574 0.958858 -0.086441 0.092 Uiso 1 1 calc R U . . .
H86C H 0.336321 0.963235 -0.066218 0.092 Uiso 1 1 calc R U . . .
N13 N 0.21498(13) 0.9121(3) 0.2302(4) 0.103(2) Uani 1 1 d . . . . .
C73 C 0.40062(13) 0.6912(2) 0.2284(3) 0.0675(16) Uani 1 1 d . . . . .
H73A H 0.412059 0.714744 0.254100 0.081 Uiso 1 1 calc R U . . .
H73B H 0.389314 0.668124 0.249429 0.081 Uiso 1 1 calc R U . . .
C60 C 0.36517(13) 0.6061(2) 0.3773(3) 0.0701(17) Uani 1 1 d . . . . .
H60 H 0.371422 0.620713 0.336048 0.084 Uiso 1 1 calc R U . . .
C78 C 0.29928(16) 0.7608(3) -0.1626(3) 0.090(2) Uani 1 1 d . . . . .
H78A H 0.308747 0.729984 -0.143561 0.135 Uiso 1 1 calc R U . . .
H78B H 0.298255 0.759112 -0.210828 0.135 Uiso 1 1 calc R U . . .
H78C H 0.281054 0.761819 -0.148932 0.135 Uiso 1 1 calc R U . . .
C49 C 0.40351(14) 0.8478(3) 0.3317(3) 0.0764(18) Uani 1 1 d . . . . .
H49A H 0.389858 0.872383 0.317780 0.092 Uiso 1 1 calc R U . . .
H49B H 0.413968 0.832629 0.300294 0.092 Uiso 1 1 calc R U . . .
C72 C 0.34187(12) 0.6159(3) 0.0851(3) 0.0788(19) Uani 1 1 d . . . . .
H72A H 0.333451 0.648623 0.069129 0.118 Uiso 1 1 calc R U . . .
H72B H 0.328213 0.593013 0.101028 0.118 Uiso 1 1 calc R U . . .
H72C H 0.349926 0.598617 0.049025 0.118 Uiso 1 1 calc R U . . .
C26 C 0.29539(14) 1.0830(3) 0.1023(3) 0.0763(18) Uani 1 1 d . . . . .
H26A H 0.311683 1.100644 0.089453 0.092 Uiso 1 1 calc R U . . .
H26B H 0.280385 1.108359 0.096029 0.092 Uiso 1 1 calc R U . . .
C69 C 0.28516(12) 0.7262(2) 0.0141(3) 0.0714(17) Uani 1 1 d . . . . .
H69A H 0.282494 0.742142 -0.029806 0.107 Uiso 1 1 calc R U . . .
H69B H 0.268991 0.706610 0.022257 0.107 Uiso 1 1 calc R U . . .
H69C H 0.300615 0.702503 0.016396 0.107 Uiso 1 1 calc R U . . .
C34 C 0.31579(16) 0.9416(3) 0.3018(3) 0.091(2) Uani 1 1 d . . . . .
H34A H 0.310156 0.960208 0.340637 0.109 Uiso 1 1 calc R U . . .
H34B H 0.335047 0.932407 0.311341 0.109 Uiso 1 1 calc R U . . .
C36 C 0.32695(11) 1.0469(3) 0.1874(3) 0.0751(18) Uani 1 1 d . . . . .
H36A H 0.330569 1.022904 0.151324 0.090 Uiso 1 1 calc R U . . .
H36B H 0.340623 1.074917 0.189643 0.090 Uiso 1 1 calc R U . . .
C25 C 0.28902(13) 1.0387(3) 0.0567(3) 0.0744(18) Uani 1 1 d . . . . .
H25A H 0.287885 1.051203 0.010545 0.089 Uiso 1 1 calc R U . . .
H25B H 0.303638 1.012509 0.062919 0.089 Uiso 1 1 calc R U . . .
N15 N 0.45327(14) 1.0273(3) 0.3379(4) 0.1202(17) Uani 1 1 d . U . . .
C84 C 0.35923(17) 0.7894(3) -0.1887(3) 0.098(2) Uani 1 1 d . . . . .
H84A H 0.377991 0.799270 -0.175691 0.146 Uiso 1 1 calc R U . . .
H84B H 0.354883 0.795226 -0.236103 0.146 Uiso 1 1 calc R U . . .
H84C H 0.356731 0.752442 -0.178641 0.146 Uiso 1 1 calc R U . . .
O2 O 0.50411(13) 0.9595(3) 0.3608(3) 0.1343(17) Uani 1 1 d . U . . .
C33 C 0.29987(18) 0.8939(3) 0.2906(4) 0.098(2) Uani 1 1 d . . . . .
H33A H 0.303490 0.877443 0.248451 0.117 Uiso 1 1 calc R U . . .
H33B H 0.304542 0.868749 0.326797 0.117 Uiso 1 1 calc R U . . .
C35 C 0.32966(13) 1.0180(3) 0.2502(3) 0.0787(19) Uani 1 1 d . . . . .
H35A H 0.348478 1.006087 0.260433 0.094 Uiso 1 1 calc R U . . .
H35B H 0.325169 1.041146 0.286343 0.094 Uiso 1 1 calc R U . . .
C53 C 0.45466(14) 0.7213(3) 0.4113(4) 0.101(3) Uani 1 1 d . . . . .
H53A H 0.464910 0.727715 0.454186 0.152 Uiso 1 1 calc R U . . .
H53B H 0.466331 0.704644 0.381661 0.152 Uiso 1 1 calc R U . . .
H53C H 0.439400 0.698345 0.417092 0.152 Uiso 1 1 calc R U . . .
C61 C 0.38948(14) 0.5906(3) 0.4225(4) 0.090(2) Uani 1 1 d . . . . .
H61A H 0.383830 0.577736 0.464188 0.135 Uiso 1 1 calc R U . . .
H61B H 0.401266 0.620896 0.431130 0.135 Uiso 1 1 calc R U . . .
H61C H 0.399240 0.563012 0.401718 0.135 Uiso 1 1 calc R U . . .
C89 C 0.3301(3) 0.6788(4) 0.6221(5) 0.069(2) Uani 0.546(4) 1 d DG U P B 1
C90 C 0.3063(2) 0.6743(4) 0.5775(6) 0.068(2) Uani 0.546(4) 1 d DG U P B 1
C92 C 0.30754(18) 0.6262(5) 0.5433(4) 0.063(2) Uani 0.546(4) 1 d DG U P B 1
C94 C 0.3320(2) 0.6010(2) 0.5667(5) 0.061(2) Uani 0.546(4) 1 d DG U P B 1
C96 C 0.34591(14) 0.6335(5) 0.6154(5) 0.069(2) Uani 0.546(4) 1 d DG U P B 1
C56 C 0.27589(14) 0.7309(3) 0.3689(4) 0.100(2) Uani 1 1 d . . . . .
H56A H 0.277251 0.702050 0.337828 0.149 Uiso 1 1 calc R U . . .
H56B H 0.263872 0.757744 0.348149 0.149 Uiso 1 1 calc R U . . .
H56C H 0.268644 0.717859 0.408638 0.149 Uiso 1 1 calc R U . . .
C19 C 0.19178(18) 0.9387(4) 0.2501(5) 0.126(3) Uani 1 1 d . . . . .
H19A H 0.180770 0.913251 0.272152 0.152 Uiso 1 1 calc R U . . .
H19B H 0.180738 0.951333 0.210127 0.152 Uiso 1 1 calc R U . . .
C54 C 0.30256(16) 0.7969(3) 0.4388(4) 0.095(2) Uani 1 1 d . . . . .
H54A H 0.298757 0.781305 0.480759 0.142 Uiso 1 1 calc R U . . .
H54B H 0.288201 0.821473 0.423740 0.142 Uiso 1 1 calc R U . . .
H54C H 0.319800 0.815421 0.445039 0.142 Uiso 1 1 calc R U . . .
C45 C 0.48600(13) 1.1606(3) 0.2580(3) 0.0875(17) Uani 1 1 d . U . . .
H45A H 0.482220 1.193426 0.280960 0.105 Uiso 1 1 calc R U . . .
H45B H 0.473577 1.158433 0.216978 0.105 Uiso 1 1 calc R U . . .
C46 C 0.35674(13) 0.8958(3) 0.4903(4) 0.092(2) Uani 1 1 d . . . . .
H46A H 0.350487 0.861043 0.501629 0.138 Uiso 1 1 calc R U . . .
H46B H 0.341186 0.918368 0.478095 0.138 Uiso 1 1 calc R U . . .
H46C H 0.367717 0.910685 0.528382 0.138 Uiso 1 1 calc R U . . .
C28 C 0.25766(13) 0.9724(3) 0.0257(3) 0.0764(18) Uani 1 1 d . . . . .
H28A H 0.271085 0.944265 0.035204 0.092 Uiso 1 1 calc R U . . .
H28B H 0.258223 0.983544 -0.020620 0.092 Uiso 1 1 calc R U . . .
C70 C 0.37634(18) 0.5763(3) 0.1697(4) 0.108(3) Uani 1 1 d . . . . .
H70A H 0.381756 0.554537 0.133841 0.163 Uiso 1 1 calc R U . . .
H70B H 0.363237 0.557315 0.193248 0.163 Uiso 1 1 calc R U . . .
H70C H 0.392191 0.584653 0.200427 0.163 Uiso 1 1 calc R U . . .
C114 C 0.4114(2) 0.6031(3) -0.0207(5) 0.060(2) Uani 0.537(11) 1 d DG U P C 1
C116 C 0.4357(2) 0.6236(4) 0.0115(5) 0.065(2) Uani 0.537(11) 1 d DG U P C 1
C109 C 0.4428(2) 0.6682(4) -0.0242(6) 0.065(2) Uani 0.537(11) 1 d DG U P C 1
C110 C 0.4229(2) 0.6752(4) -0.0785(5) 0.066(2) Uani 0.537(11) 1 d DG U P C 1
C112 C 0.40348(16) 0.6350(5) -0.0764(4) 0.063(2) Uani 0.537(11) 1 d DG U P C 1
C77 C 0.44132(16) 0.8005(3) 0.1094(4) 0.097(2) Uani 1 1 d . . . . .
H77A H 0.449324 0.783754 0.072845 0.146 Uiso 1 1 calc R U . . .
H77B H 0.454095 0.825600 0.131152 0.146 Uiso 1 1 calc R U . . .
H77C H 0.424783 0.818609 0.092278 0.146 Uiso 1 1 calc R U . . .
C30 C 0.20454(15) 0.9119(3) 0.1100(5) 0.109(3) Uani 1 1 d . . . . .
H30A H 0.197336 0.889395 0.072796 0.131 Uiso 1 1 calc R U . . .
H30B H 0.191771 0.940976 0.113868 0.131 Uiso 1 1 calc R U . . .
C21 C 0.21650(16) 1.0699(4) 0.2984(4) 0.112(3) Uani 1 1 d . . . . .
H21A H 0.228030 1.063704 0.340241 0.135 Uiso 1 1 calc R U . . .
H21B H 0.198900 1.083134 0.309369 0.135 Uiso 1 1 calc R U . . .
C29 C 0.20758(19) 0.8814(3) 0.1718(6) 0.124(3) Uani 1 1 d . . . . .
H29A H 0.190372 0.863386 0.176781 0.149 Uiso 1 1 calc R U . . .
H29B H 0.221473 0.854288 0.168356 0.149 Uiso 1 1 calc R U . . .
C59 C 0.34801(16) 0.5583(3) 0.3587(4) 0.096(2) Uani 1 1 d . . . . .
H59A H 0.358168 0.533963 0.333776 0.144 Uiso 1 1 calc R U . . .
H59B H 0.331575 0.568978 0.331542 0.144 Uiso 1 1 calc R U . . .
H59C H 0.343217 0.541232 0.398896 0.144 Uiso 1 1 calc R U . . .
C40 C 0.53137(17) 0.9428(4) 0.3821(5) 0.1264(19) Uani 1 1 d . U . . .
H40A H 0.530796 0.909926 0.407472 0.152 Uiso 1 1 calc R U . . .
H40B H 0.540411 0.969506 0.411645 0.152 Uiso 1 1 calc R U . . .
C38 C 0.56864(17) 0.9723(4) 0.2418(5) 0.1285(19) Uani 1 1 d . U . . .
H38A H 0.573171 0.940010 0.218698 0.154 Uiso 1 1 d R U . . .
H38B H 0.583571 0.979710 0.276438 0.154 Uiso 1 1 d R U . . .
C51 C 0.46813(15) 0.8090(3) 0.3716(4) 0.118(3) Uani 1 1 d . . . . .
H51A H 0.461178 0.842367 0.353552 0.176 Uiso 1 1 calc R U . . .
H51B H 0.479473 0.792908 0.340866 0.176 Uiso 1 1 calc R U . . .
H51C H 0.478815 0.815065 0.414099 0.176 Uiso 1 1 calc R U . . .
C20 C 0.1980(2) 0.9836(5) 0.2955(5) 0.140(4) Uani 1 1 d . . . . .
H20A H 0.181078 0.998945 0.308055 0.168 Uiso 1 1 calc R U . . .
H20B H 0.208846 0.971676 0.336131 0.168 Uiso 1 1 calc R U . . .
C27 C 0.23065(14) 0.9524(3) 0.0345(4) 0.088(2) Uani 1 1 d . . . . .
H27A H 0.217363 0.981045 0.027444 0.105 Uiso 1 1 calc R U . . .
H27B H 0.225638 0.924981 0.001289 0.105 Uiso 1 1 calc R U . . .
C41 C 0.48927(18) 0.9769(4) 0.4096(5) 0.131(2) Uani 1 1 d . U . . .
H41A H 0.496533 1.010997 0.425777 0.157 Uiso 1 1 calc R U . . .
H41B H 0.491546 0.952092 0.446964 0.157 Uiso 1 1 calc R U . . .
C44 C 0.45574(16) 1.1204(4) 0.3185(4) 0.1080(16) Uani 1 1 d . U . . .
H44A H 0.459744 1.149879 0.349327 0.130 Uiso 1 1 d R U . . .
H44B H 0.440264 1.130319 0.286567 0.130 Uiso 1 1 d R U . . .
C111 C 0.4240(4) 0.7185(6) -0.1298(8) 0.104(4) Uani 0.537(11) 1 d D U P C 1
H11A H 0.407306 0.718549 -0.159626 0.156 Uiso 0.537(11) 1 calc R U P C 1
H11B H 0.439327 0.712534 -0.155271 0.156 Uiso 0.537(11) 1 calc R U P C 1
H11C H 0.426161 0.752306 -0.107358 0.156 Uiso 0.537(11) 1 calc R U P C 1
C39 C 0.54790(19) 0.9339(4) 0.3224(5) 0.1299(19) Uani 1 1 d . U . . .
H39A H 0.566419 0.922541 0.338002 0.156 Uiso 1 1 calc R U . . .
H39B H 0.539312 0.906709 0.292842 0.156 Uiso 1 1 calc R U . . .
C101 C 0.3943(3) 0.8275(7) 0.6893(7) 0.082(4) Uani 0.467(7) 1 d D U P A 1
H10A H 0.379330 0.845508 0.663654 0.124 Uiso 0.467(7) 1 calc R U P A 1
H10B H 0.399547 0.846920 0.729964 0.124 Uiso 0.467(7) 1 calc R U P A 1
H10C H 0.388556 0.792288 0.700291 0.124 Uiso 0.467(7) 1 calc R U P A 1
C113 C 0.3789(3) 0.6277(7) -0.1264(7) 0.092(4) Uani 0.537(11) 1 d D U P C 1
H11D H 0.369820 0.595040 -0.117143 0.138 Uiso 0.537(11) 1 calc R U P C 1
H11E H 0.384613 0.626279 -0.170970 0.138 Uiso 0.537(11) 1 calc R U P C 1
H11F H 0.366525 0.656959 -0.123351 0.138 Uiso 0.537(11) 1 calc R U P C 1
C32 C 0.2558(2) 0.8634(4) 0.2767(6) 0.149(4) Uani 1 1 d . . . . .
H32A H 0.261871 0.836010 0.309216 0.179 Uiso 1 1 calc R U . . .
H32B H 0.257520 0.849638 0.231910 0.179 Uiso 1 1 calc R U . . .
C37 C 0.57033(17) 1.0206(4) 0.2037(5) 0.134(2) Uani 1 1 d . U . . .
H37A H 0.573049 1.050715 0.234098 0.161 Uiso 1 1 calc R U . . .
H37B H 0.585864 1.018807 0.177319 0.161 Uiso 1 1 calc R U . . .
C98 C 0.4338(4) 0.7291(5) 0.6777(7) 0.087(4) Uani 0.467(7) 1 d D U P A 1
H98A H 0.415266 0.723503 0.687617 0.130 Uiso 0.467(7) 1 calc R U P A 1
H98B H 0.445864 0.729417 0.718857 0.130 Uiso 0.467(7) 1 calc R U P A 1
H98C H 0.439105 0.700943 0.649209 0.130 Uiso 0.467(7) 1 calc R U P A 1
C108 C 0.4684(3) 0.6992(7) -0.0057(10) 0.094(4) Uani 0.537(11) 1 d D U P C 1
H10D H 0.466984 0.733250 -0.027597 0.141 Uiso 0.537(11) 1 calc R U P C 1
H10E H 0.483851 0.680169 -0.019781 0.141 Uiso 0.537(11) 1 calc R U P C 1
H10F H 0.470977 0.704193 0.042245 0.141 Uiso 0.537(11) 1 calc R U P C 1
C117 C 0.4495(3) 0.5996(6) 0.0754(6) 0.090(4) Uani 0.537(11) 1 d D U P C 1
H11G H 0.463379 0.623413 0.095216 0.134 Uiso 0.537(11) 1 d R U P C 1
H11H H 0.457769 0.566313 0.065246 0.134 Uiso 0.537(11) 1 d R U P C 1
H11I H 0.436069 0.593663 0.106406 0.134 Uiso 0.537(11) 1 d R U P C 1
C107 C 0.4799(2) 0.7644(6) 0.5888(7) 0.077(3) Uani 0.467(7) 1 d D U P A 1
H10G H 0.473645 0.730012 0.572804 0.115 Uiso 0.467(7) 1 calc R U P A 1
H10H H 0.492082 0.760248 0.629490 0.115 Uiso 0.467(7) 1 calc R U P A 1
H10I H 0.489577 0.781432 0.555227 0.115 Uiso 0.467(7) 1 calc R U P A 1
C88 C 0.3387(3) 0.7207(5) 0.6731(6) 0.100(3) Uani 0.546(4) 1 d D U P B 1
H88A H 0.357034 0.713427 0.693014 0.149 Uiso 0.546(4) 1 calc R U P B 1
H88B H 0.326390 0.720634 0.707562 0.149 Uiso 0.546(4) 1 calc R U P B 1
H88C H 0.338204 0.754878 0.651603 0.149 Uiso 0.546(4) 1 calc R U P B 1
C31 C 0.2268(2) 0.8779(4) 0.2832(6) 0.150(4) Uani 1 1 d . . . . .
H31A H 0.215961 0.845640 0.283429 0.180 Uiso 1 1 calc R U . . .
H31B H 0.225898 0.895647 0.326089 0.180 Uiso 1 1 calc R U . . .
C43 C 0.45269(18) 1.0767(4) 0.3648(5) 0.1210(18) Uani 1 1 d . U . . .
H43A H 0.467267 1.079270 0.401482 0.145 Uiso 1 1 calc R U . . .
H43B H 0.435396 1.081161 0.383787 0.145 Uiso 1 1 calc R U . . .
C91 C 0.2851(3) 0.7163(5) 0.5809(7) 0.098(3) Uani 0.546(4) 1 d D U P B 1
H91A H 0.293847 0.749634 0.592665 0.147 Uiso 0.546(4) 1 calc R U P B 1
H91B H 0.273196 0.706810 0.614322 0.147 Uiso 0.546(4) 1 calc R U P B 1
H91C H 0.274466 0.719426 0.537794 0.147 Uiso 0.546(4) 1 calc R U P B 1
C103 C 0.4169(3) 0.9226(4) 0.6079(7) 0.079(4) Uani 0.467(7) 1 d D U P A 1
H10J H 0.413780 0.932761 0.561331 0.118 Uiso 0.467(7) 1 calc R U P A 1
H10K H 0.430267 0.946006 0.630943 0.118 Uiso 0.467(7) 1 calc R U P A 1
H10L H 0.400014 0.924955 0.628116 0.118 Uiso 0.467(7) 1 calc R U P A 1
C115 C 0.3974(3) 0.5524(4) -0.0057(8) 0.080(4) Uani 0.537(11) 1 d D U P C 1
H11J H 0.400159 0.545478 0.041880 0.120 Uiso 0.537(11) 1 calc R U P C 1
H11K H 0.404980 0.523652 -0.029513 0.120 Uiso 0.537(11) 1 calc R U P C 1
H11L H 0.378098 0.555336 -0.019651 0.120 Uiso 0.537(11) 1 calc R U P C 1
C1 C 0.4305(3) 0.6116(5) -0.0006(6) 0.067(2) Uani 0.463(11) 1 d DG U P C 2
C2 C 0.4073(2) 0.6080(4) -0.0469(7) 0.066(2) Uani 0.463(11) 1 d DG U P C 2
C3 C 0.4074(2) 0.6510(5) -0.0906(5) 0.064(2) Uani 0.463(11) 1 d DG U P C 2
C4 C 0.4307(3) 0.6814(4) -0.0714(7) 0.065(2) Uani 0.463(11) 1 d DG U P C 2
C5 C 0.4450(2) 0.6570(5) -0.0158(7) 0.066(2) Uani 0.463(11) 1 d DG U P C 2
C6 C 0.4386(4) 0.7300(5) -0.1087(7) 0.079(4) Uani 0.463(11) 1 d D U P C 2
H6A H 0.446091 0.756232 -0.077017 0.118 Uiso 0.463(11) 1 calc R U P C 2
H6B H 0.422644 0.744181 -0.134707 0.118 Uiso 0.463(11) 1 calc R U P C 2
H6C H 0.452102 0.720524 -0.138188 0.118 Uiso 0.463(11) 1 calc R U P C 2
C7 C 0.3858(3) 0.6586(7) -0.1487(6) 0.080(4) Uani 0.463(11) 1 d D U P C 2
H7A H 0.373178 0.629193 -0.150667 0.119 Uiso 0.463(11) 1 calc R U P C 2
H7B H 0.394298 0.660239 -0.189841 0.119 Uiso 0.463(11) 1 calc R U P C 2
H7C H 0.376015 0.691087 -0.142836 0.119 Uiso 0.463(11) 1 calc R U P C 2
C8 C 0.4724(3) 0.6754(7) 0.0157(9) 0.079(4) Uani 0.463(11) 1 d D U P C 2
H8A H 0.476149 0.710238 -0.000850 0.119 Uiso 0.463(11) 1 calc R U P C 2
H8B H 0.486336 0.651087 0.004468 0.119 Uiso 0.463(11) 1 calc R U P C 2
H8C H 0.472311 0.676743 0.063761 0.119 Uiso 0.463(11) 1 calc R U P C 2
C9 C 0.4398(4) 0.5747(7) 0.0561(8) 0.097(4) Uani 0.463(11) 1 d D U P C 2
H9A H 0.437767 0.591884 0.098265 0.145 Uiso 0.463(11) 1 calc R U P C 2
H9B H 0.458719 0.565521 0.054078 0.145 Uiso 0.463(11) 1 calc R U P C 2
H9C H 0.428787 0.542974 0.052389 0.145 Uiso 0.463(11) 1 calc R U P C 2
C10 C 0.3866(3) 0.5637(6) -0.0489(10) 0.091(4) Uani 0.463(11) 1 d D U P C 2
H10M H 0.385570 0.550502 -0.004143 0.137 Uiso 0.463(11) 1 calc R U P C 2
H10N H 0.392145 0.535477 -0.076976 0.137 Uiso 0.463(11) 1 calc R U P C 2
H10O H 0.368955 0.576871 -0.066937 0.137 Uiso 0.463(11) 1 calc R U P C 2
C105 C 0.4686(3) 0.8829(6) 0.5446(6) 0.078(4) Uani 0.467(7) 1 d D U P A 1
H10P H 0.458946 0.890975 0.501409 0.117 Uiso 0.467(7) 1 calc R U P A 1
H10Q H 0.485012 0.863331 0.538400 0.117 Uiso 0.467(7) 1 calc R U P A 1
H10R H 0.473442 0.915436 0.568147 0.117 Uiso 0.467(7) 1 calc R U P A 1
C11 C 0.45119(18) 0.7799(3) 0.6149(5) 0.057(2) Uani 0.533(7) 1 d DG U P A 2
C12 C 0.45688(16) 0.8282(4) 0.5853(4) 0.056(2) Uani 0.533(7) 1 d DG U P A 2
C13 C 0.4370(2) 0.8647(2) 0.6003(5) 0.0544(19) Uani 0.533(7) 1 d DG U P A 2
C14 C 0.41908(16) 0.8389(4) 0.6391(5) 0.053(2) Uani 0.533(7) 1 d DG U P A 2
C99A C 0.4278(2) 0.7865(3) 0.6482(5) 0.052(2) Uani 0.533(7) 1 d DG U P A 2
C15 C 0.3948(2) 0.8620(5) 0.6686(6) 0.071(3) Uani 0.533(7) 1 d D U P A 2
H15A H 0.390452 0.896090 0.648563 0.107 Uiso 0.533(7) 1 calc R U P A 2
H15B H 0.399148 0.866203 0.716396 0.107 Uiso 0.533(7) 1 calc R U P A 2
H15C H 0.379386 0.838596 0.659951 0.107 Uiso 0.533(7) 1 calc R U P A 2
C98A C 0.4160(3) 0.7449(5) 0.6898(6) 0.079(3) Uani 0.533(7) 1 d D U P A 2
H98D H 0.398281 0.756217 0.700861 0.119 Uiso 0.533(7) 1 calc R U P A 2
H98E H 0.427969 0.739456 0.730466 0.119 Uiso 0.533(7) 1 calc R U P A 2
H98F H 0.414120 0.712190 0.664861 0.119 Uiso 0.533(7) 1 calc R U P A 2
C16 C 0.4680(3) 0.7307(5) 0.6132(7) 0.088(4) Uani 0.533(7) 1 d D U P A 2
H16A H 0.456194 0.700595 0.603526 0.133 Uiso 0.533(7) 1 calc R U P A 2
H16B H 0.478544 0.725721 0.656151 0.133 Uiso 0.533(7) 1 calc R U P A 2
H16C H 0.480286 0.733978 0.578867 0.133 Uiso 0.533(7) 1 calc R U P A 2
C17 C 0.4363(3) 0.9224(3) 0.5827(6) 0.079(3) Uani 0.533(7) 1 d D U P A 2
H17A H 0.446127 0.928111 0.544082 0.119 Uiso 0.533(7) 1 calc R U P A 2
H17B H 0.444809 0.942584 0.620072 0.119 Uiso 0.533(7) 1 calc R U P A 2
H17C H 0.417604 0.933622 0.572578 0.119 Uiso 0.533(7) 1 calc R U P A 2
C18 C 0.4810(2) 0.8410(7) 0.5485(6) 0.086(4) Uani 0.533(7) 1 d D U P A 2
H18A H 0.493521 0.811398 0.551643 0.130 Uiso 0.533(7) 1 calc R U P A 2
H18B H 0.490164 0.871912 0.568068 0.130 Uiso 0.533(7) 1 calc R U P A 2
H18C H 0.474923 0.847783 0.501986 0.130 Uiso 0.533(7) 1 calc R U P A 2
C95 C 0.3372(3) 0.5457(3) 0.5435(6) 0.083(3) Uani 0.546(4) 1 d D U P B 1
H95A H 0.330187 0.542093 0.496980 0.124 Uiso 0.546(4) 1 calc R U P B 1
H95B H 0.328103 0.520756 0.570073 0.124 Uiso 0.546(4) 1 calc R U P B 1
H95C H 0.356579 0.538838 0.548593 0.124 Uiso 0.546(4) 1 calc R U P B 1
C93 C 0.2845(2) 0.6089(5) 0.4949(6) 0.091(3) Uani 0.546(4) 1 d D U P B 1
H93A H 0.273754 0.639207 0.479283 0.136 Uiso 0.546(4) 1 calc R U P B 1
H93B H 0.273204 0.584344 0.516520 0.136 Uiso 0.546(4) 1 calc R U P B 1
H93C H 0.291550 0.591659 0.457339 0.136 Uiso 0.546(4) 1 calc R U P B 1
C97 C 0.3721(2) 0.6128(6) 0.6520(6) 0.096(4) Uani 0.546(4) 1 d D U P B 1
H97A H 0.386490 0.614671 0.622932 0.144 Uiso 0.546(4) 1 calc R U P B 1
H97B H 0.369537 0.576444 0.664881 0.144 Uiso 0.546(4) 1 calc R U P B 1
H97C H 0.376935 0.633916 0.691461 0.144 Uiso 0.546(4) 1 calc R U P B 1
C90A C 0.3167(3) 0.6881(3) 0.6074(7) 0.062(2) Uani 0.454(4) 1 d DG U P B 2
C92A C 0.30223(16) 0.6548(6) 0.5606(6) 0.068(2) Uani 0.454(4) 1 d DG U P B 2
C94A C 0.3175(3) 0.6086(4) 0.5558(6) 0.070(2) Uani 0.454(4) 1 d DG U P B 2
C96A C 0.3415(2) 0.6132(4) 0.5995(7) 0.066(2) Uani 0.454(4) 1 d DG U P B 2
C89A C 0.3410(2) 0.6624(6) 0.6315(5) 0.060(2) Uani 0.454(4) 1 d DG U P B 2
C91A C 0.3119(3) 0.7410(4) 0.6384(7) 0.075(3) Uani 0.454(4) 1 d D U P B 2
H91D H 0.323617 0.767154 0.621086 0.112 Uiso 0.454(4) 1 calc R U P B 2
H91E H 0.315933 0.738675 0.686433 0.112 Uiso 0.454(4) 1 calc R U P B 2
H91F H 0.293042 0.751184 0.627592 0.112 Uiso 0.454(4) 1 calc R U P B 2
C93A C 0.2739(2) 0.6736(8) 0.5334(8) 0.100(4) Uani 0.454(4) 1 d D U P B 2
H93D H 0.273982 0.711638 0.528573 0.151 Uiso 0.454(4) 1 calc R U P B 2
H93E H 0.260904 0.663707 0.564089 0.151 Uiso 0.454(4) 1 calc R U P B 2
H93F H 0.268761 0.657492 0.490344 0.151 Uiso 0.454(4) 1 calc R U P B 2
C97A C 0.3616(3) 0.5681(5) 0.6057(9) 0.097(4) Uani 0.454(4) 1 d D U P B 2
H97D H 0.357915 0.544613 0.567956 0.145 Uiso 0.454(4) 1 calc R U P B 2
H97E H 0.359863 0.548980 0.646659 0.145 Uiso 0.454(4) 1 calc R U P B 2
H97F H 0.379916 0.581955 0.606483 0.145 Uiso 0.454(4) 1 calc R U P B 2
C95A C 0.3045(4) 0.5669(6) 0.5099(8) 0.102(4) Uani 0.454(4) 1 d D U P B 2
H95D H 0.301285 0.580868 0.465001 0.153 Uiso 0.454(4) 1 calc R U P B 2
H95E H 0.287329 0.556261 0.525063 0.153 Uiso 0.454(4) 1 calc R U P B 2
H95F H 0.316468 0.536591 0.510027 0.153 Uiso 0.454(4) 1 calc R U P B 2
C88A C 0.3636(3) 0.6765(7) 0.6850(6) 0.086(4) Uani 0.454(4) 1 d D U P B 2
H88D H 0.380635 0.661920 0.673368 0.130 Uiso 0.454(4) 1 calc R U P B 2
H88E H 0.359575 0.662138 0.727382 0.130 Uiso 0.454(4) 1 calc R U P B 2
H88F H 0.365167 0.714524 0.688397 0.130 Uiso 0.454(4) 1 calc R U P B 2
C42 C 0.45901(17) 0.9831(4) 0.3875(5) 0.1337(19) Uani 1 1 d . U . . .
H42A H 0.451979 0.950031 0.367414 0.160 Uiso 1 1 calc R U . . .
H42B H 0.449397 0.990009 0.426724 0.160 Uiso 1 1 calc R U . . .
K2 K 0.50567(8) 0.48143(11) 0.2752(3) 0.115(2) Uani 0.5 1 d D . P D -1
C1A C 0.5039(4) 0.6153(9) 0.2768(10) 0.180(4) Uani 0.5 1 d D U P D -1
H1AA H 0.514370 0.605811 0.319095 0.217 Uiso 0.5 1 calc R U P D -1
H1AB H 0.497969 0.652030 0.279176 0.217 Uiso 0.5 1 calc R U P D -1
O12 O 0.4824(4) 0.5827(7) 0.2632(9) 0.171(4) Uani 0.5 1 d D U P D -1
C1B C 0.5530(5) 0.5523(9) 0.1843(13) 0.195(5) Uani 0.5 1 d D U P D -1
H1BA H 0.564662 0.583384 0.182869 0.234 Uiso 0.5 1 calc R U P D -1
H1BB H 0.543085 0.547542 0.139968 0.234 Uiso 0.5 1 calc R U P D -1
C1C C 0.5180(5) 0.4516(12) 0.4702(12) 0.225(5) Uani 0.5 1 d D U P D -1
H1CA H 0.509155 0.428915 0.500751 0.270 Uiso 0.5 1 calc R U P D -1
H1CB H 0.524735 0.483050 0.494896 0.270 Uiso 0.5 1 calc R U P D -1
C1D C 0.5417(5) 0.4225(11) 0.4454(12) 0.221(5) Uani 0.5 1 d D U P D -1
H1DA H 0.557533 0.423454 0.479036 0.265 Uiso 0.5 1 calc R U P D -1
H1DB H 0.536875 0.385579 0.436121 0.265 Uiso 0.5 1 calc R U P D -1
C1E C 0.558630 0.432269 0.334160 0.224(4) Uani 0.5 1 d D U P D -1
H1EA H 0.559413 0.394085 0.341190 0.268 Uiso 0.5 1 calc R U P D -1
H1EB H 0.577292 0.443996 0.347445 0.268 Uiso 0.5 1 calc R U P D -1
C1F C 0.4496(4) 0.4848(11) 0.3776(11) 0.216(5) Uani 0.5 1 d D U P D -1
H1FA H 0.444980 0.447273 0.377364 0.259 Uiso 0.5 1 calc R U P D -1
H1FB H 0.434829 0.502646 0.397396 0.259 Uiso 0.5 1 calc R U P D -1
N16 N 0.4457(4) 0.4996(8) 0.3087(11) 0.213(4) Uani 0.5 1 d D U P D -1
C1G C 0.5593(6) 0.4328(10) 0.2633(7) 0.226(4) Uani 0.5 1 d D U P D -1
H1GA H 0.577120 0.415925 0.262712 0.271 Uiso 0.5 1 calc R U P D -1
H1GB H 0.546444 0.403933 0.252883 0.271 Uiso 0.5 1 calc R U P D -1
O15 O 0.5473(4) 0.4462(7) 0.3907(7) 0.218(4) Uani 0.5 1 d D U P D -1
C1H C 0.5123(5) 0.4328(13) 0.1304(15) 0.241(5) Uani 0.5 1 d D U P D -1
H1HA H 0.506054 0.467750 0.114871 0.289 Uiso 0.5 1 d R U P D -1
H1HB H 0.513704 0.413490 0.088821 0.289 Uiso 0.5 1 d R U P D -1
N17 N 0.5577(4) 0.4546(8) 0.1988(8) 0.226(4) Uani 0.5 1 d D U P D -1
C1I C 0.5205(5) 0.6070(9) 0.2188(14) 0.181(4) Uani 0.5 1 d D U P D -1
H1IA H 0.508552 0.604850 0.176927 0.217 Uiso 0.5 1 calc R U P D -1
H1IB H 0.533176 0.636360 0.215612 0.217 Uiso 0.5 1 calc R U P D -1
O13 O 0.5348(3) 0.5597(6) 0.2308(9) 0.180(4) Uani 0.5 1 d D U P D -1
C1J C 0.4382(5) 0.5517(9) 0.2834(12) 0.192(5) Uani 0.5 1 d D U P D -1
H1JA H 0.421454 0.563481 0.300702 0.230 Uiso 0.5 1 calc R U P D -1
H1JB H 0.435206 0.551114 0.234572 0.230 Uiso 0.5 1 calc R U P D -1
C1K C 0.4404(3) 0.4023(9) 0.2720(14) 0.251(5) Uani 0.5 1 d D U P D -1
H1KA H 0.434254 0.389053 0.313605 0.301 Uiso 0.5 1 calc R U P D -1
H1KB H 0.431826 0.380985 0.235112 0.301 Uiso 0.5 1 calc R U P D -1
C1L C 0.4619(4) 0.5894(9) 0.3066(12) 0.184(4) Uani 0.5 1 d D U P D -1
H1LA H 0.455431 0.625904 0.305056 0.220 Uiso 0.5 1 calc R U P D -1
H1LB H 0.469076 0.581130 0.352506 0.220 Uiso 0.5 1 calc R U P D -1
O11 O 0.4854(5) 0.4173(9) 0.1123(11) 0.259(5) Uani 0.5 1 d D U P D -1
C1M C 0.4739(4) 0.4895(11) 0.4305(12) 0.227(5) Uani 0.5 1 d D U P D -1
H1MA H 0.477080 0.527000 0.439453 0.272 Uiso 0.5 1 calc R U P D -1
H1MB H 0.468708 0.473612 0.471617 0.272 Uiso 0.5 1 calc R U P D -1
C1N C 0.4819(4) 0.3695(9) 0.2253(13) 0.256(5) Uani 0.5 1 d D U P D -1
H1NA H 0.476160 0.332594 0.221470 0.308 Uiso 0.5 1 calc R U P D -1
H1NB H 0.501743 0.372244 0.230808 0.308 Uiso 0.5 1 calc R U P D -1
C1O C 0.5428(5) 0.4331(10) 0.1414(9) 0.236(5) Uani 0.5 1 d D U P D -1
H1OA H 0.548616 0.396377 0.138603 0.283 Uiso 0.5 1 calc R U P D -1
H1OB H 0.549081 0.451317 0.103002 0.283 Uiso 0.5 1 calc R U P D -1
C1P C 0.5700(4) 0.5048(8) 0.2025(13) 0.209(5) Uani 0.5 1 d D U P D -1
H1PA H 0.584768 0.504324 0.173854 0.251 Uiso 0.5 1 calc R U P D -1
H1PB H 0.578288 0.509708 0.248375 0.251 Uiso 0.5 1 calc R U P D -1
O10 O 0.4690(3) 0.3983(5) 0.2747(10) 0.258(5) Uani 0.5 1 d D U P D -1
C1Q C 0.4668(5) 0.4087(13) 0.1627(13) 0.256(5) Uani 0.5 1 d D U P D -1
H1QA H 0.450118 0.391757 0.142343 0.307 Uiso 0.5 1 calc R U P D -1
H1QB H 0.461778 0.442595 0.181247 0.307 Uiso 0.5 1 calc R U P D -1
O14 O 0.4991(4) 0.4665(8) 0.4169(10) 0.217(4) Uani 0.5 1 d D U P D -1
C1R C 0.4319(5) 0.4610(9) 0.2618(13) 0.242(5) Uani 0.5 1 d D U P D -1
H1RA H 0.435104 0.471277 0.216460 0.290 Uiso 0.5 1 calc R U P D -1
H1RB H 0.412273 0.463596 0.264754 0.290 Uiso 0.5 1 calc R U P D -1

loop_
_atom_site_aniso_label
_atom_site_aniso_U_11
_atom_site_aniso_U_22
_atom_site_aniso_U_33
_atom_site_aniso_U_23
_atom_site_aniso_U_13
_atom_site_aniso_U_12
Lu2 0.03894(10) 0.04148(12) 0.03516(10) -0.00579(8) 0.00280(7) -0.00408(8)
Lu1 0.04889(12) 0.03904(12) 0.04321(11) -0.00135(9) 0.00498(9) -0.00723(9)
Lu4 0.05005(13) 0.04479(13) 0.04031(11) 0.00165(9) 0.00752(9) -0.00346(9)
Lu3 0.05319(13) 0.04341(13) 0.04663(12) -0.00402(9) 0.01593(9) -0.00432(10)
K4 0.0644(7) 0.0538(7) 0.0559(6) 0.0065(6) 0.0154(5) 0.0036(6)
K1 0.0684(8) 0.0691(8) 0.0435(6) -0.0024(6) 0.0022(5) -0.0191(6)
K5 0.0507(10) 0.0435(10) 0.1095(15) 0.000 -0.0232(9) 0.000
K3 0.0628(8) 0.0802(10) 0.0560(7) -0.0010(6) -0.0006(6) 0.0185(7)
O8 0.061(3) 0.075(3) 0.086(3) -0.024(2) 0.010(2) 0.016(2)
N3 0.049(2) 0.044(2) 0.047(2) -0.0006(19) 0.0010(17) 0.0010(19)
N4 0.046(2) 0.039(2) 0.045(2) -0.0026(18) 0.0028(17) -0.0040(18)
N1 0.046(2) 0.067(3) 0.040(2) -0.016(2) 0.0109(17) -0.005(2)
N8 0.062(3) 0.046(3) 0.058(3) -0.004(2) 0.008(2) -0.008(2)
O5 0.082(3) 0.068(3) 0.062(2) -0.004(2) -0.012(2) 0.010(2)
N2 0.043(2) 0.050(3) 0.053(2) 0.008(2) 0.0112(18) -0.0025(19)
O1 0.087(2) 0.096(3) 0.065(2) 0.008(2) 0.0044(19) 0.039(2)
N7 0.067(3) 0.046(3) 0.045(2) -0.003(2) 0.013(2) -0.013(2)
O6 0.066(3) 0.060(3) 0.095(3) -0.004(2) 0.004(2) -0.005(2)
O7 0.070(3) 0.063(3) 0.056(2) -0.0009(19) 0.0119(18) 0.004(2)
N11 0.046(2) 0.053(3) 0.041(2) 0.0021(19) 0.0075(17) -0.0037(19)
N12 0.048(2) 0.049(3) 0.048(2) -0.0058(19) 0.0061(17) -0.002(2)
N6 0.060(3) 0.049(3) 0.057(3) -0.004(2) -0.007(2) -0.003(2)
N9 0.052(3) 0.048(3) 0.077(3) 0.008(2) 0.019(2) -0.006(2)
N10 0.052(3) 0.051(3) 0.068(3) 0.000(2) 0.009(2) -0.006(2)
N5 0.057(3) 0.052(3) 0.050(2) -0.008(2) 0.0070(19) -0.002(2)
N14 0.063(3) 0.051(3) 0.063(3) 0.000(2) 0.010(2) 0.001(2)
O9 0.073(3) 0.107(4) 0.079(3) -0.005(3) 0.032(2) 0.005(3)
C50 0.059(3) 0.055(3) 0.044(3) 0.005(2) 0.005(2) -0.011(3)
C74 0.064(3) 0.045(3) 0.054(3) -0.002(2) 0.011(2) 0.004(3)
O4 0.111(4) 0.090(4) 0.101(4) 0.040(3) 0.027(3) 0.021(3)
C63 0.051(3) 0.057(4) 0.068(3) -0.016(3) 0.001(3) 0.003(3)
C66 0.044(3) 0.057(3) 0.041(2) 0.001(2) 0.001(2) 0.003(2)
C58 0.056(3) 0.066(4) 0.047(3) 0.003(3) -0.004(2) -0.018(3)
C80 0.066(3) 0.061(4) 0.040(3) 0.011(2) 0.000(2) -0.006(3)
C81 0.062(3) 0.050(3) 0.041(2) 0.010(2) 0.005(2) -0.002(3)
C57 0.073(4) 0.098(5) 0.050(3) 0.000(3) -0.001(3) -0.016(4)
C47 0.052(3) 0.048(3) 0.077(4) 0.015(3) -0.002(3) -0.004(3)
C79 0.094(5) 0.053(3) 0.038(3) 0.005(2) -0.004(3) -0.004(3)
O3 0.096(3) 0.092(3) 0.164(4) -0.011(3) -0.049(3) 0.034(3)
C55 0.066(4) 0.059(4) 0.080(4) 0.012(3) -0.020(3) -0.004(3)
C83 0.082(4) 0.061(4) 0.042(3) 0.001(3) 0.013(3) 0.005(3)
C82 0.068(4) 0.063(4) 0.045(3) 0.008(3) 0.019(2) 0.000(3)
C76 0.067(4) 0.065(4) 0.085(4) -0.028(3) 0.011(3) -0.010(3)
C85 0.073(4) 0.080(5) 0.074(4) 0.017(3) 0.030(3) 0.003(3)
C71 0.088(4) 0.067(4) 0.056(3) -0.012(3) 0.031(3) -0.026(3)
C87 0.060(4) 0.071(4) 0.068(4) 0.014(3) -0.003(3) -0.007(3)
C52 0.054(3) 0.100(5) 0.067(4) -0.036(4) 0.019(3) 0.000(3)
C48 0.075(4) 0.054(4) 0.097(5) 0.009(3) 0.013(3) -0.004(3)
C67 0.065(4) 0.100(5) 0.061(3) 0.023(3) 0.011(3) -0.010(4)
C24 0.075(4) 0.054(4) 0.098(5) -0.012(3) 0.008(4) -0.006(3)
C68 0.048(3) 0.065(4) 0.051(3) 0.015(3) 0.004(2) -0.007(3)
C23 0.082(5) 0.057(4) 0.096(5) -0.011(4) 0.009(4) 0.012(4)
C65 0.047(3) 0.080(4) 0.068(4) -0.015(3) 0.010(3) 0.000(3)
C64 0.060(4) 0.096(5) 0.069(4) -0.029(4) -0.003(3) -0.002(3)
C99 0.060(4) 0.062(4) 0.038(4) 0.001(4) -0.004(4) -0.012(4)
C106 0.049(4) 0.063(4) 0.038(4) -0.005(4) -0.002(3) -0.013(4)
C104 0.051(4) 0.064(4) 0.041(4) -0.006(4) 0.002(3) -0.019(4)
C102 0.061(4) 0.060(4) 0.046(4) -0.015(4) 0.003(4) -0.018(4)
C100 0.061(4) 0.064(4) 0.039(4) -0.011(4) 0.007(3) -0.016(4)
C22 0.060(4) 0.093(5) 0.102(5) -0.042(4) 0.009(4) 0.014(4)
C75 0.072(5) 0.136(7) 0.084(5) -0.010(5) -0.005(4) -0.004(5)
C62 0.066(4) 0.061(4) 0.089(4) -0.004(3) 0.002(3) -0.013(3)
C86 0.068(4) 0.054(4) 0.064(3) 0.011(3) 0.015(3) 0.000(3)
N13 0.092(5) 0.089(5) 0.137(6) 0.044(5) 0.047(4) -0.007(4)
C73 0.086(4) 0.067(4) 0.051(3) -0.011(3) 0.013(3) -0.004(3)
C60 0.086(4) 0.056(4) 0.071(4) -0.012(3) 0.025(3) -0.005(3)
C78 0.133(6) 0.073(5) 0.057(4) -0.007(3) -0.017(4) -0.018(4)
C49 0.111(5) 0.071(4) 0.049(3) 0.009(3) 0.019(3) -0.001(4)
C72 0.072(4) 0.088(5) 0.080(4) -0.015(4) 0.027(3) -0.036(4)
C26 0.086(5) 0.067(4) 0.080(4) 0.000(4) 0.029(3) -0.014(4)
C69 0.057(4) 0.080(4) 0.076(4) 0.004(3) 0.002(3) -0.020(3)
C34 0.123(6) 0.086(5) 0.060(4) 0.000(4) -0.011(4) 0.036(5)
C36 0.053(3) 0.073(4) 0.101(5) -0.017(4) 0.015(3) 0.002(3)
C25 0.087(5) 0.087(5) 0.052(3) 0.010(3) 0.022(3) -0.002(4)
N15 0.091(3) 0.151(4) 0.117(3) 0.057(3) 0.004(3) -0.028(3)
C84 0.144(7) 0.093(6) 0.062(4) -0.005(4) 0.036(4) 0.022(5)
O2 0.118(3) 0.123(3) 0.149(4) 0.055(3) -0.050(3) -0.013(3)
C33 0.141(8) 0.081(5) 0.072(4) 0.021(4) 0.013(4) 0.028(5)
C35 0.074(4) 0.080(5) 0.079(4) -0.019(4) -0.008(3) 0.014(4)
C53 0.076(5) 0.126(7) 0.100(5) -0.054(5) 0.005(4) 0.033(5)
C61 0.085(5) 0.071(5) 0.118(6) -0.005(4) 0.031(4) 0.016(4)
C89 0.084(5) 0.067(4) 0.059(4) -0.003(4) 0.024(4) -0.023(4)
C90 0.075(4) 0.062(4) 0.070(4) 0.001(4) 0.030(3) -0.014(4)
C92 0.070(4) 0.052(4) 0.070(4) 0.004(4) 0.018(4) -0.022(4)
C94 0.071(5) 0.056(4) 0.057(4) 0.011(4) 0.010(4) -0.016(4)
C96 0.081(4) 0.069(5) 0.056(4) 0.012(4) 0.011(4) -0.020(4)
C56 0.071(5) 0.089(6) 0.132(7) 0.013(5) -0.020(4) 0.005(4)
C19 0.094(6) 0.124(8) 0.173(10) 0.005(7) 0.069(6) -0.018(6)
C54 0.116(6) 0.068(5) 0.095(5) -0.004(4) -0.012(5) 0.023(4)
C45 0.111(4) 0.084(4) 0.063(3) 0.002(3) -0.012(3) 0.032(3)
C46 0.060(4) 0.079(5) 0.143(7) 0.013(5) 0.039(4) 0.010(4)
C28 0.081(4) 0.090(5) 0.055(3) -0.014(3) -0.005(3) 0.006(4)
C70 0.177(9) 0.065(5) 0.083(5) 0.017(4) 0.013(5) -0.040(5)
C114 0.064(4) 0.055(4) 0.066(4) -0.017(4) 0.028(4) -0.002(4)
C116 0.059(4) 0.061(4) 0.077(4) -0.015(4) 0.022(4) 0.000(4)
C109 0.058(4) 0.065(4) 0.077(4) -0.007(4) 0.034(3) -0.007(4)
C110 0.072(5) 0.069(4) 0.065(4) -0.010(4) 0.039(4) -0.008(4)
C112 0.068(4) 0.066(5) 0.060(4) -0.019(4) 0.032(4) -0.003(4)
C77 0.105(6) 0.054(4) 0.134(7) -0.008(4) 0.017(5) -0.025(4)
C30 0.073(5) 0.081(6) 0.171(9) -0.033(6) 0.005(5) -0.016(4)
C21 0.073(5) 0.173(9) 0.095(6) -0.043(6) 0.029(4) 0.023(5)
C29 0.115(7) 0.066(6) 0.197(11) 0.010(7) 0.042(7) -0.034(5)
C59 0.133(7) 0.062(4) 0.097(5) -0.029(4) 0.035(5) -0.021(4)
C40 0.110(4) 0.104(3) 0.150(4) 0.039(3) -0.061(3) 0.003(3)
C38 0.095(3) 0.107(4) 0.171(5) -0.024(4) -0.047(3) 0.041(3)
C51 0.077(5) 0.162(8) 0.123(7) -0.071(6) 0.057(5) -0.039(5)
C20 0.128(8) 0.173(11) 0.134(8) 0.020(8) 0.079(7) -0.006(7)
C27 0.087(5) 0.082(5) 0.088(5) -0.012(4) -0.019(4) 0.002(4)
C41 0.109(4) 0.138(4) 0.136(4) 0.066(3) -0.029(3) -0.021(3)
C44 0.091(3) 0.132(4) 0.101(3) 0.016(3) 0.008(3) 0.029(3)
C111 0.117(10) 0.112(9) 0.093(9) 0.003(8) 0.052(8) 0.003(8)
C39 0.111(3) 0.101(3) 0.162(4) 0.018(3) -0.060(3) 0.017(3)
C101 0.081(7) 0.109(9) 0.061(7) -0.022(7) 0.025(6) -0.023(8)
C113 0.100(8) 0.107(10) 0.068(7) -0.028(7) 0.005(6) 0.006(7)
C32 0.160(10) 0.096(7) 0.194(11) 0.086(7) 0.028(8) -0.002(7)
C37 0.095(4) 0.125(5) 0.174(5) -0.025(4) -0.029(4) 0.042(4)
C98 0.109(9) 0.091(8) 0.056(7) 0.016(6) -0.008(7) -0.021(8)
C108 0.066(7) 0.099(9) 0.123(10) -0.004(8) 0.037(7) -0.023(7)
C117 0.083(8) 0.084(9) 0.100(8) -0.018(7) 0.001(6) 0.015(7)
C107 0.063(7) 0.095(8) 0.069(7) -0.017(6) -0.009(5) 0.013(6)
C88 0.128(8) 0.104(7) 0.072(6) -0.016(6) 0.038(6) -0.028(7)
C31 0.152(9) 0.123(8) 0.188(11) 0.078(8) 0.074(8) -0.011(7)
C43 0.091(3) 0.156(4) 0.117(4) 0.033(3) 0.015(3) 0.000(4)
C91 0.104(7) 0.090(7) 0.108(7) 0.015(6) 0.045(6) 0.000(6)
C103 0.090(8) 0.065(7) 0.077(7) -0.030(6) -0.011(6) -0.007(7)
C115 0.093(8) 0.064(7) 0.088(8) -0.017(6) 0.035(6) -0.008(6)
C1 0.063(4) 0.061(5) 0.081(4) -0.010(4) 0.028(4) 0.002(4)
C2 0.068(4) 0.058(4) 0.077(5) -0.020(4) 0.033(4) -0.003(4)
C3 0.069(4) 0.064(5) 0.064(4) -0.018(4) 0.031(4) -0.004(4)
C4 0.067(5) 0.068(4) 0.067(4) -0.013(4) 0.033(4) -0.010(4)
C5 0.061(4) 0.066(5) 0.076(4) -0.010(4) 0.031(4) -0.001(4)
C6 0.086(9) 0.097(8) 0.061(7) -0.008(6) 0.040(6) -0.026(7)
C7 0.089(8) 0.091(9) 0.060(7) -0.032(7) 0.013(6) -0.005(7)
C8 0.060(7) 0.082(9) 0.100(9) 0.013(8) 0.028(6) 0.004(7)
C9 0.090(9) 0.083(9) 0.119(9) 0.003(8) 0.015(8) 0.022(8)
C10 0.100(9) 0.070(8) 0.110(10) -0.029(8) 0.044(8) -0.015(7)
C105 0.068(7) 0.097(9) 0.068(7) 0.010(7) 0.005(6) -0.041(7)
C11 0.055(4) 0.071(4) 0.043(4) -0.005(4) -0.007(3) -0.008(4)
C12 0.055(4) 0.071(5) 0.041(3) -0.008(4) 0.002(3) -0.023(4)
C13 0.063(4) 0.060(4) 0.040(4) -0.008(3) 0.007(3) -0.023(3)
C14 0.061(4) 0.061(4) 0.038(4) -0.012(4) 0.008(3) -0.014(4)
C99A 0.059(4) 0.059(4) 0.037(3) -0.004(3) 0.001(3) -0.011(4)
C15 0.082(7) 0.083(8) 0.052(6) -0.017(6) 0.024(5) 0.000(7)
C98A 0.094(8) 0.083(8) 0.059(6) 0.021(6) 0.001(6) -0.011(7)
C16 0.079(7) 0.101(8) 0.079(7) -0.008(7) -0.021(6) 0.027(7)
C17 0.104(8) 0.062(6) 0.070(6) -0.006(5) -0.002(6) -0.026(6)
C18 0.071(7) 0.117(9) 0.071(6) -0.017(7) 0.006(5) -0.045(7)
C95 0.114(8) 0.054(6) 0.084(7) 0.016(5) 0.029(6) -0.005(6)
C93 0.082(6) 0.091(7) 0.094(7) 0.016(6) -0.015(5) -0.034(6)
C97 0.098(7) 0.112(8) 0.074(6) 0.033(6) -0.015(6) -0.021(7)
C90A 0.071(5) 0.062(5) 0.058(5) 0.000(4) 0.027(4) -0.010(4)
C92A 0.070(4) 0.070(5) 0.068(4) 0.000(4) 0.022(4) -0.022(4)
C94A 0.081(5) 0.062(4) 0.069(4) 0.002(4) 0.019(4) -0.026(4)
C96A 0.080(4) 0.058(4) 0.063(4) 0.008(4) 0.019(4) -0.014(4)
C89A 0.075(5) 0.057(5) 0.052(4) 0.003(4) 0.025(4) -0.011(4)
C91A 0.095(8) 0.070(7) 0.065(6) -0.007(6) 0.034(6) 0.001(6)
C93A 0.078(7) 0.123(9) 0.101(8) 0.004(8) 0.015(7) -0.013(7)
C97A 0.122(8) 0.077(7) 0.094(7) 0.026(7) 0.027(7) 0.005(7)
C95A 0.116(8) 0.087(7) 0.106(7) -0.013(7) 0.022(7) -0.041(7)
C88A 0.089(8) 0.105(8) 0.064(7) 0.018(7) 0.001(6) -0.013(7)
C42 0.107(3) 0.156(4) 0.133(4) 0.067(3) -0.008(3) -0.029(3)
K2 0.068(3) 0.0489(14) 0.243(8) -0.001(2) 0.079(3) -0.0003(15)
C1A 0.164(9) 0.203(8) 0.184(10) 0.060(8) 0.066(8) 0.032(6)
O12 0.156(8) 0.200(8) 0.168(9) 0.069(7) 0.072(7) 0.036(6)
C1B 0.169(9) 0.204(9) 0.234(10) 0.072(9) 0.124(7) 0.014(7)
C1C 0.207(10) 0.219(11) 0.259(10) 0.079(9) 0.078(7) 0.029(9)
C1D 0.198(10) 0.208(11) 0.266(10) 0.075(9) 0.071(8) 0.025(8)
C1E 0.210(9) 0.193(10) 0.283(10) 0.069(9) 0.093(7) 0.030(8)
C1F 0.188(9) 0.232(11) 0.248(9) 0.069(8) 0.119(8) 0.042(9)
N16 0.188(8) 0.228(9) 0.243(9) 0.058(8) 0.112(7) 0.017(7)
C1G 0.215(9) 0.193(9) 0.286(10) 0.061(9) 0.102(8) 0.018(7)
O15 0.193(8) 0.202(10) 0.270(9) 0.075(8) 0.078(7) 0.035(8)
C1H 0.228(10) 0.226(11) 0.283(10) 0.023(8) 0.099(8) 0.007(9)
N17 0.212(8) 0.203(9) 0.279(9) 0.053(8) 0.103(7) 0.020(7)
C1I 0.163(9) 0.197(9) 0.195(10) 0.060(8) 0.075(8) 0.020(6)
O13 0.155(9) 0.191(8) 0.211(9) 0.076(7) 0.105(7) 0.011(6)
C1J 0.163(8) 0.232(9) 0.202(10) 0.050(8) 0.118(8) 0.031(7)
C1K 0.228(9) 0.243(10) 0.301(11) 0.025(10) 0.112(9) -0.024(9)
C1L 0.169(9) 0.209(10) 0.186(10) 0.062(8) 0.085(7) 0.046(7)
O11 0.242(10) 0.245(11) 0.303(11) 0.014(9) 0.092(9) -0.012(9)
C1M 0.203(9) 0.238(11) 0.257(10) 0.079(9) 0.107(7) 0.035(8)
C1N 0.236(10) 0.229(10) 0.319(11) 0.009(8) 0.100(9) -0.023(8)
C1O 0.225(10) 0.220(10) 0.281(10) 0.034(9) 0.109(9) 0.022(9)
C1P 0.187(9) 0.205(9) 0.257(10) 0.067(9) 0.120(8) 0.022(7)
O10 0.227(9) 0.240(9) 0.321(11) 0.007(8) 0.102(8) -0.026(8)
C1Q 0.237(10) 0.229(10) 0.316(11) 0.009(9) 0.094(8) -0.029(9)
O14 0.199(9) 0.212(10) 0.254(9) 0.095(7) 0.095(7) 0.037(8)
C1R 0.215(9) 0.251(10) 0.279(11) 0.036(9) 0.117(9) -0.010(8)

loop_
_atom_type_symbol
_atom_type_description
_atom_type_scat_dispersion_real
_atom_type_scat_dispersion_imag
_atom_type_scat_source
C C 0.0033 0.0016 'International Tables Vol C Tables 4.2.6.8 and 6.1.1.4'
H H 0.0000 0.0000 'International Tables Vol C Tables 4.2.6.8 and 6.1.1.4'
K K 0.2009 0.2494 'International Tables Vol C Tables 4.2.6.8 and 6.1.1.4'
Lu Lu -0.4720 5.8584 'International Tables Vol C Tables 4.2.6.8 and 6.1.1.4'
N N 0.0061 0.0033 'International Tables Vol C Tables 4.2.6.8 and 6.1.1.4'
O O 0.0106 0.0060 'International Tables Vol C Tables 4.2.6.8 and 6.1.1.4'

loop_
_geom_angle_atom_site_label_1
_geom_angle_atom_site_label_2
_geom_angle_atom_site_label_3
_geom_angle
_geom_angle_site_symmetry_1
_geom_angle_site_symmetry_3
_geom_angle_publ_flag
N3 Lu2 C99 93.8(2) . . ?
N3 Lu2 C106 114.4(3) . . ?
N3 Lu2 C104 144.5(2) . . ?
N3 Lu2 C102 135.4(3) . . ?
N3 Lu2 C100 104.6(3) . . ?
N3 Lu2 C11 102.3(2) . . ?
N3 Lu2 C12 133.2(3) . . ?
N3 Lu2 C13 143.30(19) . . ?
N3 Lu2 C14 113.3(2) . . ?
N3 Lu2 C99A 91.87(18) . . ?
N4 Lu2 N3 32.83(13) . . ?
N4 Lu2 C99 99.6(2) . . ?
N4 Lu2 C106 129.7(3) . . ?
N4 Lu2 C104 144.6(2) . . ?
N4 Lu2 C102 116.7(3) . . ?
N4 Lu2 C100 92.9(2) . . ?
N4 Lu2 C11 117.5(3) . . ?
N4 Lu2 C12 144.80(18) . . ?
N4 Lu2 C13 128.9(3) . . ?
N4 Lu2 C14 98.7(2) . . ?
N4 Lu2 C99A 92.87(19) . . ?
N1 Lu2 N3 100.82(15) . . ?
N1 Lu2 N4 117.05(14) . . ?
N1 Lu2 C99 132.1(3) . . ?
N1 Lu2 C106 103.0(2) . . ?
N1 Lu2 C104 98.4(2) . . ?
N1 Lu2 C102 122.9(3) . . ?
N1 Lu2 C100 150.0(2) . . ?
N1 Lu2 C11 110.4(2) . . ?
N1 Lu2 C12 95.58(17) . . ?
N1 Lu2 C13 112.2(2) . . ?
N1 Lu2 C14 143.7(2) . . ?
N1 Lu2 C99A 141.7(2) . . ?
N2 Lu2 N3 113.87(14) . . ?
N2 Lu2 N4 95.62(14) . . ?
N2 Lu2 N1 61.19(15) . . ?
N2 Lu2 C99 147.5(2) . . ?
N2 Lu2 C106 131.3(3) . . ?
N2 Lu2 C104 101.5(2) . . ?
N2 Lu2 C102 96.0(2) . . ?
N2 Lu2 C100 120.1(3) . . ?
N2 Lu2 C11 143.7(2) . . ?
N2 Lu2 C12 112.4(3) . . ?
N2 Lu2 C13 96.32(19) . . ?
N2 Lu2 C14 111.8(2) . . ?
N2 Lu2 C99A 143.3(2) . . ?
C99 Lu2 C100 31.12(13) . . ?
C106 Lu2 C99 31.24(12) . . ?
C106 Lu2 C102 51.74(13) . . ?
C106 Lu2 C100 51.61(15) . . ?
C104 Lu2 C99 51.71(14) . . ?
C104 Lu2 C106 31.37(11) . . ?
C104 Lu2 C102 31.32(11) . . ?
C104 Lu2 C100 51.66(14) . . ?
C102 Lu2 C99 51.58(15) . . ?
C102 Lu2 C100 31.17(12) . . ?
C12 Lu2 C11 31.30(9) . . ?
C13 Lu2 C11 51.98(12) . . ?
C13 Lu2 C12 31.47(10) . . ?
C13 Lu2 C99A 52.16(14) . . ?
C14 Lu2 C11 52.04(14) . . ?
C14 Lu2 C12 52.12(12) . . ?
C14 Lu2 C13 31.64(11) . . ?
C14 Lu2 C99A 31.56(12) . . ?
C99A Lu2 C11 31.35(10) . . ?
C99A Lu2 C12 51.93(12) . . ?
N3 Lu1 C89 104.4(3) . . ?
N3 Lu1 C90 134.3(3) . . ?
N3 Lu1 C92 150.75(19) . . ?
N3 Lu1 C94 122.3(3) . . ?
N3 Lu1 C96 98.60(19) . . ?
N3 Lu1 C90A 116.1(4) . . ?
N3 Lu1 C92A 146.0(3) . . ?
N3 Lu1 C94A 137.9(4) . . ?
N3 Lu1 C96A 107.6(3) . . ?
N3 Lu1 C89A 96.55(19) . . ?
N4 Lu1 N3 32.75(13) . . ?
N4 Lu1 C89 91.57(18) . . ?
N4 Lu1 C90 112.2(3) . . ?
N4 Lu1 C92 142.6(2) . . ?
N4 Lu1 C94 134.8(3) . . ?
N4 Lu1 C96 103.5(3) . . ?
N4 Lu1 C90A 96.4(3) . . ?
N4 Lu1 C92A 125.8(4) . . ?
N4 Lu1 C94A 142.3(2) . . ?
N4 Lu1 C96A 116.7(4) . . ?
N4 Lu1 C89A 91.7(2) . . ?
N6 Lu1 N3 110.90(15) . . ?
N6 Lu1 N4 98.49(15) . . ?
N6 Lu1 N5 60.85(16) . . ?
N6 Lu1 C89 128.8(4) . . ?
N6 Lu1 C90 100.2(3) . . ?
N6 Lu1 C92 98.3(2) . . ?
N6 Lu1 C94 124.6(3) . . ?
N6 Lu1 C96 149.91(19) . . ?
N6 Lu1 C90A 112.7(3) . . ?
N6 Lu1 C92A 96.1(2) . . ?
N6 Lu1 C94A 110.6(4) . . ?
N6 Lu1 C96A 141.2(4) . . ?
N6 Lu1 C89A 143.4(3) . . ?
N5 Lu1 N3 96.33(15) . . ?
N5 Lu1 N4 117.62(15) . . ?
N5 Lu1 C89 148.93(19) . . ?
N5 Lu1 C90 128.5(3) . . ?
N5 Lu1 C92 99.7(2) . . ?
N5 Lu1 C94 97.1(2) . . ?
N5 Lu1 C96 123.0(3) . . ?
N5 Lu1 C90A 145.7(3) . . ?
N5 Lu1 C92A 115.1(4) . . ?
N5 Lu1 C94A 97.8(2) . . ?
N5 Lu1 C96A 110.8(3) . . ?
N5 Lu1 C89A 141.4(3) . . ?
C89 Lu1 C90 31.74(10) . . ?
C89 Lu1 C92 52.34(13) . . ?
C89 Lu1 C94 52.24(12) . . ?
C89 Lu1 C96 31.66(10) . . ?
C90 Lu1 C92 31.62(10) . . ?
C90 Lu1 C94 52.22(12) . . ?
C90 Lu1 C96 52.35(13) . . ?
C92 Lu1 C94 31.46(9) . . ?
C96 Lu1 C92 52.17(12) . . ?
C96 Lu1 C94 31.48(9) . . ?
C90A Lu1 C92A 30.87(11) . . ?
C90A Lu1 C94A 50.85(14) . . ?
C90A Lu1 C96A 50.79(14) . . ?
C90A Lu1 C89A 30.81(11) . . ?
C92A Lu1 C94A 30.75(12) . . ?
C92A Lu1 C96A 50.75(15) . . ?
C92A Lu1 C89A 50.87(14) . . ?
C94A Lu1 C96A 30.62(12) . . ?
C89A Lu1 C94A 50.71(14) . . ?
C89A Lu1 C96A 30.66(11) . . ?
N11 Lu4 N12 60.70(15) . . ?
N11 Lu4 N9 96.84(15) . . ?
N11 Lu4 N10 115.81(15) . . ?
N11 Lu4 C80 94.22(16) . . ?
N11 Lu4 C81 110.73(16) . . ?
N11 Lu4 C79 109.97(18) . . ?
N11 Lu4 C83 141.32(17) . . ?
N11 Lu4 C82 141.97(16) . . ?
N12 Lu4 N9 118.24(16) . . ?
N12 Lu4 N10 101.20(15) . . ?
N12 Lu4 C80 108.78(16) . . ?
N12 Lu4 C81 92.71(15) . . ?
N12 Lu4 C79 140.04(17) . . ?
N12 Lu4 C83 140.53(17) . . ?
N12 Lu4 C82 109.45(17) . . ?
N9 Lu4 C80 131.00(18) . . ?
N9 Lu4 C81 146.29(16) . . ?
N9 Lu4 C79 101.01(18) . . ?
N9 Lu4 C83 94.29(17) . . ?
N9 Lu4 C82 117.98(17) . . ?
N10 Lu4 N9 34.32(15) . . ?
N10 Lu4 C80 145.36(17) . . ?
N10 Lu4 C81 132.40(16) . . ?
N10 Lu4 C79 116.30(18) . . ?
N10 Lu4 C83 93.60(18) . . ?
N10 Lu4 C82 101.98(17) . . ?
C80 Lu4 C81 31.90(16) . . ?
C80 Lu4 C79 31.33(17) . . ?
C80 Lu4 C83 52.02(18) . . ?
C80 Lu4 C82 51.99(17) . . ?
C81 Lu4 C79 52.13(17) . . ?
C81 Lu4 C83 52.03(17) . . ?
C81 Lu4 C82 31.34(16) . . ?
C79 Lu4 C83 31.36(19) . . ?
C79 Lu4 C82 51.63(18) . . ?
C82 Lu4 C83 31.16(17) . . ?
N8 Lu3 N9 116.35(17) . . ?
N8 Lu3 N10 97.23(16) . . ?
N8 Lu3 C114 124.5(3) . . ?
N8 Lu3 C116 98.3(2) . . ?
N8 Lu3 C109 101.3(2) . . ?
N8 Lu3 C110 130.2(3) . . ?
N8 Lu3 C112 150.9(2) . . ?
N8 Lu3 C1 106.6(3) . . ?
N8 Lu3 C2 136.0(3) . . ?
N8 Lu3 C3 149.6(2) . . ?
N8 Lu3 C4 121.1(3) . . ?
N8 Lu3 C5 99.1(3) . . ?
N7 Lu3 N8 60.96(15) . . ?
N7 Lu3 N9 98.81(16) . . ?
N7 Lu3 N10 115.68(16) . . ?
N7 Lu3 C114 97.0(2) . . ?
N7 Lu3 C116 100.9(2) . . ?
N7 Lu3 C109 130.5(3) . . ?
N7 Lu3 C110 149.7(2) . . ?
N7 Lu3 C112 122.6(3) . . ?
N7 Lu3 C1 100.2(2) . . ?
N7 Lu3 C2 105.7(3) . . ?
N7 Lu3 C3 134.4(3) . . ?
N7 Lu3 C4 150.9(2) . . ?
N7 Lu3 C5 123.4(3) . . ?
N9 Lu3 N10 34.31(15) . . ?
N9 Lu3 C114 117.1(3) . . ?
N9 Lu3 C116 145.2(2) . . ?
N9 Lu3 C109 128.8(3) . . ?
N9 Lu3 C110 98.3(2) . . ?
N9 Lu3 C112 92.3(2) . . ?
N9 Lu3 C1 137.0(3) . . ?
N9 Lu3 C2 106.8(3) . . ?
N9 Lu3 C3 89.3(2) . . ?
N9 Lu3 C4 104.2(3) . . ?
N9 Lu3 C5 134.9(3) . . ?
N10 Lu3 C114 136.5(3) . . ?
N10 Lu3 C116 143.3(2) . . ?
N10 Lu3 C109 112.1(3) . . ?
N10 Lu3 C110 92.3(2) . . ?
N10 Lu3 C112 104.7(3) . . ?
N10 Lu3 C1 143.4(2) . . ?
N10 Lu3 C2 124.4(3) . . ?
N10 Lu3 C3 96.0(3) . . ?
N10 Lu3 C4 93.2(3) . . ?
N10 Lu3 C5 119.3(3) . . ?
C114 Lu3 C110 52.76(15) . . ?
C114 Lu3 C112 31.87(11) . . ?
C116 Lu3 C114 32.01(13) . . ?
C116 Lu3 C109 32.03(15) . . ?
C116 Lu3 C110 52.86(19) . . ?
C116 Lu3 C112 52.85(15) . . ?
C109 Lu3 C114 52.91(17) . . ?
C109 Lu3 C110 31.89(15) . . ?
C109 Lu3 C112 52.77(17) . . ?
C110 Lu3 C112 31.79(12) . . ?
C1 Lu3 C2 30.67(14) . . ?
C1 Lu3 C3 50.68(17) . . ?
C3 Lu3 C2 30.65(13) . . ?
C4 Lu3 C1 50.7(2) . . ?
C4 Lu3 C2 50.68(17) . . ?
C4 Lu3 C3 30.68(14) . . ?
C5 Lu3 C1 30.72(16) . . ?
C5 Lu3 C2 50.71(19) . . ?
C5 Lu3 C3 50.72(19) . . ?
C5 Lu3 C4 30.73(17) . . ?
O8 K4 N14 60.06(13) . . ?
O8 K4 N13 119.09(18) . . ?
O5 K4 O8 95.23(12) . . ?
O5 K4 N14 59.32(13) . . ?
O5 K4 O9 133.19(13) . . ?
O5 K4 N13 120.89(17) . . ?
O6 K4 O8 137.06(13) . . ?
O6 K4 O5 123.28(13) . . ?
O6 K4 N14 121.35(13) . . ?
O6 K4 O9 97.64(14) . . ?
O6 K4 N13 59.35(19) . . ?
O7 K4 O8 98.96(13) . . ?
O7 K4 O5 98.11(12) . . ?
O7 K4 O6 60.66(13) . . ?
O7 K4 N14 61.20(12) . . ?
O7 K4 O9 123.28(13) . . ?
O7 K4 O4 136.85(14) . . ?
O7 K4 N13 119.41(18) . . ?
N14 K4 N13 179.12(19) . . ?
O9 K4 O8 60.39(14) . . ?
O9 K4 N14 120.02(15) . . ?
O9 K4 N13 59.16(18) . . ?
O4 K4 O8 118.90(15) . . ?
O4 K4 O5 60.86(15) . . ?
O4 K4 O6 97.89(16) . . ?
O4 K4 N14 119.53(16) . . ?
O4 K4 O9 94.72(15) . . ?
O4 K4 N13 60.55(19) . . ?
N1 K1 N6 128.31(11) . . ?
N1 K1 N5 128.70(12) . . ?
N1 K1 C57 174.27(14) . . ?
N1 K1 C73 104.75(15) . . ?
N1 K1 C49 48.47(15) . . ?
N6 K1 C73 126.57(15) . . ?
N5 K1 N6 42.54(12) . . ?
N5 K1 C57 47.54(14) . . ?
N5 K1 C73 101.30(14) . . ?
N5 K1 C49 166.80(15) . . ?
C50 K1 N1 28.11(13) . . ?
C50 K1 N6 119.03(14) . . ?
C50 K1 N5 144.53(13) . . ?
C50 K1 C57 151.21(18) . . ?
C50 K1 C73 110.63(16) . . ?
C50 K1 C49 26.13(14) . . ?
C58 K1 N1 148.34(14) . . ?
C58 K1 N6 25.84(14) . . ?
C58 K1 N5 27.49(14) . . ?
C58 K1 C50 144.86(17) . . ?
C58 K1 C57 26.23(14) . . ?
C58 K1 C73 102.34(17) . . ?
C58 K1 C49 146.42(19) . . ?
C57 K1 N6 46.01(14) . . ?
C57 K1 C73 80.80(17) . . ?
C57 K1 C49 133.82(18) . . ?
C49 K1 N6 126.25(16) . . ?
C49 K1 C73 91.64(16) . . ?
O1 K5 O1 59.9(2) 2_655 . ?
O1 K5 N15 59.00(19) . . ?
O1 K5 N15 118.1(2) . 2_655 ?
O1 K5 N15 118.1(2) 2_655 . ?
O1 K5 N15 59.00(19) 2_655 2_655 ?
O3 K5 O1 100.80(18) . 2_655 ?
O3 K5 O1 125.12(15) . . ?
O3 K5 O1 125.12(15) 2_655 2_655 ?
O3 K5 O1 100.79(18) 2_655 . ?
O3 K5 O3 127.8(3) . 2_655 ?
O3 K5 N15 121.3(2) . . ?
O3 K5 N15 60.1(2) . 2_655 ?
O3 K5 N15 121.3(2) 2_655 2_655 ?
O3 K5 N15 60.1(2) 2_655 . ?
O3 K5 O2 59.9(2) 2_655 2_655 ?
O3 K5 O2 88.77(18) . 2_655 ?
O3 K5 O2 59.9(2) . . ?
O3 K5 O2 88.76(18) 2_655 . ?
N15 K5 N15 177.1(3) 2_655 . ?
O2 K5 O1 143.02(15) . 2_655 ?
O2 K5 O1 143.01(15) 2_655 . ?
O2 K5 O1 103.39(19) . . ?
O2 K5 O1 103.40(19) 2_655 2_655 ?
O2 K5 N15 119.2(2) . 2_655 ?
O2 K5 N15 62.8(2) . . ?
O2 K5 N15 62.8(2) 2_655 2_655 ?
O2 K5 N15 119.2(2) 2_655 . ?
O2 K5 O2 107.0(3) . 2_655 ?
N7 K3 N8 42.43(11) . . ?
N7 K3 C73 46.83(13) . . ?
N11 K3 N8 127.28(12) . . ?
N11 K3 N7 109.75(12) . . ?
N11 K3 N12 45.94(11) . . ?
N11 K3 C66 27.72(12) . . ?
N11 K3 C73 154.85(15) . . ?
N12 K3 N8 110.11(12) . . ?
N12 K3 N7 129.80(12) . . ?
N12 K3 C66 27.59(12) . . ?
N12 K3 C73 151.86(15) . . ?
C74 K3 N8 25.99(13) . . ?
C74 K3 N7 26.88(13) . . ?
C74 K3 N11 134.93(15) . . ?
C74 K3 N12 135.23(14) . . ?
C74 K3 C66 156.11(15) . . ?
C74 K3 C73 25.94(14) . . ?
C66 K3 N8 135.30(13) . . ?
C66 K3 N7 135.82(13) . . ?
C66 K3 C73 177.32(15) . . ?
C73 K3 N8 45.63(14) . . ?
C23 O8 K4 116.9(3) . . ?
C22 O8 K4 112.6(4) . . ?
C22 O8 C23 110.8(5) . . ?
Lu2 N3 Lu1 143.19(19) . . ?
N4 N3 Lu2 73.0(3) . . ?
N4 N3 Lu1 73.4(2) . . ?
Lu2 N4 Lu1 144.55(19) . . ?
N3 N4 Lu2 74.1(3) . . ?
N3 N4 Lu1 73.8(3) . . ?
Lu2 N1 K1 95.83(14) . . ?
C50 N1 Lu2 94.4(3) . . ?
C50 N1 K1 75.9(3) . . ?
C50 N1 C52 118.7(5) . . ?
C52 N1 Lu2 146.9(4) . . ?
C52 N1 K1 93.9(3) . . ?
Lu3 N8 K3 91.38(14) . . ?
C74 N8 Lu3 95.0(3) . . ?
C74 N8 K3 64.0(3) . . ?
C74 N8 C76 120.5(5) . . ?
C76 N8 Lu3 144.6(4) . . ?
C76 N8 K3 102.9(3) . . ?
C34 O5 K4 112.4(4) . . ?
C35 O5 K4 118.6(4) . . ?
C35 O5 C34 113.5(5) . . ?
C50 N2 Lu2 95.6(3) . . ?
C50 N2 C47 119.9(4) . . ?
C47 N2 Lu2 143.3(3) . . ?
C45 O1 K5 113.5(4) . . ?
C45 O1 C44 110.3(5) . . ?
C44 O1 K5 118.1(5) . . ?
Lu3 N7 K3 94.14(14) . . ?
C74 N7 Lu3 95.2(3) . . ?
C74 N7 K3 67.6(3) . . ?
C74 N7 C71 120.1(4) . . ?
C71 N7 Lu3 144.6(3) . . ?
C71 N7 K3 100.3(3) . . ?
C30 O6 K4 116.8(4) . . ?
C27 O6 K4 115.0(4) . . ?
C27 O6 C30 113.5(6) . . ?
C25 O7 K4 116.3(3) . . ?
C28 O7 K4 112.0(3) . . ?
C28 O7 C25 112.3(5) . . ?
Lu4 N11 K3 93.50(14) . . ?
C66 N11 Lu4 91.8(3) . . ?
C66 N11 K3 80.0(3) . . ?
C66 N11 C68 118.8(4) . . ?
C68 N11 Lu4 141.4(3) . . ?
C68 N11 K3 113.4(3) . . ?
Lu4 N12 K3 92.45(14) . . ?
C63 N12 Lu4 142.1(3) . . ?
C63 N12 K3 115.1(3) . . ?
C66 N12 Lu4 91.5(3) . . ?
C66 N12 K3 78.8(3) . . ?
C66 N12 C63 118.1(4) . . ?
Lu1 N6 K1 88.65(14) . . ?
C58 N6 Lu1 95.8(3) . . ?
C58 N6 K1 61.9(3) . . ?
C58 N6 C55 120.1(5) . . ?
C55 N6 Lu1 143.9(4) . . ?
C55 N6 K1 109.9(4) . . ?
Lu3 N9 Lu4 139.5(2) . . ?
N10 N9 Lu4 72.7(3) . . ?
N10 N9 Lu3 72.9(3) . . ?
Lu4 N10 Lu3 139.7(2) . . ?
N9 N10 Lu4 73.0(3) . . ?
N9 N10 Lu3 72.8(3) . . ?
Lu1 N5 K1 93.49(14) . . ?
C58 N5 Lu1 95.3(3) . . ?
C58 N5 K1 69.0(3) . . ?
C58 N5 C60 119.9(5) . . ?
C60 N5 Lu1 144.8(4) . . ?
C60 N5 K1 98.2(3) . . ?
C24 N14 K4 109.5(3) . . ?
C24 N14 C36 109.1(5) . . ?
C26 N14 K4 107.3(3) . . ?
C26 N14 C24 111.6(5) . . ?
C26 N14 C36 110.2(5) . . ?
C36 N14 K4 109.0(4) . . ?
C21 O9 K4 113.8(4) . . ?
C21 O9 C20 113.8(7) . . ?
C20 O9 K4 119.1(5) . . ?
N1 C50 K1 76.0(3) . . ?
N2 C50 K1 103.5(3) . . ?
N2 C50 N1 108.5(4) . . ?
C49 C50 K1 86.0(4) . . ?
C49 C50 N1 125.8(5) . . ?
C49 C50 N2 125.5(5) . . ?
N8 C74 K3 90.0(3) . . ?
N8 C74 N7 108.7(4) . . ?
N7 C74 K3 85.5(3) . . ?
C73 C74 K3 89.0(4) . . ?
C73 C74 N8 124.6(5) . . ?
C73 C74 N7 126.4(5) . . ?
C33 O4 K4 113.2(4) . . ?
C32 O4 K4 114.2(5) . . ?
C32 O4 C33 108.7(7) . . ?
N12 C63 H63 108.8 . . ?
N12 C63 C64 111.4(5) . . ?
N12 C63 C62 108.6(4) . . ?
C64 C63 H63 108.8 . . ?
C62 C63 H63 108.8 . . ?
C62 C63 C64 110.4(5) . . ?
N11 C66 K3 72.3(3) . . ?
N12 C66 K3 73.7(3) . . ?
N12 C66 N11 107.0(4) . . ?
C65 C66 K3 121.5(4) . . ?
C65 C66 N11 126.3(5) . . ?
C65 C66 N12 126.6(5) . . ?
N6 C58 K1 92.3(3) . . ?
N6 C58 N5 108.0(4) . . ?
N5 C58 K1 83.5(3) . . ?
C57 C58 K1 89.1(4) . . ?
C57 C58 N6 125.9(6) . . ?
C57 C58 N5 125.9(6) . . ?
C81 C80 Lu4 74.4(3) . . ?
C81 C80 C87 123.7(5) . . ?
C79 C80 Lu4 75.1(3) . . ?
C79 C80 C81 107.9(5) . . ?
C79 C80 C87 128.3(5) . . ?
C87 C80 Lu4 119.0(3) . . ?
C80 C81 Lu4 73.7(3) . . ?
C80 C81 C86 124.0(5) . . ?
C82 C81 Lu4 74.9(3) . . ?
C82 C81 C80 107.2(5) . . ?
C82 C81 C86 128.8(5) . . ?
C86 C81 Lu4 120.1(3) . . ?
K1 C57 H57A 104.1 . . ?
K1 C57 H57B 100.6 . . ?
C58 C57 K1 64.7(3) . . ?
C58 C57 H57A 120.0 . . ?
C58 C57 H57B 120.0 . . ?
H57A C57 H57B 120.0 . . ?
N2 C47 H47 108.4 . . ?
N2 C47 C48 113.2(5) . . ?
N2 C47 C46 109.7(5) . . ?
C48 C47 H47 108.4 . . ?
C46 C47 H47 108.4 . . ?
C46 C47 C48 108.6(5) . . ?
C80 C79 Lu4 73.6(3) . . ?
C80 C79 C83 108.4(5) . . ?
C80 C79 C78 126.2(6) . . ?
C83 C79 Lu4 74.8(3) . . ?
C83 C79 C78 125.3(6) . . ?
C78 C79 Lu4 120.5(4) . . ?
C38 O3 K5 116.5(4) . . ?
C39 O3 K5 118.3(6) . . ?
C39 O3 C38 108.0(7) . . ?
N6 C55 H55 108.3 . . ?
N6 C55 C56 112.8(5) . . ?
N6 C55 C54 108.7(5) . . ?
C56 C55 H55 108.3 . . ?
C54 C55 H55 108.3 . . ?
C54 C55 C56 110.2(6) . . ?
C79 C83 Lu4 73.8(3) . . ?
C79 C83 C84 126.4(6) . . ?
C82 C83 Lu4 74.2(3) . . ?
C82 C83 C79 107.5(5) . . ?
C82 C83 C84 126.0(6) . . ?
C84 C83 Lu4 119.8(4) . . ?
C81 C82 Lu4 73.8(3) . . ?
C81 C82 C85 127.7(5) . . ?
C83 C82 Lu4 74.7(3) . . ?
C83 C82 C81 108.9(5) . . ?
C83 C82 C85 123.4(5) . . ?
C85 C82 Lu4 120.0(4) . . ?
N8 C76 H76 108.4 . . ?
N8 C76 C75 114.2(6) . . ?
N8 C76 C77 108.1(5) . . ?
C75 C76 H76 108.4 . . ?
C75 C76 C77 109.2(6) . . ?
C77 C76 H76 108.4 . . ?
C82 C85 H85A 109.5 . . ?
C82 C85 H85B 109.5 . . ?
C82 C85 H85C 109.5 . . ?
H85A C85 H85B 109.5 . . ?
H85A C85 H85C 109.5 . . ?
H85B C85 H85C 109.5 . . ?
N7 C71 H71 108.1 . . ?
N7 C71 C72 108.4(5) . . ?
N7 C71 C70 112.7(6) . . ?
C72 C71 H71 108.1 . . ?
C72 C71 C70 111.1(5) . . ?
C70 C71 H71 108.1 . . ?
C80 C87 H87A 109.5 . . ?
C80 C87 H87B 109.5 . . ?
C80 C87 H87C 109.5 . . ?
H87A C87 H87B 109.5 . . ?
H87A C87 H87C 109.5 . . ?
H87B C87 H87C 109.5 . . ?
N1 C52 H52 108.1 . . ?
N1 C52 C53 109.0(5) . . ?
N1 C52 C51 113.1(5) . . ?
C53 C52 H52 108.1 . . ?
C53 C52 C51 110.3(6) . . ?
C51 C52 H52 108.1 . . ?
C47 C48 H48A 109.5 . . ?
C47 C48 H48B 109.5 . . ?
C47 C48 H48C 109.5 . . ?
H48A C48 H48B 109.5 . . ?
H48A C48 H48C 109.5 . . ?
H48B C48 H48C 109.5 . . ?
H67A C67 H67B 109.5 . . ?
H67A C67 H67C 109.5 . . ?
H67B C67 H67C 109.5 . . ?
C68 C67 H67A 109.5 . . ?
C68 C67 H67B 109.5 . . ?
C68 C67 H67C 109.5 . . ?
N14 C24 H24A 108.9 . . ?
N14 C24 H24B 108.9 . . ?
N14 C24 C23 113.4(5) . . ?
H24A C24 H24B 107.7 . . ?
C23 C24 H24A 108.9 . . ?
C23 C24 H24B 108.9 . . ?
N11 C68 C67 112.0(4) . . ?
N11 C68 H68 108.7 . . ?
N11 C68 C69 108.4(4) . . ?
C67 C68 H68 108.7 . . ?
C69 C68 C67 110.2(5) . . ?
C69 C68 H68 108.7 . . ?
O8 C23 C24 108.9(5) . . ?
O8 C23 H23A 109.9 . . ?
O8 C23 H23B 109.9 . . ?
C24 C23 H23A 109.9 . . ?
C24 C23 H23B 109.9 . . ?
H23A C23 H23B 108.3 . . ?
C66 C65 H65A 120.0 . . ?
C66 C65 H65B 120.0 . . ?
H65A C65 H65B 120.0 . . ?
C63 C64 H64A 109.5 . . ?
C63 C64 H64B 109.5 . . ?
C63 C64 H64C 109.5 . . ?
H64A C64 H64B 109.5 . . ?
H64A C64 H64C 109.5 . . ?
H64B C64 H64C 109.5 . . ?
C106 C99 Lu2 73.8(4) . . ?
C106 C99 C100 108.0 . . ?
C106 C99 C98 127.6(11) . . ?
C100 C99 Lu2 74.6(4) . . ?
C100 C99 C98 124.3(11) . . ?
C98 C99 Lu2 121.3(9) . . ?
C99 C106 Lu2 75.0(4) . . ?
C99 C106 C107 124.1(11) . . ?
C104 C106 Lu2 74.1(4) . . ?
C104 C106 C99 108.0 . . ?
C104 C106 C107 127.7(11) . . ?
C107 C106 Lu2 121.1(7) . . ?
C106 C104 Lu2 74.5(4) . . ?
C106 C104 C102 108.0 . . ?
C106 C104 C105 124.2(11) . . ?
C102 C104 Lu2 74.8(4) . . ?
C102 C104 C105 127.7(11) . . ?
C105 C104 Lu2 119.3(8) . . ?
C104 C102 Lu2 73.9(4) . . ?
C104 C102 C103 122.6(11) . . ?
C100 C102 Lu2 74.9(4) . . ?
C100 C102 C104 108.0 . . ?
C100 C102 C103 129.2(11) . . ?
C103 C102 Lu2 121.0(7) . . ?
C99 C100 Lu2 74.3(4) . . ?
C99 C100 C101 128.5(11) . . ?
C102 C100 Lu2 73.9(4) . . ?
C102 C100 C99 108.0 . . ?
C102 C100 C101 123.3(11) . . ?
C101 C100 Lu2 120.7(9) . . ?
O8 C22 H22A 109.6 . . ?
O8 C22 H22B 109.6 . . ?
O8 C22 C21 110.1(6) . . ?
H22A C22 H22B 108.2 . . ?
C21 C22 H22A 109.6 . . ?
C21 C22 H22B 109.6 . . ?
C76 C75 H75A 109.5 . . ?
C76 C75 H75B 109.5 . . ?
C76 C75 H75C 109.5 . . ?
H75A C75 H75B 109.5 . . ?
H75A C75 H75C 109.5 . . ?
H75B C75 H75C 109.5 . . ?
C63 C62 H62A 109.5 . . ?
C63 C62 H62B 109.5 . . ?
C63 C62 H62C 109.5 . . ?
H62A C62 H62B 109.5 . . ?
H62A C62 H62C 109.5 . . ?
H62B C62 H62C 109.5 . . ?
C81 C86 H86A 109.5 . . ?
C81 C86 H86B 109.5 . . ?
C81 C86 H86C 109.5 . . ?
H86A C86 H86B 109.5 . . ?
H86A C86 H86C 109.5 . . ?
H86B C86 H86C 109.5 . . ?
C19 N13 K4 110.2(5) . . ?
C19 N13 C29 110.3(8) . . ?
C19 N13 C31 110.4(8) . . ?
C29 N13 K4 108.7(5) . . ?
C29 N13 C31 109.3(8) . . ?
C31 N13 K4 107.9(5) . . ?
K1 C73 H73A 61.9 . . ?
K1 C73 H73B 66.5 . . ?
K3 C73 K1 85.55(15) . . ?
K3 C73 H73A 101.6 . . ?
K3 C73 H73B 102.7 . . ?
C74 C73 K1 150.5(4) . . ?
C74 C73 K3 65.1(3) . . ?
C74 C73 H73A 120.0 . . ?
C74 C73 H73B 120.0 . . ?
H73A C73 H73B 120.0 . . ?
N5 C60 H60 108.2 . . ?
N5 C60 C61 108.4(5) . . ?
N5 C60 C59 114.0(5) . . ?
C61 C60 H60 108.2 . . ?
C61 C60 C59 109.8(6) . . ?
C59 C60 H60 108.2 . . ?
C79 C78 H78A 109.5 . . ?
C79 C78 H78B 109.5 . . ?
C79 C78 H78C 109.5 . . ?
H78A C78 H78B 109.5 . . ?
H78A C78 H78C 109.5 . . ?
H78B C78 H78C 109.5 . . ?
K1 C49 H49A 112.2 . . ?
K1 C49 H49B 89.9 . . ?
C50 C49 K1 67.9(3) . . ?
C50 C49 H49A 120.0 . . ?
C50 C49 H49B 120.0 . . ?
H49A C49 H49B 120.0 . . ?
C71 C72 H72A 109.5 . . ?
C71 C72 H72B 109.5 . . ?
C71 C72 H72C 109.5 . . ?
H72A C72 H72B 109.5 . . ?
H72A C72 H72C 109.5 . . ?
H72B C72 H72C 109.5 . . ?
N14 C26 H26A 108.3 . . ?
N14 C26 H26B 108.3 . . ?
N14 C26 C25 116.1(5) . . ?
H26A C26 H26B 107.4 . . ?
C25 C26 H26A 108.3 . . ?
C25 C26 H26B 108.3 . . ?
C68 C69 H69A 109.5 . . ?
C68 C69 H69B 109.5 . . ?
C68 C69 H69C 109.5 . . ?
H69A C69 H69B 109.5 . . ?
H69A C69 H69C 109.5 . . ?
H69B C69 H69C 109.5 . . ?
O5 C34 H34A 109.4 . . ?
O5 C34 H34B 109.4 . . ?
O5 C34 C33 111.1(5) . . ?
H34A C34 H34B 108.0 . . ?
C33 C34 H34A 109.4 . . ?
C33 C34 H34B 109.4 . . ?
N14 C36 H36A 109.0 . . ?
N14 C36 H36B 109.0 . . ?
H36A C36 H36B 107.8 . . ?
C35 C36 N14 112.8(5) . . ?
C35 C36 H36A 109.0 . . ?
C35 C36 H36B 109.0 . . ?
O7 C25 C26 110.9(5) . . ?
O7 C25 H25A 109.5 . . ?
O7 C25 H25B 109.5 . . ?
C26 C25 H25A 109.5 . . ?
C26 C25 H25B 109.5 . . ?
H25A C25 H25B 108.0 . . ?
C37 N15 K5 106.7(6) 2_655 . ?
C37 N15 C42 113.7(7) 2_655 . ?
C43 N15 K5 107.5(5) . . ?
C43 N15 C37 107.6(9) . 2_655 ?
C43 N15 C42 115.4(8) . . ?
C42 N15 K5 105.3(5) . . ?
C83 C84 H84A 109.5 . . ?
C83 C84 H84B 109.5 . . ?
C83 C84 H84C 109.5 . . ?
H84A C84 H84B 109.5 . . ?
H84A C84 H84C 109.5 . . ?
H84B C84 H84C 109.5 . . ?
C40 O2 K5 113.9(6) . . ?
C41 O2 K5 113.1(5) . . ?
C41 O2 C40 116.1(7) . . ?
O4 C33 C34 107.2(6) . . ?
O4 C33 H33A 110.3 . . ?
O4 C33 H33B 110.3 . . ?
C34 C33 H33A 110.3 . . ?
C34 C33 H33B 110.3 . . ?
H33A C33 H33B 108.5 . . ?
O5 C35 C36 109.8(5) . . ?
O5 C35 H35A 109.7 . . ?
O5 C35 H35B 109.7 . . ?
C36 C35 H35A 109.7 . . ?
C36 C35 H35B 109.7 . . ?
H35A C35 H35B 108.2 . . ?
C52 C53 H53A 109.5 . . ?
C52 C53 H53B 109.5 . . ?
C52 C53 H53C 109.5 . . ?
H53A C53 H53B 109.5 . . ?
H53A C53 H53C 109.5 . . ?
H53B C53 H53C 109.5 . . ?
C60 C61 H61A 109.5 . . ?
C60 C61 H61B 109.5 . . ?
C60 C61 H61C 109.5 . . ?
H61A C61 H61B 109.5 . . ?
H61A C61 H61C 109.5 . . ?
H61B C61 H61C 109.5 . . ?
C90 C89 Lu1 74.2(3) . . ?
C90 C89 C96 108.0 . . ?
C90 C89 C88 130.6(14) . . ?
C96 C89 Lu1 74.8(3) . . ?
C96 C89 C88 121.4(14) . . ?
C88 C89 Lu1 119.5(7) . . ?
C89 C90 Lu1 74.0(3) . . ?
C89 C90 C92 108.0 . . ?
C89 C90 C91 117.0(13) . . ?
C92 C90 Lu1 74.9(3) . . ?
C92 C90 C91 134.6(13) . . ?
C91 C90 Lu1 121.7(7) . . ?
C90 C92 Lu1 73.5(3) . . ?
C90 C92 C94 108.0 . . ?
C90 C92 C93 120.7(13) . . ?
C94 C92 Lu1 74.6(3) . . ?
C94 C92 C93 131.2(13) . . ?
C93 C92 Lu1 120.5(7) . . ?
C92 C94 Lu1 73.9(3) . . ?
C92 C94 C95 119.2(12) . . ?
C96 C94 Lu1 73.8(3) . . ?
C96 C94 C92 108.0 . . ?
C96 C94 C95 132.4(12) . . ?
C95 C94 Lu1 123.6(6) . . ?
C89 C96 Lu1 73.6(3) . . ?
C89 C96 C97 133.9(13) . . ?
C94 C96 Lu1 74.7(3) . . ?
C94 C96 C89 108.0 . . ?
C94 C96 C97 117.9(13) . . ?
C97 C96 Lu1 121.4(7) . . ?
C55 C56 H56A 109.5 . . ?
C55 C56 H56B 109.5 . . ?
C55 C56 H56C 109.5 . . ?
H56A C56 H56B 109.5 . . ?
H56A C56 H56C 109.5 . . ?
H56B C56 H56C 109.5 . . ?
N13 C19 H19A 108.6 . . ?
N13 C19 H19B 108.6 . . ?
N13 C19 C20 114.8(9) . . ?
H19A C19 H19B 107.5 . . ?
C20 C19 H19A 108.6 . . ?
C20 C19 H19B 108.6 . . ?
C55 C54 H54A 109.5 . . ?
C55 C54 H54B 109.5 . . ?
C55 C54 H54C 109.5 . . ?
H54A C54 H54B 109.5 . . ?
H54A C54 H54C 109.5 . . ?
H54B C54 H54C 109.5 . . ?
O1 C45 C45 109.4(5) . 2_655 ?
O1 C45 H45A 109.8 . . ?
O1 C45 H45B 109.8 . . ?
C45 C45 H45A 109.8 2_655 . ?
C45 C45 H45B 109.8 2_655 . ?
H45A C45 H45B 108.2 . . ?
C47 C46 H46A 109.5 . . ?
C47 C46 H46B 109.5 . . ?
C47 C46 H46C 109.5 . . ?
H46A C46 H46B 109.5 . . ?
H46A C46 H46C 109.5 . . ?
H46B C46 H46C 109.5 . . ?
O7 C28 H28A 109.5 . . ?
O7 C28 H28B 109.5 . . ?
O7 C28 C27 110.6(5) . . ?
H28A C28 H28B 108.1 . . ?
C27 C28 H28A 109.5 . . ?
C27 C28 H28B 109.5 . . ?
C71 C70 H70A 109.5 . . ?
C71 C70 H70B 109.5 . . ?
C71 C70 H70C 109.5 . . ?
H70A C70 H70B 109.5 . . ?
H70A C70 H70C 109.5 . . ?
H70B C70 H70C 109.5 . . ?
C116 C114 Lu3 73.6(5) . . ?
C116 C114 C112 108.0 . . ?
C116 C114 C115 127.7(9) . . ?
C112 C114 Lu3 74.6(4) . . ?
C112 C114 C115 123.9(9) . . ?
C115 C114 Lu3 123.5(7) . . ?
C114 C116 Lu3 74.4(4) . . ?
C114 C116 C109 108.0 . . ?
C114 C116 C117 121.9(9) . . ?
C109 C116 Lu3 74.3(5) . . ?
C109 C116 C117 130.0(9) . . ?
C117 C116 Lu3 115.5(8) . . ?
C116 C109 Lu3 73.7(4) . . ?
C116 C109 C108 122.9(10) . . ?
C110 C109 Lu3 74.6(4) . . ?
C110 C109 C116 108.0 . . ?
C110 C109 C108 129.0(10) . . ?
C108 C109 Lu3 119.7(10) . . ?
C109 C110 Lu3 73.5(4) . . ?
C109 C110 C112 108.0 . . ?
C109 C110 C111 123.4(10) . . ?
C112 C110 Lu3 74.1(4) . . ?
C112 C110 C111 128.5(10) . . ?
C111 C110 Lu3 119.7(9) . . ?
C114 C112 Lu3 73.5(4) . . ?
C114 C112 C110 108.0 . . ?
C114 C112 C113 127.0(10) . . ?
C110 C112 Lu3 74.1(5) . . ?
C110 C112 C113 125.0(9) . . ?
C113 C112 Lu3 119.2(8) . . ?
C76 C77 H77A 109.5 . . ?
C76 C77 H77B 109.5 . . ?
C76 C77 H77C 109.5 . . ?
H77A C77 H77B 109.5 . . ?
H77A C77 H77C 109.5 . . ?
H77B C77 H77C 109.5 . . ?
O6 C30 H30A 109.9 . . ?
O6 C30 H30B 109.9 . . ?
O6 C30 C29 108.7(7) . . ?
H30A C30 H30B 108.3 . . ?
C29 C30 H30A 109.9 . . ?
C29 C30 H30B 109.9 . . ?
O9 C21 C22 110.3(6) . . ?
O9 C21 H21A 109.6 . . ?
O9 C21 H21B 109.6 . . ?
C22 C21 H21A 109.6 . . ?
C22 C21 H21B 109.6 . . ?
H21A C21 H21B 108.1 . . ?
N13 C29 C30 114.1(7) . . ?
N13 C29 H29A 108.7 . . ?
N13 C29 H29B 108.7 . . ?
C30 C29 H29A 108.7 . . ?
C30 C29 H29B 108.7 . . ?
H29A C29 H29B 107.6 . . ?
C60 C59 H59A 109.5 . . ?
C60 C59 H59B 109.5 . . ?
C60 C59 H59C 109.5 . . ?
H59A C59 H59B 109.5 . . ?
H59A C59 H59C 109.5 . . ?
H59B C59 H59C 109.5 . . ?
O2 C40 H40A 109.3 . . ?
O2 C40 H40B 109.3 . . ?
O2 C40 C39 111.5(7) . . ?
H40A C40 H40B 108.0 . . ?
C39 C40 H40A 109.3 . . ?
C39 C40 H40B 109.3 . . ?
O3 C38 H38A 126.0 . . ?
O3 C38 H38B 90.5 . . ?
H38A C38 H38B 107.9 . . ?
C37 C38 O3 111.8(7) . . ?
C37 C38 H38A 115.1 . . ?
C37 C38 H38B 97.6 . . ?
C52 C51 H51A 109.5 . . ?
C52 C51 H51B 109.5 . . ?
C52 C51 H51C 109.5 . . ?
H51A C51 H51B 109.5 . . ?
H51A C51 H51C 109.5 . . ?
H51B C51 H51C 109.5 . . ?
O9 C20 C19 109.2(7) . . ?
O9 C20 H20A 109.8 . . ?
O9 C20 H20B 109.8 . . ?
C19 C20 H20A 109.8 . . ?
C19 C20 H20B 109.8 . . ?
H20A C20 H20B 108.3 . . ?
O6 C27 C28 110.6(5) . . ?
O6 C27 H27A 109.5 . . ?
O6 C27 H27B 109.5 . . ?
C28 C27 H27A 109.5 . . ?
C28 C27 H27B 109.5 . . ?
H27A C27 H27B 108.1 . . ?
O2 C41 H41A 108.7 . . ?
O2 C41 H41B 108.7 . . ?
O2 C41 C42 114.2(8) . . ?
H41A C41 H41B 107.6 . . ?
C42 C41 H41A 108.7 . . ?
C42 C41 H41B 108.7 . . ?
O1 C44 H44A 94.5 . . ?
O1 C44 H44B 119.8 . . ?
O1 C44 C43 108.9(7) . . ?
H44A C44 H44B 108.3 . . ?
C43 C44 H44A 101.6 . . ?
C43 C44 H44B 119.1 . . ?
C110 C111 H11A 109.5 . . ?
C110 C111 H11B 109.5 . . ?
C110 C111 H11C 109.5 . . ?
H11A C111 H11B 109.5 . . ?
H11A C111 H11C 109.5 . . ?
H11B C111 H11C 109.5 . . ?
O3 C39 C40 106.9(9) . . ?
O3 C39 H39A 110.3 . . ?
O3 C39 H39B 110.3 . . ?
C40 C39 H39A 110.3 . . ?
C40 C39 H39B 110.3 . . ?
H39A C39 H39B 108.6 . . ?
C100 C101 H10A 109.5 . . ?
C100 C101 H10B 109.5 . . ?
C100 C101 H10C 109.5 . . ?
H10A C101 H10B 109.5 . . ?
H10A C101 H10C 109.5 . . ?
H10B C101 H10C 109.5 . . ?
C112 C113 H11D 109.5 . . ?
C112 C113 H11E 109.5 . . ?
C112 C113 H11F 109.5 . . ?
H11D C113 H11E 109.5 . . ?
H11D C113 H11F 109.5 . . ?
H11E C113 H11F 109.5 . . ?
O4 C32 H32A 110.1 . . ?
O4 C32 H32B 110.1 . . ?
O4 C32 C31 108.2(9) . . ?
H32A C32 H32B 108.4 . . ?
C31 C32 H32A 110.1 . . ?
C31 C32 H32B 110.1 . . ?
N15 C37 C38 109.5(9) 2_655 . ?
N15 C37 H37A 109.8 2_655 . ?
N15 C37 H37B 109.8 2_655 . ?
C38 C37 H37A 109.8 . . ?
C38 C37 H37B 109.8 . . ?
H37A C37 H37B 108.2 . . ?
C99 C98 H98A 109.5 . . ?
C99 C98 H98B 109.5 . . ?
C99 C98 H98C 109.5 . . ?
H98A C98 H98B 109.5 . . ?
H98A C98 H98C 109.5 . . ?
H98B C98 H98C 109.5 . . ?
C109 C108 H10D 109.5 . . ?
C109 C108 H10E 109.5 . . ?
C109 C108 H10F 109.5 . . ?
H10D C108 H10E 109.5 . . ?
H10D C108 H10F 109.5 . . ?
H10E C108 H10F 109.5 . . ?
C116 C117 H11G 109.5 . . ?
C116 C117 H11H 109.5 . . ?
C116 C117 H11I 109.4 . . ?
H11G C117 H11H 109.5 . . ?
H11G C117 H11I 109.5 . . ?
H11H C117 H11I 109.5 . . ?
C106 C107 H10G 109.5 . . ?
C106 C107 H10H 109.5 . . ?
C106 C107 H10I 109.5 . . ?
H10G C107 H10H 109.5 . . ?
H10G C107 H10I 109.5 . . ?
H10H C107 H10I 109.5 . . ?
C89 C88 H88A 109.5 . . ?
C89 C88 H88B 109.5 . . ?
C89 C88 H88C 109.5 . . ?
H88A C88 H88B 109.5 . . ?
H88A C88 H88C 109.5 . . ?
H88B C88 H88C 109.5 . . ?
N13 C31 C32 113.4(7) . . ?
N13 C31 H31A 108.9 . . ?
N13 C31 H31B 108.9 . . ?
C32 C31 H31A 108.9 . . ?
C32 C31 H31B 108.9 . . ?
H31A C31 H31B 107.7 . . ?
N15 C43 C44 115.7(8) . . ?
N15 C43 H43A 108.4 . . ?
N15 C43 H43B 108.4 . . ?
C44 C43 H43A 108.4 . . ?
C44 C43 H43B 108.4 . . ?
H43A C43 H43B 107.4 . . ?
C90 C91 H91A 109.5 . . ?
C90 C91 H91B 109.5 . . ?
C90 C91 H91C 109.5 . . ?
H91A C91 H91B 109.5 . . ?
H91A C91 H91C 109.5 . . ?
H91B C91 H91C 109.5 . . ?
C102 C103 H10J 109.5 . . ?
C102 C103 H10K 109.5 . . ?
C102 C103 H10L 109.5 . . ?
H10J C103 H10K 109.5 . . ?
H10J C103 H10L 109.5 . . ?
H10K C103 H10L 109.5 . . ?
C114 C115 H11J 109.5 . . ?
C114 C115 H11K 109.5 . . ?
C114 C115 H11L 109.5 . . ?
H11J C115 H11K 109.5 . . ?
H11J C115 H11L 109.5 . . ?
H11K C115 H11L 109.5 . . ?
C2 C1 Lu3 74.9(5) . . ?
C2 C1 C5 108.0 . . ?
C2 C1 C9 128.5(11) . . ?
C5 C1 Lu3 74.5(5) . . ?
C5 C1 C9 123.5(11) . . ?
C9 C1 Lu3 117.1(10) . . ?
C1 C2 Lu3 74.5(5) . . ?
C1 C2 C10 124.7(12) . . ?
C3 C2 Lu3 74.7(5) . . ?
C3 C2 C1 108.0 . . ?
C3 C2 C10 127.3(12) . . ?
C10 C2 Lu3 118.2(9) . . ?
C2 C3 Lu3 74.7(5) . . ?
C2 C3 C4 108.0 . . ?
C2 C3 C7 122.4(11) . . ?
C4 C3 Lu3 74.5(6) . . ?
C4 C3 C7 129.5(11) . . ?
C7 C3 Lu3 118.8(9) . . ?
C3 C4 Lu3 74.9(5) . . ?
C3 C4 C6 123.7(11) . . ?
C5 C4 Lu3 74.5(5) . . ?
C5 C4 C3 108.0 . . ?
C5 C4 C6 128.2(11) . . ?
C6 C4 Lu3 119.1(10) . . ?
C1 C5 Lu3 74.8(5) . . ?
C1 C5 C8 128.1(11) . . ?
C4 C5 Lu3 74.7(5) . . ?
C4 C5 C1 108.0 . . ?
C4 C5 C8 123.7(11) . . ?
C8 C5 Lu3 121.0(11) . . ?
C4 C6 H6A 109.5 . . ?
C4 C6 H6B 109.5 . . ?
C4 C6 H6C 109.5 . . ?
H6A C6 H6B 109.5 . . ?
H6A C6 H6C 109.5 . . ?
H6B C6 H6C 109.5 . . ?
C3 C7 H7A 109.5 . . ?
C3 C7 H7B 109.5 . . ?
C3 C7 H7C 109.5 . . ?
H7A C7 H7B 109.5 . . ?
H7A C7 H7C 109.5 . . ?
H7B C7 H7C 109.5 . . ?
C5 C8 H8A 109.5 . . ?
C5 C8 H8B 109.5 . . ?
C5 C8 H8C 109.5 . . ?
H8A C8 H8B 109.5 . . ?
H8A C8 H8C 109.5 . . ?
H8B C8 H8C 109.5 . . ?
C1 C9 H9A 109.5 . . ?
C1 C9 H9B 109.5 . . ?
C1 C9 H9C 109.5 . . ?
H9A C9 H9B 109.5 . . ?
H9A C9 H9C 109.5 . . ?
H9B C9 H9C 109.5 . . ?
C2 C10 H10M 109.5 . . ?
C2 C10 H10N 109.5 . . ?
C2 C10 H10O 109.5 . . ?
H10M C10 H10N 109.5 . . ?
H10M C10 H10O 109.5 . . ?
H10N C10 H10O 109.5 . . ?
C104 C105 H10P 109.5 . . ?
C104 C105 H10Q 109.5 . . ?
C104 C105 H10R 109.5 . . ?
H10P C105 H10Q 109.5 . . ?
H10P C105 H10R 109.5 . . ?
H10Q C105 H10R 109.5 . . ?
C12 C11 Lu2 74.1(4) . . ?
C12 C11 C99A 108.0 . . ?
C12 C11 C16 125.4(10) . . ?
C99A C11 Lu2 73.7(4) . . ?
C99A C11 C16 126.6(10) . . ?
C16 C11 Lu2 120.1(7) . . ?
C11 C12 Lu2 74.6(4) . . ?
C11 C12 C18 127.0(10) . . ?
C13 C12 Lu2 73.5(4) . . ?
C13 C12 C11 108.0 . . ?
C13 C12 C18 124.8(10) . . ?
C18 C12 Lu2 121.4(7) . . ?
C12 C13 Lu2 75.1(4) . . ?
C12 C13 C14 108.0 . . ?
C12 C13 C17 126.2(10) . . ?
C14 C13 Lu2 74.0(4) . . ?
C14 C13 C17 125.7(10) . . ?
C17 C13 Lu2 120.7(7) . . ?
C13 C14 Lu2 74.4(4) . . ?
C13 C14 C15 127.8(9) . . ?
C99A C14 Lu2 74.9(4) . . ?
C99A C14 C13 108.0 . . ?
C99A C14 C15 124.2(9) . . ?
C15 C14 Lu2 118.0(7) . . ?
C11 C99A Lu2 75.0(4) . . ?
C11 C99A C98A 124.6(9) . . ?
C14 C99A Lu2 73.5(4) . . ?
C14 C99A C11 108.0 . . ?
C14 C99A C98A 127.2(9) . . ?
C98A C99A Lu2 120.8(7) . . ?
C14 C15 H15A 109.5 . . ?
C14 C15 H15B 109.5 . . ?
C14 C15 H15C 109.5 . . ?
H15A C15 H15B 109.5 . . ?
H15A C15 H15C 109.5 . . ?
H15B C15 H15C 109.5 . . ?
C99A C98A H98D 109.5 . . ?
C99A C98A H98E 109.5 . . ?
C99A C98A H98F 109.5 . . ?
H98D C98A H98E 109.5 . . ?
H98D C98A H98F 109.5 . . ?
H98E C98A H98F 109.5 . . ?
C11 C16 H16A 109.5 . . ?
C11 C16 H16B 109.5 . . ?
C11 C16 H16C 109.5 . . ?
H16A C16 H16B 109.5 . . ?
H16A C16 H16C 109.5 . . ?
H16B C16 H16C 109.5 . . ?
C13 C17 H17A 109.5 . . ?
C13 C17 H17B 109.5 . . ?
C13 C17 H17C 109.5 . . ?
H17A C17 H17B 109.5 . . ?
H17A C17 H17C 109.5 . . ?
H17B C17 H17C 109.5 . . ?
C12 C18 H18A 109.5 . . ?
C12 C18 H18B 109.5 . . ?
C12 C18 H18C 109.5 . . ?
H18A C18 H18B 109.5 . . ?
H18A C18 H18C 109.5 . . ?
H18B C18 H18C 109.5 . . ?
C94 C95 H95A 109.5 . . ?
C94 C95 H95B 109.5 . . ?
C94 C95 H95C 109.5 . . ?
H95A C95 H95B 109.5 . . ?
H95A C95 H95C 109.5 . . ?
H95B C95 H95C 109.5 . . ?
C92 C93 H93A 109.5 . . ?
C92 C93 H93B 109.5 . . ?
C92 C93 H93C 109.5 . . ?
H93A C93 H93B 109.5 . . ?
H93A C93 H93C 109.5 . . ?
H93B C93 H93C 109.5 . . ?
C96 C97 H97A 109.5 . . ?
C96 C97 H97B 109.5 . . ?
C96 C97 H97C 109.5 . . ?
H97A C97 H97B 109.5 . . ?
H97A C97 H97C 109.5 . . ?
H97B C97 H97C 109.5 . . ?
C92A C90A Lu1 74.7(4) . . ?
C92A C90A C89A 108.0 . . ?
C92A C90A C91A 136.1(15) . . ?
C89A C90A Lu1 75.1(4) . . ?
C89A C90A C91A 115.8(15) . . ?
C91A C90A Lu1 118.2(8) . . ?
C90A C92A Lu1 74.4(4) . . ?
C90A C92A C93A 115.9(16) . . ?
C94A C92A Lu1 75.2(4) . . ?
C94A C92A C90A 108.0 . . ?
C94A C92A C93A 135.7(15) . . ?
C93A C92A Lu1 120.9(9) . . ?
C92A C94A Lu1 74.0(4) . . ?
C92A C94A C96A 108.0 . . ?
C92A C94A C95A 115.6(16) . . ?
C96A C94A Lu1 74.9(4) . . ?
C96A C94A C95A 136.3(16) . . ?
C95A C94A Lu1 119.0(9) . . ?
C94A C96A Lu1 74.5(4) . . ?
C94A C96A C97A 119.4(16) . . ?
C89A C96A Lu1 74.2(4) . . ?
C89A C96A C94A 108.0 . . ?
C89A C96A C97A 132.6(16) . . ?
C97A C96A Lu1 118.4(8) . . ?
C90A C89A Lu1 74.1(4) . . ?
C90A C89A C96A 108.0 . . ?
C90A C89A C88A 132.5(15) . . ?
C96A C89A Lu1 75.1(4) . . ?
C96A C89A C88A 119.3(15) . . ?
C88A C89A Lu1 120.1(8) . . ?
C90A C91A H91D 109.5 . . ?
C90A C91A H91E 109.5 . . ?
C90A C91A H91F 109.5 . . ?
H91D C91A H91E 109.5 . . ?
H91D C91A H91F 109.5 . . ?
H91E C91A H91F 109.5 . . ?
C92A C93A H93D 109.5 . . ?
C92A C93A H93E 109.5 . . ?
C92A C93A H93F 109.5 . . ?
H93D C93A H93E 109.5 . . ?
H93D C93A H93F 109.5 . . ?
H93E C93A H93F 109.5 . . ?
C96A C97A H97D 109.5 . . ?
C96A C97A H97E 109.5 . . ?
C96A C97A H97F 109.5 . . ?
H97D C97A H97E 109.5 . . ?
H97D C97A H97F 109.5 . . ?
H97E C97A H97F 109.5 . . ?
C94A C95A H95D 109.5 . . ?
C94A C95A H95E 109.5 . . ?
C94A C95A H95F 109.5 . . ?
H95D C95A H95E 109.5 . . ?
H95D C95A H95F 109.5 . . ?
H95E C95A H95F 109.5 . . ?
C89A C88A H88D 109.5 . . ?
C89A C88A H88E 109.5 . . ?
C89A C88A H88F 109.5 . . ?
H88D C88A H88E 109.5 . . ?
H88D C88A H88F 109.5 . . ?
H88E C88A H88F 109.5 . . ?
N15 C42 C41 112.4(7) . . ?
N15 C42 H42A 109.1 . . ?
N15 C42 H42B 109.1 . . ?
C41 C42 H42A 109.1 . . ?
C41 C42 H42B 109.1 . . ?
H42A C42 H42B 107.9 . . ?
O12 K2 C1E 137.6(5) . . ?
O12 K2 N16 59.9(5) . . ?
O12 K2 C1G 137.3(6) . . ?
O12 K2 O15 124.4(6) . . ?
O12 K2 C1H 110.6(7) . . ?
O12 K2 N17 119.6(5) . . ?
O12 K2 C1N 130.6(6) . . ?
O12 K2 C1Q 104.1(7) . . ?
O12 K2 O14 96.6(5) . . ?
C1E K2 N16 140.6(4) . . ?
C1E K2 O15 25.9(2) . . ?
C1E K2 C1H 91.8(5) . . ?
C1E K2 N17 52.9(3) . . ?
C1E K2 C1N 91.8(4) . . ?
C1E K2 C1Q 116.6(5) . . ?
N16 K2 C1H 116.1(6) . . ?
N16 K2 N17 163.1(6) . . ?
N16 K2 C1N 82.8(5) . . ?
N16 K2 C1Q 75.0(6) . . ?
C1G K2 C1E 27.7(3) . . ?
C1G K2 N16 162.3(6) . . ?
C1G K2 O15 53.5(3) . . ?
C1G K2 C1H 65.8(5) . . ?
C1G K2 N17 26.0(2) . . ?
C1G K2 C1N 84.7(6) . . ?
C1G K2 C1Q 99.8(7) . . ?
O15 K2 N16 116.9(5) . . ?
O15 K2 C1H 116.9(6) . . ?
O15 K2 N17 78.1(4) . . ?
O15 K2 C1N 100.1(6) . . ?
O15 K2 C1Q 129.8(6) . . ?
C1H K2 C1Q 44.2(4) . . ?
N17 K2 C1H 47.2(4) . . ?
N17 K2 C1Q 89.5(5) . . ?
O13 K2 O12 61.4(5) . . ?
O13 K2 C1E 87.9(4) . . ?
O13 K2 N16 121.2(5) . . ?
O13 K2 C1G 76.3(6) . . ?
O13 K2 O15 97.4(5) . . ?
O13 K2 C1H 82.6(7) . . ?
O13 K2 N17 60.5(5) . . ?
O13 K2 C1N 138.7(6) . . ?
O13 K2 O10 160.0(6) . . ?
O13 K2 C1Q 118.2(6) . . ?
O13 K2 O14 122.9(6) . . ?
C1N K2 C1H 56.1(7) . . ?
C1N K2 N17 87.0(5) . . ?
C1N K2 C1Q 30.1(4) . . ?
O10 K2 O12 115.6(5) . . ?
O10 K2 C1E 103.0(4) . . ?
O10 K2 N16 58.9(5) . . ?
O10 K2 C1G 105.9(7) . . ?
O10 K2 O15 99.6(5) . . ?
O10 K2 C1H 80.4(7) . . ?
O10 K2 N17 113.2(6) . . ?
O10 K2 C1N 26.7(3) . . ?
O10 K2 C1Q 41.9(5) . . ?
O10 K2 O14 76.5(6) . . ?
O14 K2 C1E 75.2(4) . . ?
O14 K2 N16 66.8(5) . . ?
O14 K2 C1G 102.5(5) . . ?
O14 K2 O15 50.1(4) . . ?
O14 K2 C1H 150.0(8) . . ?
O14 K2 N17 128.1(5) . . ?
O14 K2 C1N 96.7(6) . . ?
O14 K2 C1Q 118.1(6) . . ?
K2 C1A H1AA 75.6 . . ?
K2 C1A H1AB 163.7 . . ?
H1AA C1A H1AB 109.0 . . ?
O12 C1A K2 53.6(11) . . ?
O12 C1A H1AA 111.0 . . ?
O12 C1A H1AB 111.0 . . ?
O12 C1A C1I 104(2) . . ?
C1I C1A K2 80.6(12) . . ?
C1I C1A H1AA 111.0 . . ?
C1I C1A H1AB 111.0 . . ?
C1A O12 K2 103.6(14) . . ?
C1A O12 C1L 113.6(18) . . ?
C1L O12 K2 111.6(13) . . ?
H1BA C1B H1BB 108.2 . . ?
O13 C1B H1BA 109.8 . . ?
O13 C1B H1BB 109.8 . . ?
O13 C1B C1P 109.4(16) . . ?
C1P C1B H1BA 109.8 . . ?
C1P C1B H1BB 109.8 . . ?
H1CA C1C H1CB 108.1 . . ?
C1D C1C H1CA 109.5 . . ?
C1D C1C H1CB 109.5 . . ?
O14 C1C H1CA 109.5 . . ?
O14 C1C H1CB 109.5 . . ?
O14 C1C C1D 111(2) . . ?
C1C C1D H1DA 110.3 . . ?
C1C C1D H1DB 110.3 . . ?
H1DA C1D H1DB 108.6 . . ?
O15 C1D C1C 106.9(18) . . ?
O15 C1D H1DA 110.3 . . ?
O15 C1D H1DB 110.3 . . ?
K2 C1E H1EA 118.9 . . ?
K2 C1E H1EB 137.1 . . ?
H1EA C1E H1EB 103.8 . . ?
C1G C1E K2 73.4(12) . . ?
C1G C1E H1EA 98.6 . . ?
C1G C1E H1EB 98.6 . . ?
O15 C1E K2 78.9(8) . . ?
O15 C1E H1EA 98.6 . . ?
O15 C1E H1EB 98.6 . . ?
O15 C1E C1G 152.0(14) . . ?
H1FA C1F H1FB 105.5 . . ?
N16 C1F H1FA 104.1 . . ?
N16 C1F H1FB 104.1 . . ?
N16 C1F C1M 132(2) . . ?
C1M C1F H1FA 104.1 . . ?
C1M C1F H1FB 104.1 . . ?
C1F N16 K2 97.8(12) . . ?
C1F N16 C1J 126(2) . . ?
C1F N16 C1R 116.9(18) . . ?
C1J N16 K2 105.7(12) . . ?
C1J N16 C1R 107.1(19) . . ?
C1R N16 K2 98.5(13) . . ?
K2 C1G H1GA 175.9 . . ?
K2 C1G H1GB 76.2 . . ?
C1E C1G K2 78.9(11) . . ?
C1E C1G H1GA 97.1 . . ?
C1E C1G H1GB 97.1 . . ?
H1GA C1G H1GB 103.5 . . ?
N17 C1G K2 87.0(15) . . ?
N17 C1G C1E 157(2) . . ?
N17 C1G H1GA 97.1 . . ?
N17 C1G H1GB 97.1 . . ?
C1D O15 K2 126.0(17) . . ?
C1D O15 C1E 136.2(18) . . ?
C1E O15 K2 75.2(8) . . ?
K2 C1H H1HA 83.3 . . ?
K2 C1H H1HB 172.4 . . ?
H1HA C1H H1HB 103.2 . . ?
O11 C1H K2 99.2(17) . . ?
O11 C1H H1HA 85.0 . . ?
O11 C1H H1HB 77.8 . . ?
O11 C1H C1O 162(3) . . ?
C1O C1H K2 93.4(14) . . ?
C1O C1H H1HA 108.6 . . ?
C1O C1H H1HB 88.2 . . ?
C1G N17 K2 67.0(14) . . ?
C1G N17 C1O 125.3(12) . . ?
C1O N17 K2 95.6(13) . . ?
C1P N17 K2 98.3(13) . . ?
C1P N17 C1G 109.0(15) . . ?
C1P N17 C1O 125.2(11) . . ?
K2 C1I H1IA 95.8 . . ?
K2 C1I H1IB 150.9 . . ?
C1A C1I K2 74.0(12) . . ?
C1A C1I H1IA 110.3 . . ?
C1A C1I H1IB 110.3 . . ?
H1IA C1I H1IB 108.6 . . ?
O13 C1I K2 44.0(10) . . ?
O13 C1I C1A 106.9(16) . . ?
O13 C1I H1IA 110.3 . . ?
O13 C1I H1IB 110.3 . . ?
C1B O13 K2 122.8(14) . . ?
C1B O13 C1I 110.7(14) . . ?
C1I O13 K2 114.6(14) . . ?
N16 C1J H1JA 110.2 . . ?
N16 C1J H1JB 110.2 . . ?
N16 C1J C1L 107.4(18) . . ?
H1JA C1J H1JB 108.5 . . ?
C1L C1J H1JA 110.2 . . ?
C1L C1J H1JB 110.2 . . ?
H1KA C1K H1KB 108.3 . . ?
O10 C1K H1KA 109.9 . . ?
O10 C1K H1KB 109.9 . . ?
O10 C1K C1R 109.1(11) . . ?
C1R C1K H1KA 109.9 . . ?
C1R C1K H1KB 109.9 . . ?
O12 C1L C1J 108(2) . . ?
O12 C1L H1LA 110.1 . . ?
O12 C1L H1LB 110.1 . . ?
C1J C1L H1LA 110.1 . . ?
C1J C1L H1LB 110.1 . . ?
H1LA C1L H1LB 108.4 . . ?
C1H O11 C1Q 121(2) . . ?
C1F C1M H1MA 107.7 . . ?
C1F C1M H1MB 107.7 . . ?
H1MA C1M H1MB 107.1 . . ?
O14 C1M C1F 118(2) . . ?
O14 C1M H1MA 107.7 . . ?
O14 C1M H1MB 107.7 . . ?
K2 C1N H1NA 165.6 . . ?
K2 C1N H1NB 64.5 . . ?
H1NA C1N H1NB 110.7 . . ?
O10 C1N K2 60.3(10) . . ?
O10 C1N H1NA 113.4 . . ?
O10 C1N H1NB 113.4 . . ?
O10 C1N C1Q 91.4(12) . . ?
C1Q C1N K2 80.5(14) . . ?
C1Q C1N H1NA 113.4 . . ?
C1Q C1N H1NB 113.4 . . ?
C1H C1O H1OA 106.4 . . ?
C1H C1O H1OB 106.4 . . ?
N17 C1O C1H 124(2) . . ?
N17 C1O H1OA 106.4 . . ?
N17 C1O H1OB 106.4 . . ?
H1OA C1O H1OB 106.5 . . ?
C1B C1P H1PA 107.5 . . ?
C1B C1P H1PB 107.5 . . ?
N17 C1P C1B 119.4(18) . . ?
N17 C1P H1PA 107.5 . . ?
N17 C1P H1PB 107.5 . . ?
H1PA C1P H1PB 107.0 . . ?
C1K O10 K2 126.6(11) . . ?
C1K O10 C1N 121.5(11) . . ?
C1N O10 K2 93.0(12) . . ?
K2 C1Q H1QA 156.7 . . ?
K2 C1Q H1QB 53.9 . . ?
O11 C1Q K2 91.7(16) . . ?
O11 C1Q C1N 110.0(18) . . ?
O11 C1Q H1QA 109.7 . . ?
O11 C1Q H1QB 109.7 . . ?
C1N C1Q K2 69.4(13) . . ?
C1N C1Q H1QA 109.7 . . ?
C1N C1Q H1QB 109.7 . . ?
H1QA C1Q H1QB 108.2 . . ?
C1C O14 K2 130.4(14) . . ?
C1C O14 C1M 119.3(18) . . ?
C1M O14 K2 108.8(13) . . ?
N16 C1R C1K 116.7(16) . . ?
N16 C1R H1RA 108.1 . . ?
N16 C1R H1RB 108.1 . . ?
C1K C1R H1RA 108.1 . . ?
C1K C1R H1RB 108.1 . . ?
H1RA C1R H1RB 107.3 . . ?

loop_
_geom_bond_atom_site_label_1
_geom_bond_atom_site_label_2
_geom_bond_distance
_geom_bond_site_symmetry_2
_geom_bond_publ_flag
Lu2 N3 2.281(4) . ?
Lu2 N4 2.268(4) . ?
Lu2 N1 2.224(4) . ?
Lu2 N2 2.215(4) . ?
Lu2 C99 2.644(12) . ?
Lu2 C106 2.629(10) . ?
Lu2 C104 2.624(10) . ?
Lu2 C102 2.637(10) . ?
Lu2 C100 2.649(12) . ?
Lu2 C11 2.636(9) . ?
Lu2 C12 2.628(9) . ?
Lu2 C13 2.607(9) . ?
Lu2 C14 2.602(10) . ?
Lu2 C99A 2.619(10) . ?
Lu1 N3 2.282(4) . ?
Lu1 N4 2.278(4) . ?
Lu1 N6 2.209(4) . ?
Lu1 N5 2.221(4) . ?
Lu1 C89 2.595(10) . ?
Lu1 C90 2.597(9) . ?
Lu1 C92 2.615(9) . ?
Lu1 C94 2.623(8) . ?
Lu1 C96 2.611(9) . ?
Lu1 C90A 2.666(10) . ?
Lu1 C92A 2.670(11) . ?
Lu1 C94A 2.686(11) . ?
Lu1 C96A 2.692(11) . ?
Lu1 C89A 2.679(10) . ?
Lu4 N11 2.228(4) . ?
Lu4 N12 2.236(4) . ?
Lu4 N9 2.253(4) . ?
Lu4 N10 2.250(4) . ?
Lu4 C80 2.601(5) . ?
Lu4 C81 2.610(5) . ?
Lu4 C79 2.619(5) . ?
Lu4 C83 2.631(5) . ?
Lu4 C82 2.625(5) . ?
Lu3 N8 2.230(4) . ?
Lu3 N7 2.222(4) . ?
Lu3 N9 2.252(5) . ?
Lu3 N10 2.253(4) . ?
Lu3 C114 2.579(11) . ?
Lu3 C116 2.570(12) . ?
Lu3 C109 2.578(14) . ?
Lu3 C110 2.592(12) . ?
Lu3 C112 2.593(10) . ?
Lu3 C1 2.682(14) . ?
Lu3 C2 2.687(13) . ?
Lu3 C3 2.686(13) . ?
Lu3 C4 2.681(15) . ?
Lu3 C5 2.678(16) . ?
K4 O8 2.821(4) . ?
K4 O5 2.817(4) . ?
K4 O6 2.815(4) . ?
K4 O7 2.808(4) . ?
K4 N14 3.026(5) . ?
K4 O9 2.819(4) . ?
K4 O4 2.811(5) . ?
K4 N13 3.050(6) . ?
K1 N1 2.896(4) . ?
K1 N6 3.178(5) . ?
K1 N5 2.985(5) . ?
K1 C50 2.894(5) . ?
K1 C58 2.806(5) . ?
K1 C57 3.104(6) . ?
K1 C73 3.199(6) . ?
K1 C49 3.117(6) . ?
K5 O1 2.796(5) . ?
K5 O1 2.796(5) 2_655 ?
K5 O3 2.762(5) 2_655 ?
K5 O3 2.762(5) . ?
K5 N15 3.089(7) 2_655 ?
K5 N15 3.089(7) . ?
K5 O2 2.792(6) 2_655 ?
K5 O2 2.792(6) . ?
K3 N8 3.167(5) . ?
K3 N7 3.069(5) . ?
K3 N11 2.873(4) . ?
K3 N12 2.905(4) . ?
K3 C74 2.846(6) . ?
K3 C66 2.970(5) . ?
K3 C73 3.139(6) . ?
O8 C23 1.424(8) . ?
O8 C22 1.399(7) . ?
N3 N4 1.285(5) . ?
N1 C50 1.406(7) . ?
N1 C52 1.440(6) . ?
N8 C74 1.388(7) . ?
N8 C76 1.442(7) . ?
O5 C34 1.427(7) . ?
O5 C35 1.397(8) . ?
N2 C50 1.378(6) . ?
N2 C47 1.441(6) . ?
O1 C45 1.376(8) . ?
O1 C44 1.418(8) . ?
N7 C74 1.392(7) . ?
N7 C71 1.446(7) . ?
O6 C30 1.417(8) . ?
O6 C27 1.406(8) . ?
O7 C25 1.421(7) . ?
O7 C28 1.413(7) . ?
N11 C66 1.403(6) . ?
N11 C68 1.449(6) . ?
N12 C63 1.459(6) . ?
N12 C66 1.402(6) . ?
N6 C58 1.386(7) . ?
N6 C55 1.451(7) . ?
N9 N10 1.329(6) . ?
N5 C58 1.387(7) . ?
N5 C60 1.455(7) . ?
N14 C24 1.452(7) . ?
N14 C26 1.452(7) . ?
N14 C36 1.480(7) . ?
O9 C21 1.426(9) . ?
O9 C20 1.434(9) . ?
C50 C49 1.376(7) . ?
C74 C73 1.373(7) . ?
O4 C33 1.446(9) . ?
O4 C32 1.415(11) . ?
C63 H63 1.0000 . ?
C63 C64 1.523(7) . ?
C63 C62 1.517(8) . ?
C66 C65 1.358(7) . ?
C58 C57 1.372(7) . ?
C80 C81 1.432(7) . ?
C80 C79 1.409(8) . ?
C80 C87 1.508(8) . ?
C81 C82 1.414(7) . ?
C81 C86 1.484(7) . ?
C57 H57A 0.9500 . ?
C57 H57B 0.9500 . ?
C47 H47 1.0000 . ?
C47 C48 1.532(7) . ?
C47 C46 1.515(8) . ?
C79 C83 1.419(8) . ?
C79 C78 1.505(8) . ?
O3 C38 1.521(11) . ?
O3 C39 1.263(10) . ?
C55 H55 1.0000 . ?
C55 C56 1.540(8) . ?
C55 C54 1.514(9) . ?
C83 C82 1.412(8) . ?
C83 C84 1.504(8) . ?
C82 C85 1.504(8) . ?
C76 H76 1.0000 . ?
C76 C75 1.503(9) . ?
C76 C77 1.529(9) . ?
C85 H85A 0.9800 . ?
C85 H85B 0.9800 . ?
C85 H85C 0.9800 . ?
C71 H71 1.0000 . ?
C71 C72 1.512(8) . ?
C71 C70 1.543(9) . ?
C87 H87A 0.9800 . ?
C87 H87B 0.9800 . ?
C87 H87C 0.9800 . ?
C52 H52 1.0000 . ?
C52 C53 1.511(10) . ?
C52 C51 1.544(9) . ?
C48 H48A 0.9800 . ?
C48 H48B 0.9800 . ?
C48 H48C 0.9800 . ?
C67 H67A 0.9800 . ?
C67 H67B 0.9800 . ?
C67 H67C 0.9800 . ?
C67 C68 1.536(7) . ?
C24 H24A 0.9900 . ?
C24 H24B 0.9900 . ?
C24 C23 1.512(8) . ?
C68 H68 1.0000 . ?
C68 C69 1.525(8) . ?
C23 H23A 0.9900 . ?
C23 H23B 0.9900 . ?
C65 H65A 0.9500 . ?
C65 H65B 0.9500 . ?
C64 H64A 0.9800 . ?
C64 H64B 0.9800 . ?
C64 H64C 0.9800 . ?
C99 C106 1.4200 . ?
C99 C100 1.4200 . ?
C99 C98 1.528(9) . ?
C106 C104 1.4200 . ?
C106 C107 1.523(8) . ?
C104 C102 1.4200 . ?
C104 C105 1.519(8) . ?
C102 C100 1.4200 . ?
C102 C103 1.526(8) . ?
C100 C101 1.522(8) . ?
C22 H22A 0.9900 . ?
C22 H22B 0.9900 . ?
C22 C21 1.459(11) . ?
C75 H75A 0.9800 . ?
C75 H75B 0.9800 . ?
C75 H75C 0.9800 . ?
C62 H62A 0.9800 . ?
C62 H62B 0.9800 . ?
C62 H62C 0.9800 . ?
C86 H86A 0.9800 . ?
C86 H86B 0.9800 . ?
C86 H86C 0.9800 . ?
N13 C19 1.440(10) . ?
N13 C29 1.441(11) . ?
N13 C31 1.467(11) . ?
C73 H73A 0.9500 . ?
C73 H73B 0.9500 . ?
C60 H60 1.0000 . ?
C60 C61 1.499(9) . ?
C60 C59 1.520(8) . ?
C78 H78A 0.9800 . ?
C78 H78B 0.9800 . ?
C78 H78C 0.9800 . ?
C49 H49A 0.9500 . ?
C49 H49B 0.9500 . ?
C72 H72A 0.9800 . ?
C72 H72B 0.9800 . ?
C72 H72C 0.9800 . ?
C26 H26A 0.9900 . ?
C26 H26B 0.9900 . ?
C26 C25 1.482(8) . ?
C69 H69A 0.9800 . ?
C69 H69B 0.9800 . ?
C69 H69C 0.9800 . ?
C34 H34A 0.9900 . ?
C34 H34B 0.9900 . ?
C34 C33 1.464(10) . ?
C36 H36A 0.9900 . ?
C36 H36B 0.9900 . ?
C36 C35 1.471(9) . ?
C25 H25A 0.9900 . ?
C25 H25B 0.9900 . ?
N15 C37 1.388(10) 2_655 ?
N15 C43 1.383(11) . ?
N15 C42 1.526(10) . ?
C84 H84A 0.9800 . ?
C84 H84B 0.9800 . ?
C84 H84C 0.9800 . ?
O2 C40 1.451(9) . ?
O2 C41 1.376(11) . ?
C33 H33A 0.9900 . ?
C33 H33B 0.9900 . ?
C35 H35A 0.9900 . ?
C35 H35B 0.9900 . ?
C53 H53A 0.9800 . ?
C53 H53B 0.9800 . ?
C53 H53C 0.9800 . ?
C61 H61A 0.9800 . ?
C61 H61B 0.9800 . ?
C61 H61C 0.9800 . ?
C89 C90 1.4200 . ?
C89 C96 1.4200 . ?
C89 C88 1.527(8) . ?
C90 C92 1.4200 . ?
C90 C91 1.519(8) . ?
C92 C94 1.4200 . ?
C92 C93 1.502(8) . ?
C94 C96 1.4200 . ?
C94 C95 1.526(8) . ?
C96 C97 1.530(8) . ?
C56 H56A 0.9800 . ?
C56 H56B 0.9800 . ?
C56 H56C 0.9800 . ?
C19 H19A 0.9900 . ?
C19 H19B 0.9900 . ?
C19 C20 1.490(12) . ?
C54 H54A 0.9800 . ?
C54 H54B 0.9800 . ?
C54 H54C 0.9800 . ?
C45 C45 1.469(13) 2_655 ?
C45 H45A 0.9900 . ?
C45 H45B 0.9900 . ?
C46 H46A 0.9800 . ?
C46 H46B 0.9800 . ?
C46 H46C 0.9800 . ?
C28 H28A 0.9900 . ?
C28 H28B 0.9900 . ?
C28 C27 1.471(9) . ?
C70 H70A 0.9800 . ?
C70 H70B 0.9800 . ?
C70 H70C 0.9800 . ?
C114 C116 1.4200 . ?
C114 C112 1.4200 . ?
C114 C115 1.523(8) . ?
C116 C109 1.4200 . ?
C116 C117 1.536(8) . ?
C109 C110 1.4200 . ?
C109 C108 1.521(8) . ?
C110 C112 1.4200 . ?
C110 C111 1.532(9) . ?
C112 C113 1.523(8) . ?
C77 H77A 0.9800 . ?
C77 H77B 0.9800 . ?
C77 H77C 0.9800 . ?
C30 H30A 0.9900 . ?
C30 H30B 0.9900 . ?
C30 C29 1.477(12) . ?
C21 H21A 0.9900 . ?
C21 H21B 0.9900 . ?
C29 H29A 0.9900 . ?
C29 H29B 0.9900 . ?
C59 H59A 0.9800 . ?
C59 H59B 0.9800 . ?
C59 H59C 0.9800 . ?
C40 H40A 0.9900 . ?
C40 H40B 0.9900 . ?
C40 C39 1.556(13) . ?
C38 H38A 0.9898 . ?
C38 H38B 0.9901 . ?
C38 C37 1.471(13) . ?
C51 H51A 0.9800 . ?
C51 H51B 0.9800 . ?
C51 H51C 0.9800 . ?
C20 H20A 0.9900 . ?
C20 H20B 0.9900 . ?
C27 H27A 0.9900 . ?
C27 H27B 0.9900 . ?
C41 H41A 0.9900 . ?
C41 H41B 0.9900 . ?
C41 C42 1.539(11) . ?
C44 H44A 0.9896 . ?
C44 H44B 0.9902 . ?
C44 C43 1.482(11) . ?
C111 H11A 0.9800 . ?
C111 H11B 0.9800 . ?
C111 H11C 0.9800 . ?
C39 H39A 0.9900 . ?
C39 H39B 0.9900 . ?
C101 H10A 0.9800 . ?
C101 H10B 0.9800 . ?
C101 H10C 0.9800 . ?
C113 H11D 0.9800 . ?
C113 H11E 0.9800 . ?
C113 H11F 0.9800 . ?
C32 H32A 0.9900 . ?
C32 H32B 0.9900 . ?
C32 C31 1.516(12) . ?
C37 H37A 0.9900 . ?
C37 H37B 0.9900 . ?
C98 H98A 0.9800 . ?
C98 H98B 0.9800 . ?
C98 H98C 0.9800 . ?
C108 H10D 0.9800 . ?
C108 H10E 0.9800 . ?
C108 H10F 0.9800 . ?
C117 H11G 0.9800 . ?
C117 H11H 0.9799 . ?
C117 H11I 0.9800 . ?
C107 H10G 0.9800 . ?
C107 H10H 0.9800 . ?
C107 H10I 0.9800 . ?
C88 H88A 0.9800 . ?
C88 H88B 0.9800 . ?
C88 H88C 0.9800 . ?
C31 H31A 0.9900 . ?
C31 H31B 0.9900 . ?
C43 H43A 0.9900 . ?
C43 H43B 0.9900 . ?
C91 H91A 0.9800 . ?
C91 H91B 0.9800 . ?
C91 H91C 0.9800 . ?
C103 H10J 0.9800 . ?
C103 H10K 0.9800 . ?
C103 H10L 0.9800 . ?
C115 H11J 0.9800 . ?
C115 H11K 0.9800 . ?
C115 H11L 0.9800 . ?
C1 C2 1.4200 . ?
C1 C5 1.4200 . ?
C1 C9 1.529(9) . ?
C2 C3 1.4200 . ?
C2 C10 1.532(9) . ?
C3 C4 1.4200 . ?
C3 C7 1.528(9) . ?
C4 C5 1.4200 . ?
C4 C6 1.533(9) . ?
C5 C8 1.525(9) . ?
C6 H6A 0.9800 . ?
C6 H6B 0.9800 . ?
C6 H6C 0.9800 . ?
C7 H7A 0.9800 . ?
C7 H7B 0.9800 . ?
C7 H7C 0.9800 . ?
C8 H8A 0.9800 . ?
C8 H8B 0.9800 . ?
C8 H8C 0.9800 . ?
C9 H9A 0.9800 . ?
C9 H9B 0.9800 . ?
C9 H9C 0.9800 . ?
C10 H10M 0.9800 . ?
C10 H10N 0.9800 . ?
C10 H10O 0.9800 . ?
C105 H10P 0.9800 . ?
C105 H10Q 0.9800 . ?
C105 H10R 0.9800 . ?
C11 C12 1.4200 . ?
C11 C99A 1.4200 . ?
C11 C16 1.519(8) . ?
C12 C13 1.4200 . ?
C12 C18 1.522(8) . ?
C13 C14 1.4200 . ?
C13 C17 1.522(8) . ?
C14 C99A 1.4200 . ?
C14 C15 1.527(8) . ?
C99A C98A 1.521(8) . ?
C15 H15A 0.9800 . ?
C15 H15B 0.9800 . ?
C15 H15C 0.9800 . ?
C98A H98D 0.9800 . ?
C98A H98E 0.9800 . ?
C98A H98F 0.9800 . ?
C16 H16A 0.9800 . ?
C16 H16B 0.9800 . ?
C16 H16C 0.9800 . ?
C17 H17A 0.9800 . ?
C17 H17B 0.9800 . ?
C17 H17C 0.9800 . ?
C18 H18A 0.9800 . ?
C18 H18B 0.9800 . ?
C18 H18C 0.9800 . ?
C95 H95A 0.9800 . ?
C95 H95B 0.9800 . ?
C95 H95C 0.9800 . ?
C93 H93A 0.9800 . ?
C93 H93B 0.9800 . ?
C93 H93C 0.9800 . ?
C97 H97A 0.9800 . ?
C97 H97B 0.9800 . ?
C97 H97C 0.9800 . ?
C90A C92A 1.4200 . ?
C90A C89A 1.4200 . ?
C90A C91A 1.527(8) . ?
C92A C94A 1.4200 . ?
C92A C93A 1.543(9) . ?
C94A C96A 1.4200 . ?
C94A C95A 1.521(9) . ?
C96A C89A 1.4200 . ?
C96A C97A 1.529(9) . ?
C89A C88A 1.531(9) . ?
C91A H91D 0.9800 . ?
C91A H91E 0.9800 . ?
C91A H91F 0.9800 . ?
C93A H93D 0.9800 . ?
C93A H93E 0.9800 . ?
C93A H93F 0.9800 . ?
C97A H97D 0.9800 . ?
C97A H97E 0.9800 . ?
C97A H97F 0.9800 . ?
C95A H95D 0.9800 . ?
C95A H95E 0.9800 . ?
C95A H95F 0.9800 . ?
C88A H88D 0.9800 . ?
C88A H88E 0.9800 . ?
C88A H88F 0.9800 . ?
C42 H42A 0.9900 . ?
C42 H42B 0.9900 . ?
K2 O12 2.846(17) . ?
K2 C1E 3.061(4) . ?
K2 N16 3.175(16) . ?
K2 C1G 2.99(3) . ?
K2 O15 3.11(2) . ?
K2 C1H 3.25(3) . ?
K2 N17 3.242(17) . ?
K2 O13 2.692(16) . ?
K2 C1N 3.23(3) . ?
K2 O10 2.809(9) . ?
K2 C1Q 3.40(3) . ?
K2 O14 2.96(2) . ?
C1A H1AA 0.9900 . ?
C1A H1AB 0.9900 . ?
C1A O12 1.367(17) . ?
C1A C1I 1.529(17) . ?
O12 C1L 1.433(16) . ?
C1B H1BA 0.9900 . ?
C1B H1BB 0.9900 . ?
C1B O13 1.392(13) . ?
C1B C1P 1.509(17) . ?
C1C H1CA 0.9900 . ?
C1C H1CB 0.9900 . ?
C1C C1D 1.530(17) . ?
C1C O14 1.416(13) . ?
C1D H1DA 0.9900 . ?
C1D H1DB 0.9900 . ?
C1D O15 1.326(16) . ?
C1E H1EA 0.9900 . ?
C1E H1EB 0.9900 . ?
C1E C1G 1.447(14) . ?
C1E O15 1.383(12) . ?
C1F H1FA 0.9900 . ?
C1F H1FB 0.9900 . ?
C1F N16 1.446(11) . ?
C1F C1M 1.540(17) . ?
N16 C1J 1.467(13) . ?
N16 C1R 1.496(13) . ?
C1G H1GA 0.9900 . ?
C1G H1GB 0.9900 . ?
C1G N17 1.423(10) . ?
C1H H1HA 0.9899 . ?
C1H H1HB 0.9898 . ?
C1H O11 1.414(13) . ?
C1H C1O 1.518(16) . ?
N17 C1O 1.432(11) . ?
N17 C1P 1.423(12) . ?
C1I H1IA 0.9900 . ?
C1I H1IB 0.9900 . ?
C1I O13 1.416(13) . ?
C1J H1JA 0.9900 . ?
C1J H1JB 0.9900 . ?
C1J C1L 1.559(18) . ?
C1K H1KA 0.9900 . ?
C1K H1KB 0.9900 . ?
C1K O10 1.4299(10) . ?
C1K C1R 1.572(17) . ?
C1L H1LA 0.9900 . ?
C1L H1LB 0.9900 . ?
O11 C1Q 1.472(13) . ?
C1M H1MA 0.9900 . ?
C1M H1MB 0.9900 . ?
C1M O14 1.443(13) . ?
C1N H1NA 0.9900 . ?
C1N H1NB 0.9900 . ?
C1N O10 1.452(12) . ?
C1N C1Q 1.733(18) . ?
C1O H1OA 0.9900 . ?
C1O H1OB 0.9900 . ?
C1P H1PA 0.9900 . ?
C1P H1PB 0.9900 . ?
C1Q H1QA 0.9900 . ?
C1Q H1QB 0.9900 . ?
C1R H1RA 0.9900 . ?
C1R H1RB 0.9900 . ?

loop_
_geom_torsion_atom_site_label_1
_geom_torsion_atom_site_label_2
_geom_torsion_atom_site_label_3
_geom_torsion_atom_site_label_4
_geom_torsion
_geom_torsion_site_symmetry_1
_geom_torsion_site_symmetry_2
_geom_torsion_site_symmetry_3
_geom_torsion_site_symmetry_4
_geom_torsion_publ_flag
Lu2 N3 N4 Lu1 164.61(14) . . . . ?
Lu2 N1 C50 K1 -94.92(14) . . . . ?
Lu2 N1 C50 N2 4.8(4) . . . . ?
Lu2 N1 C50 C49 -169.4(5) . . . . ?
Lu2 N1 C52 C53 20.4(9) . . . . ?
Lu2 N1 C52 C51 -102.6(8) . . . . ?
Lu2 N2 C50 K1 74.6(2) . . . . ?
Lu2 N2 C50 N1 -4.9(4) . . . . ?
Lu2 N2 C50 C49 169.4(5) . . . . ?
Lu2 N2 C47 C48 122.7(5) . . . . ?
Lu2 N2 C47 C46 1.2(8) . . . . ?
Lu2 C99 C106 C104 67.4(4) . . . . ?
Lu2 C99 C106 C107 -117.7(10) . . . . ?
Lu2 C99 C100 C102 -66.8(4) . . . . ?
Lu2 C99 C100 C101 117.0(12) . . . . ?
Lu2 C106 C104 C102 67.9(4) . . . . ?
Lu2 C106 C104 C105 -115.1(10) . . . . ?
Lu2 C104 C102 C100 67.7(4) . . . . ?
Lu2 C104 C102 C103 -116.9(10) . . . . ?
Lu2 C102 C100 C99 67.0(4) . . . . ?
Lu2 C102 C100 C101 -116.6(11) . . . . ?
Lu2 C11 C12 C13 66.4(4) . . . . ?
Lu2 C11 C12 C18 -118.0(9) . . . . ?
Lu2 C11 C99A C14 -66.7(4) . . . . ?
Lu2 C11 C99A C98A 117.3(10) . . . . ?
Lu2 C12 C13 C14 67.2(4) . . . . ?
Lu2 C12 C13 C17 -117.3(9) . . . . ?
Lu2 C13 C14 C99A 68.0(3) . . . . ?
Lu2 C13 C14 C15 -113.6(10) . . . . ?
Lu2 C14 C99A C11 67.6(4) . . . . ?
Lu2 C14 C99A C98A -116.4(10) . . . . ?
Lu1 N3 N4 Lu2 -164.61(14) . . . . ?
Lu1 N6 C58 K1 -85.32(19) . . . . ?
Lu1 N6 C58 N5 -1.4(4) . . . . ?
Lu1 N6 C58 C57 -175.9(5) . . . . ?
Lu1 N6 C55 C56 -102.5(7) . . . . ?
Lu1 N6 C55 C54 20.1(9) . . . . ?
Lu1 N5 C58 K1 91.72(16) . . . . ?
Lu1 N5 C58 N6 1.4(4) . . . . ?
Lu1 N5 C58 C57 175.8(5) . . . . ?
Lu1 N5 C60 C61 -19.1(9) . . . . ?
Lu1 N5 C60 C59 103.6(7) . . . . ?
Lu1 C89 C90 C92 67.8(3) . . . . ?
Lu1 C89 C90 C91 -117.9(8) . . . . ?
Lu1 C89 C96 C94 -67.4(3) . . . . ?
Lu1 C89 C96 C97 118.1(11) . . . . ?
Lu1 C90 C92 C94 67.2(3) . . . . ?
Lu1 C90 C92 C93 -116.1(9) . . . . ?
Lu1 C92 C94 C96 66.5(3) . . . . ?
Lu1 C92 C94 C95 -119.9(8) . . . . ?
Lu1 C94 C96 C89 66.6(3) . . . . ?
Lu1 C94 C96 C97 -117.9(8) . . . . ?
Lu1 C90A C92A C94A 68.4(4) . . . . ?
Lu1 C90A C92A C93A -117.2(10) . . . . ?
Lu1 C90A C89A C96A -68.1(4) . . . . ?
Lu1 C90A C89A C88A 116.4(12) . . . . ?
Lu1 C92A C94A C96A 67.8(4) . . . . ?
Lu1 C92A C94A C95A -114.9(10) . . . . ?
Lu1 C94A C96A C89A 67.2(4) . . . . ?
Lu1 C94A C96A C97A -114.2(10) . . . . ?
Lu1 C96A C89A C90A 67.4(4) . . . . ?
Lu1 C96A C89A C88A -116.4(10) . . . . ?
Lu4 N11 C66 K3 -93.23(13) . . . . ?
Lu4 N11 C66 N12 -27.2(4) . . . . ?
Lu4 N11 C66 C65 150.3(5) . . . . ?
Lu4 N11 C68 C67 146.3(5) . . . . ?
Lu4 N11 C68 C69 24.5(7) . . . . ?
Lu4 N12 C63 C64 -148.3(4) . . . . ?
Lu4 N12 C63 C62 -26.5(8) . . . . ?
Lu4 N12 C66 K3 92.20(13) . . . . ?
Lu4 N12 C66 N11 27.1(4) . . . . ?
Lu4 N12 C66 C65 -150.4(5) . . . . ?
Lu4 N9 N10 Lu3 158.37(16) . . . . ?
Lu4 C80 C81 C82 68.0(3) . . . . ?
Lu4 C80 C81 C86 -115.6(5) . . . . ?
Lu4 C80 C79 C83 -67.3(4) . . . . ?
Lu4 C80 C79 C78 116.2(5) . . . . ?
Lu4 C81 C82 C83 67.0(4) . . . . ?
Lu4 C81 C82 C85 -115.6(6) . . . . ?
Lu4 C79 C83 C82 -67.1(4) . . . . ?
Lu4 C79 C83 C84 115.4(6) . . . . ?
Lu4 C83 C82 C81 -66.4(4) . . . . ?
Lu4 C83 C82 C85 116.1(5) . . . . ?
Lu3 N8 C74 K3 -89.12(18) . . . . ?
Lu3 N8 C74 N7 -3.8(4) . . . . ?
Lu3 N8 C74 C73 -177.9(5) . . . . ?
Lu3 N8 C76 C75 -103.4(8) . . . . ?
Lu3 N8 C76 C77 18.3(9) . . . . ?
Lu3 N7 C74 K3 92.34(17) . . . . ?
Lu3 N7 C74 N8 3.9(4) . . . . ?
Lu3 N7 C74 C73 177.8(5) . . . . ?
Lu3 N7 C71 C72 -20.7(9) . . . . ?
Lu3 N7 C71 C70 102.7(7) . . . . ?
Lu3 N9 N10 Lu4 -158.37(16) . . . . ?
Lu3 C114 C116 C109 -67.2(4) . . . . ?
Lu3 C114 C116 C117 110.7(11) . . . . ?
Lu3 C114 C112 C110 66.6(5) . . . . ?
Lu3 C114 C112 C113 -114.4(11) . . . . ?
Lu3 C116 C109 C110 -67.3(4) . . . . ?
Lu3 C116 C109 C108 115.2(13) . . . . ?
Lu3 C109 C110 C112 -66.7(4) . . . . ?
Lu3 C109 C110 C111 115.0(11) . . . . ?
Lu3 C110 C112 C114 -66.3(4) . . . . ?
Lu3 C110 C112 C113 114.7(10) . . . . ?
Lu3 C1 C2 C3 67.7(5) . . . . ?
Lu3 C1 C2 C10 -113.9(12) . . . . ?
Lu3 C1 C5 C4 -68.0(5) . . . . ?
Lu3 C1 C5 C8 117.7(16) . . . . ?
Lu3 C2 C3 C4 67.6(6) . . . . ?
Lu3 C2 C3 C7 -114.8(11) . . . . ?
Lu3 C3 C4 C5 67.8(5) . . . . ?
Lu3 C3 C4 C6 -115.2(13) . . . . ?
Lu3 C4 C5 C1 68.0(5) . . . . ?
Lu3 C4 C5 C8 -117.4(14) . . . . ?
K4 O8 C23 C24 -52.8(6) . . . . ?
K4 O8 C22 C21 52.7(7) . . . . ?
K4 O5 C34 C33 49.6(7) . . . . ?
K4 O5 C35 C36 -51.2(6) . . . . ?
K4 O6 C30 C29 -54.8(8) . . . . ?
K4 O6 C27 C28 41.8(7) . . . . ?
K4 O7 C25 C26 -48.9(6) . . . . ?
K4 O7 C28 C27 52.9(6) . . . . ?
K4 N14 C24 C23 -42.7(6) . . . . ?
K4 N14 C26 C25 -42.1(6) . . . . ?
K4 N14 C36 C35 -44.0(6) . . . . ?
K4 O9 C21 C22 44.9(7) . . . . ?
K4 O9 C20 C19 -49.5(10) . . . . ?
K4 O4 C33 C34 51.4(6) . . . . ?
K4 O4 C32 C31 -59.9(9) . . . . ?
K4 N13 C19 C20 -41.4(10) . . . . ?
K4 N13 C29 C30 -42.1(9) . . . . ?
K4 N13 C31 C32 -39.6(11) . . . . ?
K1 N1 C50 N2 99.8(4) . . . . ?
K1 N1 C50 C49 -74.5(6) . . . . ?
K1 N1 C52 C53 -86.6(5) . . . . ?
K1 N1 C52 C51 150.4(6) . . . . ?
K1 N6 C58 N5 83.9(4) . . . . ?
K1 N6 C58 C57 -90.5(6) . . . . ?
K1 N6 C55 C56 140.6(5) . . . . ?
K1 N6 C55 C54 -96.9(5) . . . . ?
K1 N5 C58 N6 -90.3(4) . . . . ?
K1 N5 C58 C57 84.1(6) . . . . ?
K1 N5 C60 C61 89.0(5) . . . . ?
K1 N5 C60 C59 -148.4(5) . . . . ?
K5 O1 C45 C45 -49.7(7) . . . 2_655 ?
K5 O1 C44 C43 50.9(8) . . . . ?
K5 O3 C38 C37 43.4(8) . . . . ?
K5 O3 C39 C40 -55.4(8) . . . . ?
K5 N15 C43 C44 44.3(9) . . . . ?
K5 N15 C42 C41 36.9(10) . . . . ?
K5 O2 C40 C39 -35.3(9) . . . . ?
K5 O2 C41 C42 58.0(9) . . . . ?
K3 N8 C74 N7 85.3(4) . . . . ?
K3 N8 C74 C73 -88.8(6) . . . . ?
K3 N8 C76 C75 145.2(5) . . . . ?
K3 N8 C76 C77 -93.1(5) . . . . ?
K3 N7 C74 N8 -88.5(4) . . . . ?
K3 N7 C74 C73 85.4(6) . . . . ?
K3 N7 C71 C72 91.7(5) . . . . ?
K3 N7 C71 C70 -144.9(4) . . . . ?
K3 N11 C66 N12 66.0(3) . . . . ?
K3 N11 C66 C65 -116.5(5) . . . . ?
K3 N11 C68 C67 15.8(6) . . . . ?
K3 N11 C68 C69 -106.0(4) . . . . ?
K3 N12 C63 C64 -15.7(5) . . . . ?
K3 N12 C63 C62 106.1(4) . . . . ?
K3 N12 C66 N11 -65.1(3) . . . . ?
K3 N12 C66 C65 117.4(5) . . . . ?
K3 C74 C73 K1 -4.2(9) . . . . ?
O8 C22 C21 O9 -66.7(8) . . . . ?
N1 C50 C49 K1 69.6(5) . . . . ?
N8 C74 C73 K1 85.1(11) . . . . ?
N8 C74 C73 K3 89.3(5) . . . . ?
O5 C34 C33 O4 -68.8(7) . . . . ?
N2 C50 C49 K1 -103.7(5) . . . . ?
O1 C44 C43 N15 -66.2(10) . . . . ?
N7 C74 C73 K1 -87.9(10) . . . . ?
N7 C74 C73 K3 -83.7(6) . . . . ?
O6 C30 C29 N13 66.4(10) . . . . ?
O7 C28 C27 O6 -64.8(7) . . . . ?
N6 C58 C57 K1 92.2(5) . . . . ?
N5 C58 C57 K1 -81.3(5) . . . . ?
N14 C24 C23 O8 65.4(7) . . . . ?
N14 C26 C25 O7 64.0(7) . . . . ?
N14 C36 C35 O5 64.8(7) . . . . ?
C50 N1 C52 C53 -162.6(5) . . . . ?
C50 N1 C52 C51 74.4(7) . . . . ?
C50 N2 C47 C48 -73.4(7) . . . . ?
C50 N2 C47 C46 165.2(5) . . . . ?
C74 N8 C76 C75 78.0(7) . . . . ?
C74 N8 C76 C77 -160.3(5) . . . . ?
C74 N7 C71 C72 161.6(5) . . . . ?
C74 N7 C71 C70 -74.9(7) . . . . ?
O4 C32 C31 N13 68.8(12) . . . . ?
C63 N12 C66 K3 -112.6(4) . . . . ?
C63 N12 C66 N11 -177.6(4) . . . . ?
C63 N12 C66 C65 4.8(7) . . . . ?
C66 N11 C68 C67 -75.4(6) . . . . ?
C66 N11 C68 C69 162.8(4) . . . . ?
C66 N12 C63 C64 74.6(6) . . . . ?
C66 N12 C63 C62 -163.6(4) . . . . ?
C58 N6 C55 C56 72.2(7) . . . . ?
C58 N6 C55 C54 -165.2(5) . . . . ?
C58 N5 C60 C61 159.4(5) . . . . ?
C58 N5 C60 C59 -77.9(7) . . . . ?
C80 C81 C82 Lu4 -67.2(3) . . . . ?
C80 C81 C82 C83 -0.2(6) . . . . ?
C80 C81 C82 C85 177.2(5) . . . . ?
C80 C79 C83 Lu4 66.5(4) . . . . ?
C80 C79 C83 C82 -0.6(6) . . . . ?
C80 C79 C83 C84 -178.1(6) . . . . ?
C81 C80 C79 Lu4 67.8(3) . . . . ?
C81 C80 C79 C83 0.5(6) . . . . ?
C81 C80 C79 C78 -176.1(5) . . . . ?
C47 N2 C50 K1 -95.8(4) . . . . ?
C47 N2 C50 N1 -175.3(4) . . . . ?
C47 N2 C50 C49 -1.1(8) . . . . ?
C79 C80 C81 Lu4 -68.2(4) . . . . ?
C79 C80 C81 C82 -0.2(6) . . . . ?
C79 C80 C81 C86 176.2(5) . . . . ?
C79 C83 C82 Lu4 66.9(4) . . . . ?
C79 C83 C82 C81 0.5(6) . . . . ?
C79 C83 C82 C85 -177.1(5) . . . . ?
O3 C38 C37 N15 -69.7(10) . . . 2_655 ?
C55 N6 C58 K1 97.8(5) . . . . ?
C55 N6 C58 N5 -178.3(5) . . . . ?
C55 N6 C58 C57 7.3(8) . . . . ?
C76 N8 C74 K3 90.1(5) . . . . ?
C76 N8 C74 N7 175.4(5) . . . . ?
C76 N8 C74 C73 1.3(9) . . . . ?
C71 N7 C74 K3 -89.0(5) . . . . ?
C71 N7 C74 N8 -177.5(5) . . . . ?
C71 N7 C74 C73 -3.6(9) . . . . ?
C87 C80 C81 Lu4 114.8(5) . . . . ?
C87 C80 C81 C82 -177.2(5) . . . . ?
C87 C80 C81 C86 -0.8(8) . . . . ?
C87 C80 C79 Lu4 -115.4(5) . . . . ?
C87 C80 C79 C83 177.3(5) . . . . ?
C87 C80 C79 C78 0.8(9) . . . . ?
C52 N1 C50 K1 86.7(4) . . . . ?
C52 N1 C50 N2 -173.5(4) . . . . ?
C52 N1 C50 C49 12.2(8) . . . . ?
C24 N14 C26 C25 -162.2(5) . . . . ?
C24 N14 C36 C35 75.5(7) . . . . ?
C68 N11 C66 K3 111.3(4) . . . . ?
C68 N11 C66 N12 177.3(4) . . . . ?
C68 N11 C66 C65 -5.2(7) . . . . ?
C23 O8 C22 C21 -174.3(6) . . . . ?
C99 C106 C104 Lu2 -67.9(4) . . . . ?
C99 C106 C104 C102 0.0 . . . . ?
C99 C106 C104 C105 176.9(12) . . . . ?
C106 C99 C100 Lu2 66.8(4) . . . . ?
C106 C99 C100 C102 0.0 . . . . ?
C106 C99 C100 C101 -176.2(14) . . . . ?
C106 C104 C102 Lu2 -67.7(4) . . . . ?
C106 C104 C102 C100 0.0 . . . . ?
C106 C104 C102 C103 175.4(11) . . . . ?
C104 C102 C100 Lu2 -67.0(4) . . . . ?
C104 C102 C100 C99 0.0 . . . . ?
C104 C102 C100 C101 176.4(13) . . . . ?
C100 C99 C106 Lu2 -67.4(4) . . . . ?
C100 C99 C106 C104 0.0 . . . . ?
C100 C99 C106 C107 175.0(12) . . . . ?
C22 O8 C23 C24 176.4(5) . . . . ?
C86 C81 C82 Lu4 116.7(5) . . . . ?
C86 C81 C82 C83 -176.3(5) . . . . ?
C86 C81 C82 C85 1.0(9) . . . . ?
N13 C19 C20 O9 61.5(12) . . . . ?
C60 N5 C58 K1 -87.4(4) . . . . ?
C60 N5 C58 N6 -177.7(5) . . . . ?
C60 N5 C58 C57 -3.3(8) . . . . ?
C78 C79 C83 Lu4 -116.9(6) . . . . ?
C78 C79 C83 C82 176.0(5) . . . . ?
C78 C79 C83 C84 -1.5(9) . . . . ?
C26 N14 C24 C23 76.0(7) . . . . ?
C26 N14 C36 C35 -161.6(5) . . . . ?
C34 O5 C35 C36 173.6(5) . . . . ?
C36 N14 C24 C23 -161.9(6) . . . . ?
C36 N14 C26 C25 76.5(7) . . . . ?
C25 O7 C28 C27 -174.1(5) . . . . ?
C84 C83 C82 Lu4 -115.6(6) . . . . ?
C84 C83 C82 C81 178.0(6) . . . . ?
C84 C83 C82 C85 0.5(9) . . . . ?
O2 C40 C39 O3 59.9(10) . . . . ?
O2 C41 C42 N15 -68.0(12) . . . . ?
C33 O4 C32 C31 172.7(7) . . . . ?
C35 O5 C34 C33 -172.4(6) . . . . ?
C89 C90 C92 Lu1 -67.2(3) . . . . ?
C89 C90 C92 C94 0.0 . . . . ?
C89 C90 C92 C93 176.7(10) . . . . ?
C90 C89 C96 Lu1 67.4(3) . . . . ?
C90 C89 C96 C94 0.0 . . . . ?
C90 C89 C96 C97 -174.5(12) . . . . ?
C90 C92 C94 Lu1 -66.5(3) . . . . ?
C90 C92 C94 C96 0.0 . . . . ?
C90 C92 C94 C95 173.6(9) . . . . ?
C92 C94 C96 Lu1 -66.6(3) . . . . ?
C92 C94 C96 C89 0.0 . . . . ?
C92 C94 C96 C97 175.5(10) . . . . ?
C96 C89 C90 Lu1 -67.8(3) . . . . ?
C96 C89 C90 C92 0.0 . . . . ?
C96 C89 C90 C91 174.4(10) . . . . ?
C19 N13 C29 C30 78.9(9) . . . . ?
C19 N13 C31 C32 -160.0(9) . . . . ?
C45 O1 C44 C43 -176.4(7) . . . . ?
C28 O7 C25 C26 -179.8(5) . . . . ?
C114 C116 C109 Lu3 67.3(4) . . . . ?
C114 C116 C109 C110 0.0 . . . . ?
C114 C116 C109 C108 -177.5(15) . . . . ?
C116 C114 C112 Lu3 -66.6(5) . . . . ?
C116 C114 C112 C110 0.0 . . . . ?
C116 C114 C112 C113 179.0(13) . . . . ?
C116 C109 C110 Lu3 66.7(4) . . . . ?
C116 C109 C110 C112 0.0 . . . . ?
C116 C109 C110 C111 -178.3(13) . . . . ?
C109 C110 C112 Lu3 66.3(4) . . . . ?
C109 C110 C112 C114 0.0 . . . . ?
C109 C110 C112 C113 -179.0(12) . . . . ?
C112 C114 C116 Lu3 67.2(4) . . . . ?
C112 C114 C116 C109 0.0 . . . . ?
C112 C114 C116 C117 177.9(12) . . . . ?
C30 O6 C27 C28 179.9(6) . . . . ?
C21 O9 C20 C19 171.9(8) . . . . ?
C29 N13 C19 C20 -161.5(8) . . . . ?
C29 N13 C31 C32 78.5(11) . . . . ?
C40 O2 C41 C42 -167.6(7) . . . . ?
C38 O3 C39 C40 169.5(6) . . . . ?
C20 O9 C21 C22 -174.2(7) . . . . ?
C27 O6 C30 C29 167.9(7) . . . . ?
C41 O2 C40 C39 -169.3(8) . . . . ?
C44 O1 C45 C45 175.2(6) . . . 2_655 ?
C111 C110 C112 Lu3 -115.6(13) . . . . ?
C111 C110 C112 C114 178.2(14) . . . . ?
C111 C110 C112 C113 -0.8(17) . . . . ?
C39 O3 C38 C37 179.4(7) . . . . ?
C32 O4 C33 C34 179.4(7) . . . . ?
C37 N15 C43 C44 -70.3(10) 2_655 . . . ?
C37 N15 C42 C41 153.5(10) 2_655 . . . ?
C98 C99 C106 Lu2 117.3(12) . . . . ?
C98 C99 C106 C104 -175.4(14) . . . . ?
C98 C99 C106 C107 -0.4(16) . . . . ?
C98 C99 C100 Lu2 -117.6(11) . . . . ?
C98 C99 C100 C102 175.6(13) . . . . ?
C98 C99 C100 C101 -0.6(16) . . . . ?
C108 C109 C110 Lu3 -116.0(14) . . . . ?
C108 C109 C110 C112 177.3(16) . . . . ?
C108 C109 C110 C111 -1.0(17) . . . . ?
C117 C116 C109 Lu3 -110.4(12) . . . . ?
C117 C116 C109 C110 -177.7(14) . . . . ?
C117 C116 C109 C108 4.8(17) . . . . ?
C107 C106 C104 Lu2 117.3(11) . . . . ?
C107 C106 C104 C102 -174.7(12) . . . . ?
C107 C106 C104 C105 2.2(15) . . . . ?
C88 C89 C90 Lu1 115.6(10) . . . . ?
C88 C89 C90 C92 -176.6(12) . . . . ?
C88 C89 C90 C91 -2.3(13) . . . . ?
C88 C89 C96 Lu1 -115.6(9) . . . . ?
C88 C89 C96 C94 177.0(10) . . . . ?
C88 C89 C96 C97 2.5(14) . . . . ?
C31 N13 C19 C20 77.6(10) . . . . ?
C31 N13 C29 C30 -159.6(7) . . . . ?
C43 N15 C42 C41 -81.5(11) . . . . ?
C91 C90 C92 Lu1 119.9(11) . . . . ?
C91 C90 C92 C94 -172.9(12) . . . . ?
C91 C90 C92 C93 3.8(14) . . . . ?
C103 C102 C100 Lu2 118.0(10) . . . . ?
C103 C102 C100 C99 -175.0(12) . . . . ?
C103 C102 C100 C101 1.4(15) . . . . ?
C115 C114 C116 Lu3 -120.0(10) . . . . ?
C115 C114 C116 C109 172.7(12) . . . . ?
C115 C114 C116 C117 -9.4(15) . . . . ?
C115 C114 C112 Lu3 120.3(10) . . . . ?
C115 C114 C112 C110 -173.1(12) . . . . ?
C115 C114 C112 C113 5.9(15) . . . . ?
C1 C2 C3 Lu3 -67.6(6) . . . . ?
C1 C2 C3 C4 0.0 . . . . ?
C1 C2 C3 C7 177.6(14) . . . . ?
C2 C1 C5 Lu3 68.0(5) . . . . ?
C2 C1 C5 C4 0.0 . . . . ?
C2 C1 C5 C8 -174.3(18) . . . . ?
C2 C3 C4 Lu3 -67.8(5) . . . . ?
C2 C3 C4 C5 0.0 . . . . ?
C2 C3 C4 C6 177.1(15) . . . . ?
C3 C4 C5 Lu3 -68.0(5) . . . . ?
C3 C4 C5 C1 0.0 . . . . ?
C3 C4 C5 C8 174.6(17) . . . . ?
C5 C1 C2 Lu3 -67.7(5) . . . . ?
C5 C1 C2 C3 0.0 . . . . ?
C5 C1 C2 C10 178.4(14) . . . . ?
C6 C4 C5 Lu3 115.1(13) . . . . ?
C6 C4 C5 C1 -176.9(16) . . . . ?
C6 C4 C5 C8 -2.3(19) . . . . ?
C7 C3 C4 Lu3 114.8(13) . . . . ?
C7 C3 C4 C5 -177.4(15) . . . . ?
C7 C3 C4 C6 -0.4(19) . . . . ?
C9 C1 C2 Lu3 112.8(14) . . . . ?
C9 C1 C2 C3 -179.5(16) . . . . ?
C9 C1 C2 C10 -1.1(19) . . . . ?
C9 C1 C5 Lu3 -112.5(13) . . . . ?
C9 C1 C5 C4 179.5(15) . . . . ?
C9 C1 C5 C8 5(2) . . . . ?
C10 C2 C3 Lu3 114.1(13) . . . . ?
C10 C2 C3 C4 -178.3(15) . . . . ?
C10 C2 C3 C7 -0.7(17) . . . . ?
C105 C104 C102 Lu2 115.5(11) . . . . ?
C105 C104 C102 C100 -176.8(13) . . . . ?
C105 C104 C102 C103 -1.4(15) . . . . ?
C11 C12 C13 Lu2 -67.2(4) . . . . ?
C11 C12 C13 C14 0.0 . . . . ?
C11 C12 C13 C17 175.5(11) . . . . ?
C12 C11 C99A Lu2 66.7(4) . . . . ?
C12 C11 C99A C14 0.0 . . . . ?
C12 C11 C99A C98A -176.1(12) . . . . ?
C12 C13 C14 Lu2 -68.0(3) . . . . ?
C12 C13 C14 C99A 0.0 . . . . ?
C12 C13 C14 C15 178.5(12) . . . . ?
C13 C14 C99A Lu2 -67.6(4) . . . . ?
C13 C14 C99A C11 0.0 . . . . ?
C13 C14 C99A C98A 175.9(12) . . . . ?
C99A C11 C12 Lu2 -66.4(4) . . . . ?
C99A C11 C12 C13 0.0 . . . . ?
C99A C11 C12 C18 175.6(11) . . . . ?
C15 C14 C99A Lu2 113.8(9) . . . . ?
C15 C14 C99A C11 -178.5(11) . . . . ?
C15 C14 C99A C98A -2.6(13) . . . . ?
C16 C11 C12 Lu2 115.9(9) . . . . ?
C16 C11 C12 C13 -177.7(11) . . . . ?
C16 C11 C12 C18 -2.1(13) . . . . ?
C16 C11 C99A Lu2 -115.7(9) . . . . ?
C16 C11 C99A C14 177.6(11) . . . . ?
C16 C11 C99A C98A 1.6(14) . . . . ?
C17 C13 C14 Lu2 116.5(9) . . . . ?
C17 C13 C14 C99A -175.5(11) . . . . ?
C17 C13 C14 C15 3.0(14) . . . . ?
C18 C12 C13 Lu2 117.1(9) . . . . ?
C18 C12 C13 C14 -175.7(11) . . . . ?
C18 C12 C13 C17 -0.2(13) . . . . ?
C95 C94 C96 Lu1 121.0(10) . . . . ?
C95 C94 C96 C89 -172.4(11) . . . . ?
C95 C94 C96 C97 3.1(13) . . . . ?
C93 C92 C94 Lu1 117.2(10) . . . . ?
C93 C92 C94 C96 -176.3(12) . . . . ?
C93 C92 C94 C95 -2.7(13) . . . . ?
C90A C92A C94A Lu1 -67.8(4) . . . . ?
C90A C92A C94A C96A 0.0 . . . . ?
C90A C92A C94A C95A 177.3(12) . . . . ?
C92A C90A C89A Lu1 68.1(4) . . . . ?
C92A C90A C89A C96A 0.0 . . . . ?
C92A C90A C89A C88A -175.5(14) . . . . ?
C92A C94A C96A Lu1 -67.2(4) . . . . ?
C92A C94A C96A C89A 0.0 . . . . ?
C92A C94A C96A C97A 178.6(12) . . . . ?
C94A C96A C89A Lu1 -67.4(4) . . . . ?
C94A C96A C89A C90A 0.0 . . . . ?
C94A C96A C89A C88A 176.2(12) . . . . ?
C89A C90A C92A Lu1 -68.4(4) . . . . ?
C89A C90A C92A C94A 0.0 . . . . ?
C89A C90A C92A C93A 174.5(12) . . . . ?
C91A C90A C92A Lu1 115.0(12) . . . . ?
C91A C90A C92A C94A -176.7(14) . . . . ?
C91A C90A C92A C93A -2.2(16) . . . . ?
C91A C90A C89A Lu1 -114.5(9) . . . . ?
C91A C90A C89A C96A 177.4(11) . . . . ?
C91A C90A C89A C88A 2.0(15) . . . . ?
C93A C92A C94A Lu1 119.3(14) . . . . ?
C93A C92A C94A C96A -172.9(16) . . . . ?
C93A C92A C94A C95A 4.4(17) . . . . ?
C97A C96A C89A Lu1 114.3(13) . . . . ?
C97A C96A C89A C90A -178.3(14) . . . . ?
C97A C96A C89A C88A -2.2(16) . . . . ?
C95A C94A C96A Lu1 116.4(14) . . . . ?
C95A C94A C96A C89A -176.5(16) . . . . ?
C95A C94A C96A C97A 2.1(17) . . . . ?
C42 N15 C43 C44 161.5(7) . . . . ?
K2 C1A O12 C1L 121.3(19) . . . . ?
K2 C1A C1I O13 -30(2) . . . . ?
K2 O12 C1L C1J -66(2) . . . . ?
K2 C1E C1G N17 53(6) . . . . ?
K2 C1E O15 C1D 127(3) . . . . ?
K2 N16 C1J C1L -47(2) . . . . ?
K2 N16 C1R C1K 61.2(18) . . . . ?
K2 C1G N17 C1O -80(2) . . . . ?
K2 C1G N17 C1P 91.2(16) . . . . ?
K2 C1H O11 C1Q -21(3) . . . . ?
K2 C1H C1O N17 -5(3) . . . . ?
K2 N17 C1O C1H 5(3) . . . . ?
K2 N17 C1P C1B -48(2) . . . . ?
K2 C1I O13 C1B 144(3) . . . . ?
K2 C1N O10 C1K 137.1(18) . . . . ?
K2 C1N C1Q O11 84(2) . . . . ?
C1A O12 C1L C1J 177.5(18) . . . . ?
C1A C1I O13 K2 43(3) . . . . ?
C1A C1I O13 C1B -173(2) . . . . ?
O12 C1A C1I K2 -48.8(15) . . . . ?
O12 C1A C1I O13 -78(3) . . . . ?
C1C C1D O15 K2 -45(3) . . . . ?
C1C C1D O15 C1E -153(2) . . . . ?
C1D C1C O14 K2 -22(4) . . . . ?
C1D C1C O14 C1M 173(2) . . . . ?
C1E C1G N17 K2 -52(6) . . . . ?
C1E C1G N17 C1O -132(5) . . . . ?
C1E C1G N17 C1P 39(7) . . . . ?
C1F N16 C1J C1L 65(3) . . . . ?
C1F N16 C1R C1K -42(3) . . . . ?
C1F C1M O14 K2 37(3) . . . . ?
C1F C1M O14 C1C -155(2) . . . . ?
N16 C1F C1M O14 -56(4) . . . . ?
N16 C1J C1L O12 80(2) . . . . ?
C1G C1E O15 K2 9(3) . . . . ?
C1G C1E O15 C1D 136(3) . . . . ?
C1G N17 C1O C1H 71(4) . . . . ?
C1G N17 C1P C1B -116(2) . . . . ?
O15 C1E C1G K2 -9(3) . . . . ?
O15 C1E C1G N17 44(8) . . . . ?
C1H O11 C1Q K2 20(3) . . . . ?
C1H O11 C1Q C1N -49(4) . . . . ?
C1I C1A O12 K2 67.2(16) . . . . ?
C1I C1A O12 C1L -171.5(17) . . . . ?
O13 C1B C1P N17 68(3) . . . . ?
C1J N16 C1R C1K 170.5(16) . . . . ?
O11 C1H C1O N17 -141(8) . . . . ?
C1M C1F N16 K2 32(3) . . . . ?
C1M C1F N16 C1J -84(3) . . . . ?
C1M C1F N16 C1R 136(3) . . . . ?
C1O C1H O11 C1Q 114(9) . . . . ?
C1O N17 C1P C1B 55(3) . . . . ?
C1P C1B O13 K2 -46(3) . . . . ?
C1P C1B O13 C1I 174(2) . . . . ?
C1P N17 C1O C1H -100(3) . . . . ?
O10 C1K C1R N16 -52(3) . . . . ?
O10 C1N C1Q K2 59.5(11) . . . . ?
O10 C1N C1Q O11 144(2) . . . . ?
C1Q C1N O10 K2 -78.2(14) . . . . ?
C1Q C1N O10 C1K 59(2) . . . . ?
O14 C1C C1D O15 39(4) . . . . ?
C1R N16 C1J C1L -151.4(19) . . . . ?
C1R C1K O10 K2 6(3) . . . . ?
C1R C1K O10 C1N -116.3(15) . . . . ?
